data_4333271
loop_
_publ_author_name
'Hagen, Siegbert'
'Schubert, Hartmut'
'Maichle-M\"ossmer, C\"acilia'
'Pantenburg, Ingo'
'Weigend, Florian'
'Wesemann, Lars'

_publ_section_title
;
 Silver aggregation caused by Stanna-closo-dodecaborate coordination:
 syntheses, solid-state structures and theoretical studies.
;
_journal_issue 16
_journal_name_full 'Inorganic chemistry'
_journal_page_first 6775
_journal_page_last 6784
_journal_paper_doi 10.1021/ic700464d
_journal_volume 46
_journal_year 2007
_chemical_formula_sum 'C78 H247 Ag4 B66 N15 Sn6'
_chemical_formula_weight 3252.99
_chemical_name_systematic
;
 ?
;
_space_group_IT_number 2
_symmetry_cell_setting triclinic
_symmetry_space_group_name_Hall '-P 1'
_symmetry_space_group_name_H-M 'P -1'
_atom_sites_solution_hydrogens mixed
_atom_sites_solution_primary direct
_atom_sites_solution_secondary difmap
_audit_creation_method SHELXL-97
_cell_angle_alpha 91.685(3)
_cell_angle_beta 100.181(3)
_cell_angle_gamma 97.343(4)
_cell_formula_units_Z 2
_cell_length_a 17.9477(8)
_cell_length_b 18.5844(8)
_cell_length_c 23.6049(9)
_cell_measurement_temperature 173
_cell_volume 7674.9(6)
_computing_cell_refinement 'Stoe X-Area'
_computing_data_collection 'Stoe WinXpose'
_computing_data_reduction 'Stoe X-Area'
_computing_molecular_graphics ORTEP3
_computing_publication_material SHELX97
_computing_structure_refinement 'SHELXL-97 (Sheldrick, 1997)'
_computing_structure_solution 'SHELXS-97 (Sheldrick, 1990)'
_diffrn_ambient_temperature 173
_diffrn_measured_fraction_theta_full 0.949
_diffrn_measured_fraction_theta_max 0.949
_diffrn_measurement_device_type 'Stoe IPDS 2T'
_diffrn_measurement_method w-scan
_diffrn_radiation_monochromator graphite
_diffrn_radiation_source 'fine-focus sealed tube'
_diffrn_radiation_type MoK\a
_diffrn_radiation_wavelength 0.71073
_diffrn_reflns_av_R_equivalents 0.0738
_diffrn_reflns_av_sigmaI/netI 0.0587
_diffrn_reflns_limit_h_max 24
_diffrn_reflns_limit_h_min -25
_diffrn_reflns_limit_k_max 25
_diffrn_reflns_limit_k_min -25
_diffrn_reflns_limit_l_max 32
_diffrn_reflns_limit_l_min -32
_diffrn_reflns_number 141711
_diffrn_reflns_theta_full 29.81
_diffrn_reflns_theta_max 29.81
_diffrn_reflns_theta_min 3.03
_exptl_absorpt_coefficient_mu 1.498
_exptl_absorpt_correction_T_max 0.8417
_exptl_absorpt_correction_T_min 0.6933
_exptl_absorpt_correction_type numerical
_exptl_crystal_colour 'lihgt green'
_exptl_crystal_density_diffrn 1.408
_exptl_crystal_density_method 'not measured'
_exptl_crystal_description coloumn
_exptl_crystal_F_000 3276
_exptl_crystal_size_max 0.21
_exptl_crystal_size_mid 0.18
_exptl_crystal_size_min 0.15
_refine_diff_density_max 1.111
_refine_diff_density_min -1.215
_refine_diff_density_rms 0.148
_refine_ls_extinction_method none
_refine_ls_goodness_of_fit_ref 1.036
_refine_ls_hydrogen_treatment mixed
_refine_ls_matrix_type full
_refine_ls_number_parameters 1543
_refine_ls_number_reflns 41767
_refine_ls_number_restraints 0
_refine_ls_restrained_S_all 1.036
_refine_ls_R_factor_all 0.0932
_refine_ls_R_factor_gt 0.0514
_refine_ls_shift/su_max 0.009
_refine_ls_shift/su_mean 0.000
_refine_ls_structure_factor_coef Fsqd
_refine_ls_weighting_details 'w=1/[\s^2^(Fo^2^)+(0.0328P)^2^+25.9531P] where P=(Fo^2^+2Fc^2^)/3'
_refine_ls_weighting_scheme calc
_refine_ls_wR_factor_gt 0.0958
_refine_ls_wR_factor_ref 0.1141
_reflns_number_gt 28618
_reflns_number_total 41767
_reflns_threshold_expression >2sigma(I)
_cod_data_source_file ic700464dsup1.cif
_cod_data_source_block hs27abs
_cod_depositor_comments
;Adding full bibliography for 4333271--4333274.cif.

The following automatic conversions were performed:

'_refine_ls_weighting_scheme' value 'calc
w=1/[\s^2^(Fo^2^)+(0.0328P)^2^+25.9531P] where P=(Fo^2^+2Fc^2^)/3'
was changed to 'calc'. New tag '_refine_ls_weighting_details' was
created. The value of the new tag was set to
'w=1/[\s^2^(Fo^2^)+(0.0328P)^2^+25.9531P] where P=(Fo^2^+2Fc^2^)/3'.

Automatic conversion script
Id: cif_fix_values 3143 2015-03-26 13:38:13Z robertas 

The following automatic conversions were performed:

'_atom_sites_solution_hydrogens' value 'geom/difmap' was changed to
'mixed'.

Automatic conversion script
Id: cif_fix_values 6452 2018-10-05 10:23:21Z andrius 
;
_cod_original_sg_symbol_H-M P-1
_cod_database_code 4333271

loop_
_symmetry_equiv_pos_as_xyz
'x, y, z'
'-x, -y, -z'

loop_
_atom_site_label
_atom_site_type_symbol
_atom_site_fract_x
_atom_site_fract_y
_atom_site_fract_z
_atom_site_U_iso_or_equiv
_atom_site_adp_type
_atom_site_occupancy
_atom_site_calc_flag
_atom_site_refinement_flags
_atom_site_disorder_assembly
_atom_site_disorder_group
Ag1 Ag -0.185744(19) 0.77465(2) 0.781532(15) 0.03179(8) Uani 1 d . . .
Ag2 Ag -0.294259(19) 0.769881(18) 0.676177(14) 0.02646(7) Uani 1 d . . .
Ag3 Ag -0.328449(19) 0.70480(2) 0.779275(15) 0.03036(8) Uani 1 d . . .
Ag4 Ag -0.12299(2) 0.76774(2) 0.665637(17) 0.04003(9) Uani 1 d . . .
Sn1 Sn -0.220773(18) 0.710592(19) 0.880257(13) 0.02959(7) Uani 1 d . . .
Sn2 Sn -0.236911(18) 0.638939(17) 0.697904(14) 0.02785(7) Uani 1 d . . .
Sn3 Sn -0.047218(17) 0.838348(17) 0.775236(14) 0.02690(7) Uani 1 d . . .
Sn4 Sn -0.467931(18) 0.633550(18) 0.766911(14) 0.03032(7) Uani 1 d . . .
Sn5 Sn -0.215346(19) 0.823981(19) 0.582439(15) 0.03289(8) Uani 1 d . . .
Sn6 Sn -0.310472(18) 0.870600(18) 0.759387(14) 0.02881(7) Uani 1 d . . .
B101 B -0.1444(3) 0.6294(3) 0.9248(2) 0.0358(12) Uani 1 d . . .
B102 B -0.1055(3) 0.7263(3) 0.9458(2) 0.0314(11) Uani 1 d . . .
B103 B -0.1824(3) 0.7712(3) 0.9705(2) 0.0342(12) Uani 1 d . . .
B104 B -0.2690(3) 0.7018(4) 0.9657(2) 0.0383(13) Uani 1 d . . .
B105 B -0.2460(4) 0.6138(3) 0.9371(3) 0.0392(14) Uani 1 d . . .
B106 B -0.0859(3) 0.6559(3) 0.9925(3) 0.0366(13) Uani 1 d . . .
B107 B -0.1083(3) 0.7394(3) 1.0196(2) 0.0331(12) Uani 1 d . . .
B108 B -0.2041(3) 0.7250(4) 1.0315(2) 0.0350(12) Uani 1 d . . .
B109 B -0.2410(4) 0.6324(4) 1.0112(3) 0.0436(15) Uani 1 d . . .
B110 B -0.1681(4) 0.5906(3) 0.9874(3) 0.0415(14) Uani 1 d . . .
B111 B -0.1442(3) 0.6563(3) 1.0463(2) 0.0333(12) Uani 1 d . . .
B201 B -0.1229(3) 0.6172(3) 0.6678(3) 0.0379(13) Uani 1 d . . .
B202 B -0.1207(3) 0.6040(3) 0.7461(3) 0.0364(13) Uani 1 d . . .
B203 B -0.2080(3) 0.5410(3) 0.7525(3) 0.0352(12) Uani 1 d . . .
B204 B -0.2645(3) 0.5150(3) 0.6774(3) 0.0349(12) Uani 1 d . . .
B205 B -0.2110(4) 0.5633(3) 0.6250(2) 0.0370(13) Uani 1 d . . .
B206 B -0.0678(3) 0.5549(3) 0.7052(3) 0.0386(13) Uani 1 d . . .
B207 B -0.1182(3) 0.5100(3) 0.7550(3) 0.0375(13) Uani 1 d . . .
B208 B -0.2026(4) 0.4585(3) 0.7150(3) 0.0392(13) Uani 1 d . . .
B209 B -0.2046(4) 0.4712(3) 0.6394(3) 0.0426(15) Uani 1 d . . .
B210 B -0.1217(4) 0.5312(4) 0.6344(3) 0.0407(14) Uani 1 d . . .
B211 B -0.1169(4) 0.4653(3) 0.6878(3) 0.0392(13) Uani 1 d . . .
B301 B 0.0243(3) 0.8338(3) 0.6998(2) 0.0297(11) Uani 1 d . . .
B302 B -0.0029(3) 0.9245(3) 0.7128(2) 0.0303(11) Uani 1 d . . .
B303 B 0.0273(3) 0.9510(3) 0.7912(2) 0.0289(11) Uani 1 d . . .
B304 B 0.0747(3) 0.8733(3) 0.8271(2) 0.0288(11) Uani 1 d . . .
B305 B 0.0718(3) 0.8010(3) 0.7691(2) 0.0279(10) Uani 1 d . . .
B306 B 0.0811(3) 0.9140(3) 0.6867(2) 0.0336(12) Uani 1 d . . .
B307 B 0.0830(3) 0.9829(3) 0.7407(3) 0.0355(12) Uani 1 d . . .
B308 B 0.1280(3) 0.9523(3) 0.8079(3) 0.0350(12) Uani 1 d . . .
B309 B 0.1545(3) 0.8649(3) 0.7936(2) 0.0323(12) Uani 1 d . . .
B310 B 0.1254(3) 0.8409(3) 0.7198(3) 0.0329(12) Uani 1 d . . .
B311 B 0.1610(3) 0.9321(3) 0.7435(3) 0.0357(12) Uani 1 d . . .
B401 B -0.5918(3) 0.6648(3) 0.7493(2) 0.0335(12) Uani 1 d . . .
B402 B -0.5665(3) 0.6155(3) 0.6869(2) 0.0303(11) Uani 1 d . . .
B403 B -0.5319(3) 0.5294(3) 0.7128(2) 0.0306(11) Uani 1 d . . .
B404 B -0.5351(3) 0.5267(3) 0.7912(2) 0.0299(11) Uani 1 d . . .
B405 B -0.5730(3) 0.6094(3) 0.8133(2) 0.0319(11) Uani 1 d . . .
B406 B -0.6614(3) 0.6108(3) 0.6973(3) 0.0352(12) Uani 1 d . . .
B407 B -0.6265(3) 0.5307(3) 0.6763(2) 0.0360(13) Uani 1 d . . .
B408 B -0.6075(3) 0.4781(3) 0.7374(3) 0.0335(12) Uani 1 d . . .
B409 B -0.6314(3) 0.5257(3) 0.7968(2) 0.0324(12) Uani 1 d . . .
B410 B -0.6650(3) 0.6064(3) 0.7722(3) 0.0352(12) Uani 1 d . . .
B411 B -0.6882(3) 0.5263(3) 0.7271(2) 0.0344(12) Uani 1 d . . .
B501 B -0.3504(3) 0.8016(3) 0.5697(2) 0.0343(12) Uani 1 d . . .
B502 B -0.3123(4) 0.8999(4) 0.5793(3) 0.0397(14) Uani 1 d . . .
B503 B -0.2486(4) 0.9193(3) 0.5258(3) 0.0391(13) Uani 1 d . . .
B504 B -0.2471(4) 0.8319(3) 0.4829(3) 0.0388(13) Uani 1 d . . .
B505 B -0.3110(4) 0.7593(4) 0.5115(2) 0.0387(13) Uani 1 d . . .
B506 B -0.4031(4) 0.8687(4) 0.5396(3) 0.0490(18) Uani 1 d . . .
B507 B -0.3439(4) 0.9371(4) 0.5124(3) 0.0505(18) Uani 1 d . . .
B508 B -0.3049(4) 0.8975(4) 0.4566(3) 0.0432(15) Uani 1 d . . .
B509 B -0.3431(4) 0.8037(4) 0.4481(3) 0.0474(16) Uani 1 d . . .
B510 B -0.4043(4) 0.7850(5) 0.4991(3) 0.0516(18) Uani 1 d . . .
B511 B -0.4007(4) 0.8691(5) 0.4645(3) 0.057(2) Uani 1 d . . .
B601 B -0.3724(4) 0.9720(3) 0.7455(3) 0.0407(14) Uani 1 d . . .
B602 B -0.4071(3) 0.9119(3) 0.8001(2) 0.0299(11) Uani 1 d . . .
B603 B -0.3214(3) 0.8969(3) 0.8552(2) 0.0284(11) Uani 1 d . . .
B604 B -0.2349(4) 0.9471(4) 0.8338(3) 0.0488(18) Uani 1 d . . .
B605 B -0.2656(5) 0.9931(4) 0.7664(3) 0.0545(19) Uani 1 d . . .
B606 B -0.4107(5) 1.0062(3) 0.8033(3) 0.0465(16) Uani 1 d . . .
B607 B -0.3807(3) 0.9619(3) 0.8674(2) 0.0313(11) Uani 1 d . . .
B608 B -0.2800(4) 0.9825(4) 0.8873(3) 0.0430(15) Uani 1 d . . .
B609 B -0.2475(5) 1.0390(4) 0.8354(3) 0.069(3) Uani 1 d . . .
B610 B -0.3271(7) 1.0539(4) 0.7836(4) 0.072(3) Uani 1 d . . .
B611 B -0.3350(5) 1.0490(4) 0.8572(3) 0.057(2) Uani 1 d . . .
H101 H -0.124(3) 0.597(3) 0.896(2) 0.034(14) Uiso 1 d . . .
H102 H -0.058(3) 0.754(3) 0.928(2) 0.039(15) Uiso 1 d . . .
H103 H -0.184(3) 0.831(3) 0.968(3) 0.055(18) Uiso 1 d . . .
H104 H -0.328(3) 0.712(3) 0.962(2) 0.046(16) Uiso 1 d . . .
H105 H -0.284(3) 0.568(3) 0.912(3) 0.056(18) Uiso 1 d . . .
H106 H -0.029(3) 0.643(3) 1.005(2) 0.033(13) Uiso 1 d . . .
H107 H -0.063(3) 0.779(3) 1.047(3) 0.056(18) Uiso 1 d . . .
H108 H -0.220(3) 0.758(3) 1.067(3) 0.051(17) Uiso 1 d . . .
H109 H -0.281(3) 0.599(3) 1.032(3) 0.055(18) Uiso 1 d . . .
H110 H -0.165(3) 0.532(3) 0.992(3) 0.051(17) Uiso 1 d . . .
H111 H -0.124(3) 0.639(3) 1.092(2) 0.047(16) Uiso 1 d . . .
H201 H -0.093(3) 0.664(3) 0.652(2) 0.039(15) Uiso 1 d . . .
H202 H -0.094(3) 0.643(3) 0.782(2) 0.027(12) Uiso 1 d . . .
H203 H -0.237(3) 0.539(3) 0.792(3) 0.051(17) Uiso 1 d . . .
H204 H -0.321(3) 0.499(3) 0.667(2) 0.026(12) Uiso 1 d . . .
H205 H -0.242(3) 0.576(3) 0.584(2) 0.034(14) Uiso 1 d . . .
H206 H -0.003(3) 0.574(3) 0.712(2) 0.045(16) Uiso 1 d . . .
H207 H -0.089(3) 0.491(3) 0.798(3) 0.055(18) Uiso 1 d . . .
H208 H -0.225(3) 0.410(3) 0.730(2) 0.035(14) Uiso 1 d . . .
H209 H -0.232(3) 0.430(3) 0.605(2) 0.038(14) Uiso 1 d . . .
H210 H -0.092(3) 0.528(3) 0.597(2) 0.047(16) Uiso 1 d . . .
H211 H -0.087(3) 0.416(3) 0.684(2) 0.049(16) Uiso 1 d . . .
H301 H 0.000(3) 0.796(3) 0.660(2) 0.037(14) Uiso 1 d . . .
H302 H -0.051(3) 0.944(3) 0.686(2) 0.032(13) Uiso 1 d . . .
H303 H 0.001(3) 0.990(3) 0.814(2) 0.040(15) Uiso 1 d . . .
H304 H 0.078(3) 0.863(3) 0.871(3) 0.055(18) Uiso 1 d . . .
H305 H 0.070(3) 0.742(3) 0.776(2) 0.041(15) Uiso 1 d . . .
H306 H 0.087(3) 0.926(3) 0.645(3) 0.048(16) Uiso 1 d . . .
H307 H 0.092(3) 1.041(3) 0.733(2) 0.041(15) Uiso 1 d . . .
H308 H 0.163(3) 0.993(3) 0.841(2) 0.033(14) Uiso 1 d . . .
H309 H 0.207(3) 0.845(3) 0.822(3) 0.052(17) Uiso 1 d . . .
H310 H 0.155(3) 0.809(3) 0.696(2) 0.043(15) Uiso 1 d . . .
H311 H 0.216(3) 0.961(3) 0.735(2) 0.035(14) Uiso 1 d . . .
H401 H -0.592(3) 0.724(3) 0.753(2) 0.026(12) Uiso 1 d . . .
H402 H -0.547(3) 0.640(3) 0.649(2) 0.030(13) Uiso 1 d . . .
H403 H -0.491(2) 0.505(2) 0.6920(19) 0.018(11) Uiso 1 d . . .
H404 H -0.498(3) 0.494(3) 0.821(2) 0.030(13) Uiso 1 d . . .
H405 H -0.560(3) 0.637(3) 0.861(2) 0.042(15) Uiso 1 d . . .
H406 H -0.703(3) 0.637(3) 0.664(2) 0.042(15) Uiso 1 d . . .
H407 H -0.642(3) 0.504(3) 0.631(2) 0.034(14) Uiso 1 d . . .
H408 H -0.614(3) 0.417(3) 0.737(2) 0.036(14) Uiso 1 d . . .
H409 H -0.654(3) 0.498(3) 0.830(3) 0.052(17) Uiso 1 d . . .
H410 H -0.712(3) 0.629(3) 0.792(2) 0.044(15) Uiso 1 d . . .
H411 H -0.748(3) 0.499(3) 0.718(2) 0.046(16) Uiso 1 d . . .
H501 H -0.374(3) 0.766(3) 0.602(3) 0.052(17) Uiso 1 d . . .
H502 H -0.302(4) 0.933(3) 0.624(3) 0.060(19) Uiso 1 d . . .
H503 H -0.203(3) 0.968(3) 0.531(2) 0.038(14) Uiso 1 d . . .
H504 H -0.200(3) 0.817(3) 0.461(2) 0.048(16) Uiso 1 d . . .
H505 H -0.304(3) 0.701(3) 0.510(2) 0.042(15) Uiso 1 d . . .
H506 H -0.452(4) 0.878(4) 0.552(3) 0.07(2) Uiso 1 d . . .
H507 H -0.355(3) 0.997(3) 0.511(2) 0.044(16) Uiso 1 d . . .
H508 H -0.292(3) 0.926(3) 0.420(2) 0.043(15) Uiso 1 d . . .
H509 H -0.351(3) 0.774(3) 0.406(2) 0.041(15) Uiso 1 d . . .
H510 H -0.456(5) 0.743(4) 0.494(3) 0.10(3) Uiso 1 d . . .
H511 H -0.452(4) 0.880(4) 0.432(3) 0.07(2) Uiso 1 d . . .
H601 H -0.402(3) 0.975(3) 0.703(2) 0.036(14) Uiso 1 d . . .
H602 H -0.461(3) 0.876(3) 0.792(2) 0.041(15) Uiso 1 d . . .
H603 H -0.321(3) 0.851(3) 0.878(2) 0.028(13) Uiso 1 d . . .
H604 H -0.181(4) 0.928(3) 0.847(3) 0.054(18) Uiso 1 d . . .
H605 H -0.231(3) 1.009(3) 0.734(3) 0.055(18) Uiso 1 d . . .
H606 H -0.472(3) 1.024(3) 0.794(3) 0.056(18) Uiso 1 d . . .
H607 H -0.419(3) 0.954(3) 0.903(2) 0.035(14) Uiso 1 d . . .
H608 H -0.253(3) 0.987(3) 0.936(3) 0.054(17) Uiso 1 d . . .
H609 H -0.205(4) 1.084(4) 0.845(3) 0.07(2) Uiso 1 d . . .
H610 H -0.331(5) 1.104(5) 0.759(4) 0.10(3) Uiso 1 d . . .
H611 H -0.339(3) 1.096(3) 0.884(2) 0.047(16) Uiso 1 d . . .
N7 N 0.5000 0.5000 0.5000 0.0314(12) Uiso 1 d S . .
N8 N 0.0000 0.0000 0.0000 0.0323(12) Uiso 1 d S . .
N9 N 0.5000 0.5000 0.0000 0.0340(13) Uiso 1 d S . .
N10 N 0.0000 0.0000 0.5000 0.0419(15) Uiso 1 d S . .
C71 C 0.5282(7) 0.4357(6) 0.5362(5) 0.047(3) Uiso 0.50 d P A -1
H71A H 0.5347 0.4501 0.5768 0.057 Uiso 0.50 calc PR A -1
H71B H 0.4885 0.3942 0.5284 0.057 Uiso 0.50 calc PR A -1
C72 C 0.5992(8) 0.4129(7) 0.5253(6) 0.051(3) Uiso 0.50 d P A -1
H72A H 0.6120 0.3741 0.5496 0.077 Uiso 0.50 calc PR A -1
H72B H 0.6394 0.4532 0.5336 0.077 Uiso 0.50 calc PR A -1
H72C H 0.5931 0.3964 0.4857 0.077 Uiso 0.50 calc PR A -1
C73 C 0.4262(7) 0.5096(7) 0.5208(6) 0.054(3) Uiso 0.50 d P A -1
H73A H 0.3926 0.4638 0.5138 0.064 Uiso 0.50 calc PR A -1
H73B H 0.4380 0.5201 0.5621 0.064 Uiso 0.50 calc PR A -1
C74 C 0.3840(9) 0.5677(8) 0.4938(7) 0.065(4) Uiso 0.50 d P A -1
H74A H 0.3383 0.5691 0.5095 0.097 Uiso 0.50 calc PR A -1
H74B H 0.3707 0.5575 0.4529 0.097 Uiso 0.50 calc PR A -1
H74C H 0.4158 0.6137 0.5017 0.097 Uiso 0.50 calc PR A -1
C75 C 0.5567(6) 0.5653(6) 0.5107(5) 0.041(2) Uiso 0.50 d P A -1
H75A H 0.5379 0.6021 0.4858 0.049 Uiso 0.50 calc PR A -1
H75B H 0.6032 0.5536 0.4991 0.049 Uiso 0.50 calc PR A -1
C76 C 0.5771(10) 0.5977(10) 0.5712(7) 0.045(5) Uiso 0.50 d P A -1
H76A H 0.6145 0.6399 0.5728 0.068 Uiso 0.50 calc PR A -1
H76B H 0.5977 0.5627 0.5964 0.068 Uiso 0.50 calc PR A -1
H76C H 0.5322 0.6114 0.5831 0.068 Uiso 0.50 calc PR A -1
C77 C 0.4841(6) 0.4760(6) 0.4366(5) 0.040(2) Uiso 0.50 d P A -1
H77A H 0.4615 0.5140 0.4151 0.048 Uiso 0.50 calc PR A -1
H77B H 0.5327 0.4725 0.4248 0.048 Uiso 0.50 calc PR A -1
C78 C 0.4331(8) 0.4056(8) 0.4188(7) 0.036(4) Uiso 0.50 d P A -1
H78A H 0.4271 0.3966 0.3779 0.053 Uiso 0.50 calc PR A -1
H78B H 0.3840 0.4083 0.4291 0.053 Uiso 0.50 calc PR A -1
H78C H 0.4555 0.3667 0.4382 0.053 Uiso 0.50 calc PR A -1
C81 C -0.0200(6) 0.0015(6) 0.0572(4) 0.037(2) Uiso 0.50 d P B -1
H81A H -0.0328 0.0492 0.0661 0.044 Uiso 0.50 calc PR B -1
H81B H 0.0238 -0.0069 0.0855 0.044 Uiso 0.50 calc PR B -1
C82 C -0.0945(8) -0.0618(8) 0.0615(7) 0.044(4) Uiso 0.50 d P B -1
H82A H -0.1060 -0.0594 0.0997 0.066 Uiso 0.50 calc PR B -1
H82B H -0.0818 -0.1091 0.0532 0.066 Uiso 0.50 calc PR B -1
H82C H -0.1383 -0.0530 0.0341 0.066 Uiso 0.50 calc PR B -1
C83 C 0.0713(6) 0.0547(5) 0.0012(4) 0.034(2) Uiso 0.50 d P B -1
H83A H 0.1101 0.0470 0.0338 0.041 Uiso 0.50 calc PR B -1
H83B H 0.0590 0.1037 0.0055 0.041 Uiso 0.50 calc PR B -1
C84 C 0.1015(8) 0.0455(8) -0.0547(6) 0.039(3) Uiso 0.50 d P B -1
H84A H 0.1464 0.0800 -0.0539 0.059 Uiso 0.50 calc PR B -1
H84B H 0.0631 0.0536 -0.0868 0.059 Uiso 0.50 calc PR B -1
H84C H 0.1141 -0.0028 -0.0585 0.059 Uiso 0.50 calc PR B -1
C85 C 0.0090(6) -0.0739(6) -0.0226(5) 0.042(2) Uiso 0.50 d P B -1
H85A H 0.0182 -0.0707 -0.0618 0.051 Uiso 0.50 calc PR B -1
H85B H -0.0383 -0.1061 -0.0237 0.051 Uiso 0.50 calc PR B -1
C86 C 0.0736(8) -0.1063(8) 0.0133(6) 0.052(3) Uiso 0.50 d P B -1
H86A H 0.0770 -0.1533 -0.0033 0.078 Uiso 0.50 calc PR B -1
H86B H 0.0642 -0.1110 0.0518 0.078 Uiso 0.50 calc PR B -1
H86C H 0.1208 -0.0751 0.0141 0.078 Uiso 0.50 calc PR B -1
C87 C -0.0654(7) 0.0240(6) -0.0463(5) 0.044(3) Uiso 0.50 d P B -1
H87A H -0.0495 0.0230 -0.0835 0.053 Uiso 0.50 calc PR B -1
H87B H -0.1105 -0.0117 -0.0490 0.053 Uiso 0.50 calc PR B -1
C88 C -0.0875(8) 0.0978(8) -0.0353(6) 0.051(3) Uiso 0.50 d P B -1
H88A H -0.1274 0.1072 -0.0658 0.077 Uiso 0.50 calc PR B -1
H88B H -0.0439 0.1341 -0.0338 0.077 Uiso 0.50 calc PR B -1
H88C H -0.1051 0.0993 0.0007 0.077 Uiso 0.50 calc PR B -1
C91 C 0.5143(7) 0.5281(7) 0.0613(5) 0.050(3) Uiso 0.50 d P C -1
H91A H 0.5450 0.4966 0.0845 0.059 Uiso 0.50 calc PR C -1
H91B H 0.4658 0.5256 0.0743 0.059 Uiso 0.50 calc PR C -1
C92 C 0.5542(8) 0.6051(8) 0.0717(7) 0.054(3) Uiso 0.50 d P C -1
H92A H 0.5617 0.6189 0.1120 0.081 Uiso 0.50 calc PR C -1
H92B H 0.5236 0.6371 0.0501 0.081 Uiso 0.50 calc PR C -1
H92C H 0.6029 0.6081 0.0598 0.081 Uiso 0.50 calc PR C -1
C93 C 0.4589(7) 0.4214(7) 0.0020(5) 0.050(3) Uiso 0.50 d P C -1
H93A H 0.4888 0.3976 0.0323 0.060 Uiso 0.50 calc PR C -1
H93B H 0.4099 0.4249 0.0131 0.060 Uiso 0.50 calc PR C -1
C94 C 0.4449(9) 0.3734(9) -0.0517(7) 0.065(4) Uiso 0.50 d P C -1
H94A H 0.4189 0.3269 -0.0449 0.097 Uiso 0.50 calc PR C -1
H94B H 0.4929 0.3671 -0.0626 0.097 Uiso 0.50 calc PR C -1
H94C H 0.4141 0.3952 -0.0822 0.097 Uiso 0.50 calc PR C -1
C95 C 0.4594(7) 0.5425(6) -0.0420(5) 0.046(3) Uiso 0.50 d P C -1
H95A H 0.4527 0.5175 -0.0796 0.055 Uiso 0.50 calc PR C -1
H95B H 0.4909 0.5887 -0.0434 0.055 Uiso 0.50 calc PR C -1
C96 C 0.3809(9) 0.5574(8) -0.0312(7) 0.052(4) Uiso 0.50 d P C -1
H96A H 0.3582 0.5857 -0.0613 0.079 Uiso 0.50 calc PR C -1
H96B H 0.3868 0.5837 0.0053 0.079 Uiso 0.50 calc PR C -1
H96C H 0.3486 0.5122 -0.0308 0.079 Uiso 0.50 calc PR C -1
C97 C 0.5771(6) 0.4937(6) -0.0191(5) 0.041(2) Uiso 0.50 d P C -1
H97A H 0.5662 0.4771 -0.0594 0.049 Uiso 0.50 calc PR C -1
H97B H 0.6054 0.5421 -0.0166 0.049 Uiso 0.50 calc PR C -1
C98 C 0.6278(10) 0.4462(9) 0.0119(7) 0.063(4) Uiso 0.50 d P C -1
H98A H 0.6732 0.4476 -0.0045 0.094 Uiso 0.50 calc PR C -1
H98B H 0.6020 0.3973 0.0088 0.094 Uiso 0.50 calc PR C -1
H98C H 0.6413 0.4626 0.0518 0.094 Uiso 0.50 calc PR C -1
C101 C -0.0785(7) -0.0241(7) 0.4629(5) 0.051(3) Uiso 0.50 d P D -1
H10A H -0.1089 -0.0544 0.4855 0.061 Uiso 0.50 calc PR D -1
H10B H -0.1033 0.0187 0.4545 0.061 Uiso 0.50 calc PR D -1
C102 C -0.0801(8) -0.0640(7) 0.4084(6) 0.052(3) Uiso 0.50 d P D -1
H10C H -0.1321 -0.0765 0.3889 0.078 Uiso 0.50 calc PR D -1
H10D H -0.0573 -0.1076 0.4157 0.078 Uiso 0.50 calc PR D -1
H10E H -0.0521 -0.0343 0.3846 0.078 Uiso 0.50 calc PR D -1
C103 C -0.0185(8) 0.0331(8) 0.5571(6) 0.059(3) Uiso 0.50 d P D -1
H10F H -0.0557 0.0663 0.5470 0.070 Uiso 0.50 calc PR D -1
H10G H -0.0419 -0.0059 0.5772 0.070 Uiso 0.50 calc PR D -1
C104 C 0.0485(8) 0.0726(8) 0.5971(6) 0.057(3) Uiso 0.50 d P D -1
H10H H 0.0321 0.0910 0.6307 0.086 Uiso 0.50 calc PR D -1
H10I H 0.0714 0.1123 0.5781 0.086 Uiso 0.50 calc PR D -1
H10J H 0.0852 0.0400 0.6084 0.086 Uiso 0.50 calc PR D -1
C105 C 0.0466(7) -0.0553(7) 0.5086(6) 0.055(3) Uiso 0.50 d P D -1
H10K H 0.0902 -0.0380 0.5385 0.066 Uiso 0.50 calc PR D -1
H10L H 0.0659 -0.0633 0.4734 0.066 Uiso 0.50 calc PR D -1
C106 C 0.0063(13) -0.1353(12) 0.5269(9) 0.062(6) Uiso 0.50 d P D -1
H10M H 0.0436 -0.1684 0.5323 0.092 Uiso 0.50 calc PR D -1
H10N H -0.0353 -0.1547 0.4968 0.092 Uiso 0.50 calc PR D -1
H10O H -0.0124 -0.1287 0.5621 0.092 Uiso 0.50 calc PR D -1
C107 C 0.0393(7) 0.0650(7) 0.4717(5) 0.050(3) Uiso 0.50 d P D -1
H10P H 0.0898 0.0797 0.4945 0.060 Uiso 0.50 calc PR D -1
H10Q H 0.0459 0.0485 0.4338 0.060 Uiso 0.50 calc PR D -1
C108 C 0.0020(12) 0.1245(11) 0.4658(9) 0.055(5) Uiso 0.50 d P D -1
H10R H 0.0309 0.1614 0.4479 0.082 Uiso 0.50 calc PR D -1
H10S H -0.0036 0.1427 0.5031 0.082 Uiso 0.50 calc PR D -1
H10T H -0.0475 0.1114 0.4422 0.082 Uiso 0.50 calc PR D -1
N1 N 0.0600(3) 0.7908(3) 0.2240(2) 0.0441(11) Uiso 1 d . . .
C11 C 0.0752(6) 0.7759(5) 0.1642(4) 0.090(3) Uiso 1 d . . .
H11A H 0.1293 0.7883 0.1637 0.108 Uiso 1 calc R . .
H11B H 0.0471 0.8054 0.1372 0.108 Uiso 1 calc R . .
C12 C 0.0499(7) 0.6943(6) 0.1464(5) 0.127(4) Uiso 1 d . . .
H12A H 0.0590 0.6846 0.1082 0.190 Uiso 1 calc R . .
H12B H -0.0036 0.6823 0.1470 0.190 Uiso 1 calc R . .
H12C H 0.0785 0.6653 0.1729 0.190 Uiso 1 calc R . .
C13 C 0.1035(4) 0.7469(4) 0.2664(3) 0.072(2) Uiso 1 d . . .
H13A H 0.0849 0.6959 0.2567 0.086 Uiso 1 calc R . .
H13B H 0.0927 0.7582 0.3043 0.086 Uiso 1 calc R . .
C14 C 0.1908(5) 0.7584(5) 0.2698(4) 0.077(2) Uiso 1 d . . .
H14A H 0.2140 0.7280 0.2981 0.115 Uiso 1 calc R . .
H14B H 0.2103 0.8084 0.2806 0.115 Uiso 1 calc R . .
H14C H 0.2025 0.7460 0.2329 0.115 Uiso 1 calc R . .
C15 C 0.0877(5) 0.8706(5) 0.2373(4) 0.084(2) Uiso 1 d . . .
H15A H 0.0571 0.8982 0.2102 0.100 Uiso 1 calc R . .
H15B H 0.1401 0.8805 0.2315 0.100 Uiso 1 calc R . .
C16 C 0.0841(6) 0.8971(5) 0.2986(4) 0.098(3) Uiso 1 d . . .
H16A H 0.1029 0.9481 0.3040 0.146 Uiso 1 calc R . .
H16B H 0.1149 0.8708 0.3258 0.146 Uiso 1 calc R . .
H16C H 0.0321 0.8893 0.3044 0.146 Uiso 1 calc R . .
C17 C -0.0222(5) 0.7741(5) 0.2276(4) 0.079(2) Uiso 1 d . . .
H17A H -0.0287 0.7865 0.2665 0.095 Uiso 1 calc R . .
H17B H -0.0379 0.7223 0.2202 0.095 Uiso 1 calc R . .
C18 C -0.0750(4) 0.8156(4) 0.1843(3) 0.072(2) Uiso 1 d . . .
H18A H -0.1272 0.8027 0.1887 0.107 Uiso 1 calc R . .
H18B H -0.0700 0.8026 0.1456 0.107 Uiso 1 calc R . .
H18C H -0.0606 0.8670 0.1918 0.107 Uiso 1 calc R . .
N2 N 0.6357(2) 0.9877(2) 0.08012(17) 0.0304(8) Uiso 1 d . . .
C21 C 0.6851(3) 0.9272(3) 0.0775(2) 0.0363(11) Uiso 1 d . . .
H21A H 0.7381 0.9490 0.0832 0.044 Uiso 1 calc R . .
H21B H 0.6795 0.8963 0.1094 0.044 Uiso 1 calc R . .
C22 C 0.6677(3) 0.8803(3) 0.0229(2) 0.0450(13) Uiso 1 d . . .
H22A H 0.7017 0.8441 0.0254 0.068 Uiso 1 calc R . .
H22B H 0.6745 0.9098 -0.0090 0.068 Uiso 1 calc R . .
H22C H 0.6159 0.8570 0.0172 0.068 Uiso 1 calc R . .
C23 C 0.5521(3) 0.9574(3) 0.0662(2) 0.0401(12) Uiso 1 d . . .
H23A H 0.5224 0.9969 0.0697 0.048 Uiso 1 calc R . .
H23B H 0.5401 0.9389 0.0264 0.048 Uiso 1 calc R . .
C24 C 0.5273(4) 0.8978(4) 0.1035(3) 0.0606(17) Uiso 1 d . . .
H24A H 0.4736 0.8819 0.0916 0.091 Uiso 1 calc R . .
H24B H 0.5372 0.9159 0.1430 0.091 Uiso 1 calc R . .
H24C H 0.5552 0.8578 0.0997 0.091 Uiso 1 calc R . .
C25 C 0.6578(3) 1.0230(3) 0.1404(2) 0.0387(11) Uiso 1 d . . .
H25A H 0.6478 0.9864 0.1676 0.046 Uiso 1 calc R . .
H25B H 0.7123 1.0391 0.1478 0.046 Uiso 1 calc R . .
C26 C 0.6174(3) 1.0866(3) 0.1519(3) 0.0468(13) Uiso 1 d . . .
H26A H 0.6351 1.1051 0.1910 0.070 Uiso 1 calc R . .
H26B H 0.5634 1.0712 0.1460 0.070 Uiso 1 calc R . .
H26C H 0.6281 1.1240 0.1262 0.070 Uiso 1 calc R . .
C27 C 0.6487(3) 1.0419(3) 0.0351(2) 0.0414(12) Uiso 1 d . . .
H27A H 0.6130 1.0769 0.0354 0.050 Uiso 1 calc R . .
H27B H 0.6367 1.0163 -0.0025 0.050 Uiso 1 calc R . .
C28 C 0.7285(4) 1.0829(3) 0.0424(3) 0.0537(15) Uiso 1 d . . .
H28A H 0.7310 1.1159 0.0120 0.081 Uiso 1 calc R . .
H28B H 0.7644 1.0492 0.0409 0.081 Uiso 1 calc R . .
H28C H 0.7407 1.1098 0.0790 0.081 Uiso 1 calc R . .
N3 N 0.8672(3) 0.3817(2) 0.1080(2) 0.0419(10) Uiso 1 d . . .
C31 C 0.8827(4) 0.4440(4) 0.0707(3) 0.0417(18) Uiso 0.713(6) d P E 1
H31A H 0.8513 0.4806 0.0783 0.050 Uiso 0.713(6) calc PR E 1
H31B H 0.8655 0.4265 0.0308 0.050 Uiso 0.713(6) calc PR E 1
C32 C 0.9642(5) 0.4811(5) 0.0766(4) 0.0433(19) Uiso 0.713(6) d P E 1
H32A H 0.9660 0.5197 0.0504 0.065 Uiso 0.713(6) calc PR E 1
H32B H 0.9963 0.4464 0.0677 0.065 Uiso 0.713(6) calc PR E 1
H32C H 0.9820 0.5008 0.1154 0.065 Uiso 0.713(6) calc PR E 1
C33 C 0.9019(4) 0.4070(4) 0.1724(3) 0.0404(18) Uiso 0.713(6) d P E 1
H33A H 0.8904 0.3676 0.1968 0.048 Uiso 0.713(6) calc PR E 1
H33B H 0.9570 0.4170 0.1765 0.048 Uiso 0.713(6) calc PR E 1
C34 C 0.8725(5) 0.4735(5) 0.1929(4) 0.049(2) Uiso 0.713(6) d P E 1
H34A H 0.8958 0.4859 0.2324 0.073 Uiso 0.713(6) calc PR E 1
H34B H 0.8181 0.4637 0.1899 0.073 Uiso 0.713(6) calc PR E 1
H34C H 0.8849 0.5132 0.1696 0.073 Uiso 0.713(6) calc PR E 1
C35 C 0.7859(4) 0.3566(4) 0.0996(4) 0.0433(19) Uiso 0.713(6) d P E 1
H35A H 0.7663 0.3489 0.0586 0.052 Uiso 0.713(6) calc PR E 1
H35B H 0.7608 0.3946 0.1141 0.052 Uiso 0.713(6) calc PR E 1
C36 C 0.7642(6) 0.2869(5) 0.1288(4) 0.048(2) Uiso 0.713(6) d P E 1
H36A H 0.7097 0.2743 0.1211 0.073 Uiso 0.713(6) calc PR E 1
H36B H 0.7819 0.2940 0.1696 0.073 Uiso 0.713(6) calc PR E 1
H36C H 0.7874 0.2483 0.1140 0.073 Uiso 0.713(6) calc PR E 1
C37 C 0.9149(4) 0.3207(4) 0.0961(3) 0.0401(18) Uiso 0.713(6) d P E 1
H37A H 0.9682 0.3414 0.1002 0.048 Uiso 0.713(6) calc PR E 1
H37B H 0.9113 0.2846 0.1246 0.048 Uiso 0.713(6) calc PR E 1
C38 C 0.8888(6) 0.2842(5) 0.0367(4) 0.053(2) Uiso 0.713(6) d P E 1
H38A H 0.9203 0.2474 0.0314 0.079 Uiso 0.713(6) calc PR E 1
H38B H 0.8931 0.3196 0.0082 0.079 Uiso 0.713(6) calc PR E 1
H38C H 0.8366 0.2624 0.0326 0.079 Uiso 0.713(6) calc PR E 1
C31A C 0.9390(13) 0.3961(13) 0.1228(10) 0.057(6) Uiso 0.287(6) d P E 2
H31C H 0.9610 0.3532 0.1135 0.068 Uiso 0.287(6) calc PR E 2
H31D H 0.9504 0.4040 0.1644 0.068 Uiso 0.287(6) calc PR E 2
C32A C 0.9798(18) 0.4594(16) 0.0976(13) 0.076(8) Uiso 0.287(6) d P E 2
H32D H 1.0335 0.4638 0.1129 0.114 Uiso 0.287(6) calc PR E 2
H32E H 0.9605 0.5031 0.1075 0.114 Uiso 0.287(6) calc PR E 2
H32F H 0.9714 0.4519 0.0565 0.114 Uiso 0.287(6) calc PR E 2
C33A C 0.8183(11) 0.4495(10) 0.1142(8) 0.042(5) Uiso 0.287(6) d P E 2
H33C H 0.8270 0.4844 0.0856 0.050 Uiso 0.287(6) calc PR E 2
H33D H 0.7641 0.4316 0.1079 0.050 Uiso 0.287(6) calc PR E 2
C34A C 0.8427(12) 0.4852(11) 0.1729(9) 0.043(5) Uiso 0.287(6) d P E 2
H34D H 0.8145 0.5251 0.1766 0.065 Uiso 0.287(6) calc PR E 2
H34E H 0.8963 0.5028 0.1790 0.065 Uiso 0.287(6) calc PR E 2
H34F H 0.8332 0.4506 0.2011 0.065 Uiso 0.287(6) calc PR E 2
C35A C 0.8196(12) 0.3195(12) 0.1372(9) 0.048(5) Uiso 0.287(6) d P E 2
H35C H 0.8492 0.2791 0.1412 0.058 Uiso 0.287(6) calc PR E 2
H35D H 0.8190 0.3380 0.1759 0.058 Uiso 0.287(6) calc PR E 2
C36A C 0.7383(13) 0.2877(13) 0.1115(11) 0.048(5) Uiso 0.287(6) d P E 2
H36D H 0.7203 0.2514 0.1358 0.071 Uiso 0.287(6) calc PR E 2
H36E H 0.7367 0.2661 0.0738 0.071 Uiso 0.287(6) calc PR E 2
H36F H 0.7063 0.3256 0.1087 0.071 Uiso 0.287(6) calc PR E 2
C37A C 0.8330(12) 0.3618(11) 0.0391(8) 0.044(5) Uiso 0.287(6) d P E 2
H37C H 0.7776 0.3531 0.0326 0.053 Uiso 0.287(6) calc PR E 2
H37D H 0.8483 0.4020 0.0165 0.053 Uiso 0.287(6) calc PR E 2
C38A C 0.8637(14) 0.2948(13) 0.0210(11) 0.053(6) Uiso 0.287(6) d P E 2
H38D H 0.8441 0.2825 -0.0191 0.079 Uiso 0.287(6) calc PR E 2
H38E H 0.8483 0.2553 0.0435 0.079 Uiso 0.287(6) calc PR E 2
H38F H 0.9185 0.3040 0.0272 0.079 Uiso 0.287(6) calc PR E 2
N4 N 0.6401(2) 0.1441(2) 0.38381(17) 0.0317(9) Uiso 1 d . . .
C42 C 0.5133(3) 0.1867(3) 0.3424(2) 0.0397(12) Uiso 1 d . . .
H42A H 0.4898 0.2130 0.3113 0.048 Uiso 0.777(6) calc PR F 1
H42B H 0.5112 0.2107 0.3785 0.048 Uiso 0.777(6) calc PR F 1
H42C H 0.4867 0.1382 0.3404 0.048 Uiso 0.777(6) calc PR F 1
H42D H 0.4616 0.1791 0.3475 0.048 Uiso 0.223(6) d PR F 2
H42E H 0.5167 0.1725 0.3036 0.048 Uiso 0.223(6) d PR F 2
H42F H 0.5337 0.2373 0.3500 0.048 Uiso 0.223(6) d PR F 2
C41 C 0.5948(3) 0.1836(3) 0.3378(3) 0.0308(13) Uiso 0.777(6) d P F 1
H41A H 0.6203 0.2330 0.3384 0.037 Uiso 0.777(6) calc PR F 1
H41B H 0.5959 0.1605 0.3006 0.037 Uiso 0.777(6) calc PR F 1
C43 C 0.6025(4) 0.0654(3) 0.3850(3) 0.0355(15) Uiso 0.777(6) d P F 1
H43A H 0.6309 0.0423 0.4166 0.043 Uiso 0.777(6) calc PR F 1
H43B H 0.5511 0.0657 0.3924 0.043 Uiso 0.777(6) calc PR F 1
C44 C 0.5988(5) 0.0212(5) 0.3298(4) 0.055(2) Uiso 0.777(6) d P F 1
H44A H 0.5747 -0.0273 0.3332 0.083 Uiso 0.777(6) calc PR F 1
H44B H 0.6496 0.0195 0.3227 0.083 Uiso 0.777(6) calc PR F 1
H44C H 0.5698 0.0431 0.2984 0.083 Uiso 0.777(6) calc PR F 1
C45 C 0.7188(4) 0.1488(4) 0.3743(3) 0.0410(16) Uiso 0.777(6) d P F 1
H45A H 0.7405 0.1996 0.3769 0.049 Uiso 0.777(6) calc PR F 1
H45B H 0.7181 0.1301 0.3354 0.049 Uiso 0.777(6) calc PR F 1
C46 C 0.7719(6) 0.1072(6) 0.4169(4) 0.058(3) Uiso 0.777(6) d P F 1
H46A H 0.8221 0.1129 0.4075 0.087 Uiso 0.777(6) calc PR F 1
H46B H 0.7517 0.0566 0.4142 0.087 Uiso 0.777(6) calc PR F 1
H46C H 0.7747 0.1265 0.4555 0.087 Uiso 0.777(6) calc PR F 1
C47 C 0.6361(4) 0.1780(4) 0.4441(3) 0.0389(16) Uiso 0.777(6) d P F 1
H47A H 0.5833 0.1711 0.4495 0.047 Uiso 0.777(6) calc PR F 1
H47B H 0.6651 0.1520 0.4735 0.047 Uiso 0.777(6) calc PR F 1
C48 C 0.6657(5) 0.2566(5) 0.4527(4) 0.058(2) Uiso 0.777(6) d P F 1
H48A H 0.6615 0.2737 0.4906 0.087 Uiso 0.777(6) calc PR F 1
H48B H 0.6364 0.2830 0.4244 0.087 Uiso 0.777(6) calc PR F 1
H48C H 0.7183 0.2639 0.4485 0.087 Uiso 0.777(6) calc PR F 1
C41A C 0.5669(13) 0.1376(13) 0.3878(10) 0.038(5) Uiso 0.223(6) d P F 2
H41C H 0.5630 0.1517 0.4269 0.046 Uiso 0.223(6) calc PR F 2
H41D H 0.5456 0.0868 0.3808 0.046 Uiso 0.223(6) calc PR F 2
C43A C 0.6533(13) 0.1120(12) 0.3221(10) 0.036(5) Uiso 0.223(6) d P F 2
H43C H 0.6307 0.1408 0.2918 0.043 Uiso 0.223(6) calc PR F 2
H43D H 0.7077 0.1164 0.3220 0.043 Uiso 0.223(6) calc PR F 2
C44A C 0.6184(13) 0.0318(12) 0.3091(11) 0.034(5) Uiso 0.223(6) d P F 2
H44D H 0.6272 0.0157 0.2721 0.050 Uiso 0.223(6) calc PR F 2
H44E H 0.5645 0.0271 0.3088 0.050 Uiso 0.223(6) calc PR F 2
H44F H 0.6418 0.0027 0.3383 0.050 Uiso 0.223(6) calc PR F 2
C45A C 0.6892(12) 0.1022(12) 0.4270(9) 0.032(5) Uiso 0.223(6) d P F 2
H45C H 0.6770 0.0508 0.4158 0.039 Uiso 0.223(6) calc PR F 2
H45D H 0.6758 0.1093 0.4646 0.039 Uiso 0.223(6) calc PR F 2
C46A C 0.7788(15) 0.1251(16) 0.4322(12) 0.036(6) Uiso 0.223(6) d P F 2
H46D H 0.8057 0.0967 0.4602 0.053 Uiso 0.223(6) calc PR F 2
H46E H 0.7917 0.1757 0.4440 0.053 Uiso 0.223(6) calc PR F 2
H46F H 0.7930 0.1168 0.3954 0.053 Uiso 0.223(6) calc PR F 2
C47A C 0.6868(13) 0.2225(12) 0.3816(10) 0.035(5) Uiso 0.223(6) d P F 2
H47C H 0.7397 0.2181 0.3800 0.042 Uiso 0.223(6) calc PR F 2
H47D H 0.6654 0.2457 0.3473 0.042 Uiso 0.223(6) calc PR F 2
C48A C 0.6826(13) 0.2700(12) 0.4368(10) 0.028(5) Uiso 0.223(6) d P F 2
H48D H 0.7112 0.3172 0.4358 0.042 Uiso 0.223(6) calc PR F 2
H48E H 0.7039 0.2469 0.4706 0.042 Uiso 0.223(6) calc PR F 2
H48F H 0.6303 0.2751 0.4378 0.042 Uiso 0.223(6) calc PR F 2
N5 N 0.8586(3) 0.6018(3) 0.4302(2) 0.0573(13) Uiso 1 d . . .
C51 C 0.8233(7) 0.5187(7) 0.4197(6) 0.047(3) Uiso 0.473(9) d P G 1
H51A H 0.7882 0.5132 0.3830 0.056 Uiso 0.47 calc P G 1
H51B H 0.8644 0.4907 0.4160 0.056 Uiso 0.47 calc P G 1
C52 C 0.7814(9) 0.4856(8) 0.4647(6) 0.050(3) Uiso 0.473(9) d P G 1
H52A H 0.7628 0.4355 0.4536 0.075 Uiso 0.47 calc P G 1
H52B H 0.7392 0.5113 0.4680 0.075 Uiso 0.47 calc P G 1
H52C H 0.8157 0.4888 0.5011 0.075 Uiso 0.47 calc P G 1
C53 C 0.9182(8) 0.6001(8) 0.4911(6) 0.055(4) Uiso 0.473(9) d P G 1
H53A H 0.9454 0.6486 0.5008 0.066 Uiso 0.47 calc P G 1
H53B H 0.8887 0.5880 0.5211 0.066 Uiso 0.47 calc P G 1
C54 C 0.9785(12) 0.5461(11) 0.4925(9) 0.094(6) Uiso 0.473(9) d P G 1
H54A H 1.0101 0.5493 0.5301 0.141 Uiso 0.47 calc P G 1
H54B H 1.0097 0.5584 0.4642 0.141 Uiso 0.47 calc P G 1
H54C H 0.9527 0.4974 0.4842 0.141 Uiso 0.47 calc P G 1
C55 C 0.8067(9) 0.6459(9) 0.4406(7) 0.063(4) Uiso 0.473(9) d P G 1
H55A H 0.8333 0.6942 0.4525 0.076 Uiso 0.47 calc P G 1
H55B H 0.7831 0.6277 0.4723 0.076 Uiso 0.47 calc P G 1
C56 C 0.7444(9) 0.6511(9) 0.3888(8) 0.061(4) Uiso 0.473(9) d P G 1
H56A H 0.7098 0.6826 0.3987 0.091 Uiso 0.47 calc P G 1
H56B H 0.7171 0.6036 0.3773 0.091 Uiso 0.47 calc P G 1
H56C H 0.7671 0.6703 0.3575 0.091 Uiso 0.47 calc P G 1
C57 C 0.9062(10) 0.6149(10) 0.3858(8) 0.070(4) Uiso 0.473(9) d P G 1
H57A H 0.8735 0.6084 0.3481 0.084 Uiso 0.47 calc P G 1
H57B H 0.9411 0.5789 0.3879 0.084 Uiso 0.47 calc P G 1
C58 C 0.9526(14) 0.6911(13) 0.3918(10) 0.111(8) Uiso 0.473(9) d P G 1
H58A H 0.9822 0.6962 0.3617 0.167 Uiso 0.47 calc P G 1
H58B H 0.9862 0.6975 0.4286 0.167 Uiso 0.47 calc P G 1
H58C H 0.9184 0.7271 0.3889 0.167 Uiso 0.47 calc P G 1
C51A C 0.8001(10) 0.5598(9) 0.4545(7) 0.082(5) Uiso 0.527(9) d P G 2
H51C H 0.7531 0.5520 0.4263 0.099 Uiso 0.53 calc P G 2
H51D H 0.7907 0.5866 0.4878 0.099 Uiso 0.53 calc P G 2
C52A C 0.8236(15) 0.4875(13) 0.4722(10) 0.115(7) Uiso 0.527(9) d P G 2
H52D H 0.7838 0.4606 0.4884 0.173 Uiso 0.53 calc P G 2
H52E H 0.8698 0.4953 0.5004 0.173 Uiso 0.53 calc P G 2
H52F H 0.8320 0.4607 0.4391 0.173 Uiso 0.53 calc P G 2
C53A C 0.9253(9) 0.6405(10) 0.4701(7) 0.078(4) Uiso 0.527(9) d P G 2
H53C H 0.9582 0.6047 0.4837 0.094 Uiso 0.53 calc P G 2
H53D H 0.9533 0.6733 0.4476 0.094 Uiso 0.53 calc P G 2
C54A C 0.9151(8) 0.6820(8) 0.5201(6) 0.066(4) Uiso 0.527(9) d P G 2
H54D H 0.9641 0.7030 0.5413 0.098 Uiso 0.53 calc P G 2
H54E H 0.8892 0.6507 0.5442 0.098 Uiso 0.53 calc P G 2
H54F H 0.8852 0.7200 0.5080 0.098 Uiso 0.53 calc P G 2
C55A C 0.8154(9) 0.6719(8) 0.4053(7) 0.069(4) Uiso 0.527(9) d P G 2
H55C H 0.8008 0.6968 0.4374 0.083 Uiso 0.53 calc P G 2
H55D H 0.8524 0.7057 0.3906 0.083 Uiso 0.53 calc P G 2
C56A C 0.7467(9) 0.6549(9) 0.3592(8) 0.069(4) Uiso 0.527(9) d P G 2
H56D H 0.7268 0.6990 0.3482 0.104 Uiso 0.53 calc P G 2
H56E H 0.7085 0.6229 0.3734 0.104 Uiso 0.53 calc P G 2
H56F H 0.7604 0.6317 0.3264 0.104 Uiso 0.53 calc P G 2
C57A C 0.8796(11) 0.5680(11) 0.3763(8) 0.092(5) Uiso 0.527(9) d P G 2
H57C H 0.9099 0.5297 0.3888 0.111 Uiso 0.53 calc P G 2
H57D H 0.8325 0.5445 0.3527 0.111 Uiso 0.53 calc P G 2
C58A C 0.9199(12) 0.6114(12) 0.3393(10) 0.109(7) Uiso 0.527(9) d P G 2
H58D H 0.9269 0.5815 0.3073 0.164 Uiso 0.53 calc P G 2
H58E H 0.9689 0.6325 0.3605 0.164 Uiso 0.53 calc P G 2
H58F H 0.8910 0.6493 0.3253 0.164 Uiso 0.53 calc P G 2
N6 N 0.4430(3) 0.7099(3) 0.2489(2) 0.0501(12) Uiso 1 d . . .
C61 C 0.5210(7) 0.7483(6) 0.2670(5) 0.058(3) Uiso 0.563(8) d P H 1
H61A H 0.5486 0.7436 0.2356 0.070 Uiso 0.563(8) calc PR H 1
H61B H 0.5464 0.7239 0.2992 0.070 Uiso 0.563(8) calc PR H 1
C62 C 0.5275(8) 0.8278(7) 0.2846(6) 0.064(3) Uiso 0.563(8) d P H 1
H62A H 0.5805 0.8473 0.2958 0.096 Uiso 0.563(8) calc PR H 1
H62B H 0.5017 0.8334 0.3164 0.096 Uiso 0.563(8) calc PR H 1
H62C H 0.5046 0.8532 0.2526 0.096 Uiso 0.563(8) calc PR H 1
C63 C 0.4019(8) 0.7434(7) 0.1946(6) 0.066(4) Uiso 0.563(8) d P H 1
H63A H 0.3490 0.7211 0.1866 0.079 Uiso 0.563(8) calc PR H 1
H63B H 0.4022 0.7947 0.2035 0.079 Uiso 0.563(8) calc PR H 1
C65 C 0.3921(8) 0.7143(8) 0.2924(6) 0.076(4) Uiso 0.563(8) d P H 1
H65A H 0.3427 0.6867 0.2770 0.091 Uiso 0.563(8) calc PR H 1
H65B H 0.3845 0.7646 0.2978 0.091 Uiso 0.563(8) calc PR H 1
C66 C 0.4220(13) 0.6865(12) 0.3505(9) 0.120(7) Uiso 0.563(8) d P H 1
H66A H 0.3862 0.6911 0.3757 0.181 Uiso 0.563(8) calc PR H 1
H66B H 0.4702 0.7145 0.3668 0.181 Uiso 0.563(8) calc PR H 1
H66C H 0.4287 0.6364 0.3459 0.181 Uiso 0.563(8) calc PR H 1
C67 C 0.4494(7) 0.6309(6) 0.2331(5) 0.058(3) Uiso 0.563(8) d P H 1
H67A H 0.4810 0.6302 0.2038 0.069 Uiso 0.563(8) calc PR H 1
H67B H 0.4755 0.6099 0.2669 0.069 Uiso 0.563(8) calc PR H 1
C61A C 0.4254(10) 0.7837(9) 0.2708(8) 0.066(4) Uiso 0.437(8) d P H 2
H61C H 0.3911 0.8027 0.2401 0.079 Uiso 0.437(8) calc PR H 2
H61D H 0.3982 0.7753 0.3026 0.079 Uiso 0.437(8) calc PR H 2
C62A C 0.4936(12) 0.8417(12) 0.2909(9) 0.080(6) Uiso 0.437(8) d P H 2
H62D H 0.4762 0.8851 0.3037 0.120 Uiso 0.437(8) calc PR H 2
H62E H 0.5201 0.8522 0.2595 0.120 Uiso 0.437(8) calc PR H 2
H62F H 0.5275 0.8245 0.3221 0.120 Uiso 0.437(8) calc PR H 2
C63A C 0.4833(14) 0.7159(14) 0.1979(10) 0.105(8) Uiso 0.437(8) d P H 2
H63C H 0.5006 0.6699 0.1904 0.126 Uiso 0.437(8) calc PR H 2
H63D H 0.5280 0.7524 0.2074 0.126 Uiso 0.437(8) calc PR H 2
C65A C 0.5012(11) 0.6820(11) 0.2996(8) 0.080(6) Uiso 0.437(8) d P H 2
H65C H 0.5134 0.6356 0.2867 0.096 Uiso 0.437(8) calc PR H 2
H65D H 0.5480 0.7158 0.3058 0.096 Uiso 0.437(8) calc PR H 2
C66A C 0.4781(14) 0.6734(13) 0.3520(10) 0.096(7) Uiso 0.437(8) d P H 2
H66D H 0.5189 0.6588 0.3794 0.144 Uiso 0.437(8) calc PR H 2
H66E H 0.4343 0.6368 0.3476 0.144 Uiso 0.437(8) calc PR H 2
H66F H 0.4651 0.7185 0.3655 0.144 Uiso 0.437(8) calc PR H 2
C67A C 0.3697(8) 0.6603(8) 0.2382(7) 0.053(4) Uiso 0.437(8) d P H 2
H67C H 0.3321 0.6828 0.2125 0.063 Uiso 0.437(8) calc PR H 2
H67D H 0.3517 0.6543 0.2744 0.063 Uiso 0.437(8) calc PR H 2
C64 C 0.4328(7) 0.7363(7) 0.1435(5) 0.130(4) Uiso 1 d . . .
H64A H 0.4032 0.7589 0.1128 0.156 Uiso 0.563(8) calc PR H 1
H64B H 0.4312 0.6857 0.1330 0.156 Uiso 0.563(8) calc PR H 1
H64C H 0.4848 0.7595 0.1501 0.156 Uiso 0.563(8) calc PR H 1
H64D H 0.4618 0.7393 0.1144 0.156 Uiso 0.437(8) d PR H 2
H64E H 0.4162 0.7816 0.1520 0.156 Uiso 0.437(8) d PR H 2
H64F H 0.3901 0.6989 0.1351 0.156 Uiso 0.437(8) d PR H 2
C68 C 0.3752(4) 0.5839(4) 0.2115(3) 0.0641(18) Uiso 1 d . . .
H68A H 0.3847 0.5355 0.2028 0.077 Uiso 0.563(8) calc PR H 1
H68B H 0.3494 0.6031 0.1773 0.077 Uiso 0.563(8) calc PR H 1
H68C H 0.3438 0.5828 0.2406 0.077 Uiso 0.563(8) calc PR H 1
H68E H 0.3265 0.5557 0.2062 0.077 Uiso 0.437(8) d PR H 2
H68F H 0.4117 0.5614 0.2377 0.077 Uiso 0.437(8) d PR H 2
H68R H 0.3924 0.5895 0.1756 0.077 Uiso 0.437(8) d PR H 2
N100 N 0.5586(5) 0.2151(5) 0.0200(4) 0.107(3) Uiso 1 d . I 2
C111 C 0.5239(4) 0.2195(4) 0.0559(3) 0.0618(17) Uiso 1 d . I 2
C120 C 0.4814(4) 0.2223(3) 0.1004(3) 0.0516(14) Uiso 1 d . I 2
H12G H 0.4509 0.1762 0.1014 0.077 Uiso 1 calc R I 2
H12H H 0.4488 0.2594 0.0935 0.077 Uiso 1 calc R I 2
H12I H 0.5157 0.2333 0.1366 0.077 Uiso 1 calc R I 2
N200 N 0.1564(7) 0.2167(6) 0.6981(5) 0.085(3) Uiso 0.648(8) d P J 1
C210 C 0.1988(7) 0.1759(7) 0.6993(5) 0.065(3) Uiso 0.648(8) d P J 1
N20A N 0.3344(14) 0.1664(13) 0.7887(11) 0.102(8) Uiso 0.352(8) d P J 2
C20A C 0.2946(12) 0.1511(11) 0.7463(9) 0.061(5) Uiso 0.352(8) d P J 2
C220 C 0.2447(6) 0.1273(5) 0.6981(4) 0.095(3) Uiso 1 d . . .
H22J H 0.2193 0.0866 0.6729 0.142 Uiso 0.648(8) calc PR J 1
H22K H 0.2593 0.1112 0.7363 0.142 Uiso 0.648(8) calc PR J 1
H22L H 0.2895 0.1481 0.6843 0.142 Uiso 0.648(8) calc PR J 1
H22G H 0.2360 0.0750 0.6961 0.142 Uiso 0.352(8) d PR J 2
H22H H 0.2657 0.1437 0.6654 0.142 Uiso 0.352(8) d PR J 2
H22I H 0.1975 0.1459 0.6984 0.142 Uiso 0.352(8) d PR J 2
N300 N 0.3372(6) 0.2302(6) 0.8237(5) 0.079(3) Uiso 0.648(8) d P J 1
C310 C 0.3027(6) 0.2773(6) 0.8228(5) 0.057(3) Uiso 0.648(8) d P J 1
N30A N 0.1676(16) 0.3086(15) 0.7398(13) 0.123(9) Uiso 0.352(8) d P J 2
C30B C 0.2107(14) 0.3253(13) 0.7800(11) 0.074(6) Uiso 0.352(8) d P J 2
C320 C 0.2621(5) 0.3356(4) 0.8227(3) 0.071(2) Uiso 1 d . . .
H32G H 0.2227 0.3255 0.8452 0.107 Uiso 0.648(8) calc PR J 1
H32H H 0.2394 0.3436 0.7838 0.107 Uiso 0.648(8) calc PR J 1
H32I H 0.2960 0.3782 0.8390 0.107 Uiso 0.648(8) calc PR J 1
H32J H 0.2436 0.3112 0.8536 0.107 Uiso 0.352(8) d PR J 2
H32K H 0.2745 0.3868 0.8330 0.107 Uiso 0.352(8) d PR J 2
H32L H 0.3067 0.3167 0.8152 0.107 Uiso 0.352(8) d PR J 2
N400 N 0.8808(6) 0.3153(6) 0.4302(5) 0.134(3) Uiso 1 d . . .
C410 C 0.8777(5) 0.3326(5) 0.3844(4) 0.084(2) Uiso 1 d . . .
C420 C 0.8738(5) 0.3505(5) 0.3273(4) 0.082(2) Uiso 1 d . . .
H42G H 0.9154 0.3338 0.3125 0.123 Uiso 1 calc R . .
H42H H 0.8770 0.4023 0.3251 0.123 Uiso 1 calc R . .
H42I H 0.8262 0.3279 0.3049 0.123 Uiso 1 calc R . .
N500 N 0.2279(14) 0.7079(14) 0.1183(11) 0.152(10) Uiso 0.480(16) d P K 1
C510 C 0.2103(11) 0.6432(12) 0.1109(9) 0.078(6) Uiso 0.480(16) d P K 1
N50A N 0.2632(12) 0.6531(12) 0.0640(10) 0.142(9) Uiso 0.520(16) d P K 2
C50A C 0.2279(11) 0.6089(11) 0.0872(9) 0.084(5) Uiso 0.520(16) d P K 2
C520 C 0.1815(4) 0.5656(4) 0.1135(3) 0.070(2) Uiso 1 d . . .
H52J H 0.1697 0.5567 0.1510 0.105 Uiso 0.480(16) calc PR K 1
H52K H 0.2199 0.5367 0.1064 0.105 Uiso 0.480(16) calc PR K 1
H52L H 0.1363 0.5529 0.0848 0.105 Uiso 0.480(16) calc PR K 1
H52G H 0.1820 0.5860 0.1513 0.105 Uiso 0.520(16) d PR K 2
H52H H 0.1985 0.5185 0.1165 0.105 Uiso 0.520(16) d PR K 2
H52I H 0.1307 0.5606 0.0914 0.105 Uiso 0.520(16) d PR K 2
N600 N 0.1292(11) 0.8211(10) 0.4310(8) 0.095(7) Uiso 0.453(16) d P L 1
C610 C 0.1460(11) 0.7644(10) 0.4314(7) 0.059(4) Uiso 0.453(16) d P L 1
N60A N 0.0573(11) 0.7857(11) 0.4185(8) 0.127(7) Uiso 0.547(16) d P L 2
C60A C 0.1004(12) 0.7443(9) 0.4278(7) 0.075(5) Uiso 0.547(16) d P L 2
C620 C 0.1593(5) 0.6922(5) 0.4324(4) 0.081(2) Uiso 1 d . . .
H62G H 0.1542 0.6740 0.4694 0.122 Uiso 0.453(16) calc PR L 1
H62H H 0.2100 0.6890 0.4256 0.122 Uiso 0.453(16) calc PR L 1
H62I H 0.1228 0.6637 0.4030 0.122 Uiso 0.453(16) calc PR L 1
H62K H 0.1475 0.6582 0.3996 0.122 Uiso 0.547(16) d PR L 2
H62L H 0.1590 0.6663 0.4670 0.122 Uiso 0.547(16) d PR L 2
H62M H 0.2089 0.7192 0.4337 0.122 Uiso 0.547(16) d PR L 2
N700 N 0.3289(8) 0.7922(9) 0.4081(6) 0.190(6) Uiso 1 d . . .
C710 C 0.3380(8) 0.8518(9) 0.3991(6) 0.133(4) Uiso 1 d . . .
C720 C 0.3815(8) 0.9198(7) 0.3854(5) 0.074(4) Uiso 0.66(2) d P M 1
H72G H 0.3496 0.9577 0.3824 0.111 Uiso 0.66(2) calc PR M 1
H72H H 0.3983 0.9127 0.3494 0.111 Uiso 0.66(2) calc PR M 1
H72I H 0.4252 0.9333 0.4154 0.111 Uiso 0.66(2) calc PR M 1
C721 C 0.312(2) 0.9134(19) 0.3790(15) 0.117(14) Uiso 0.34(2) d P M 2
H72J H 0.3535 0.9527 0.3857 0.175 Uiso 0.34(2) calc PR M 2
H72K H 0.2724 0.9247 0.3987 0.175 Uiso 0.34(2) calc PR M 2
H72L H 0.2925 0.9063 0.3384 0.175 Uiso 0.34(2) calc PR M 2

loop_
_atom_site_aniso_label
_atom_site_aniso_U_11
_atom_site_aniso_U_22
_atom_site_aniso_U_33
_atom_site_aniso_U_23
_atom_site_aniso_U_13
_atom_site_aniso_U_12
Ag1 0.02122(16) 0.0442(2) 0.02845(18) 0.00301(15) 0.00562(13) -0.00293(14)
Ag2 0.02979(17) 0.02999(17) 0.02054(15) 0.00026(13) 0.00425(12) 0.00821(13)
Ag3 0.02069(16) 0.0400(2) 0.02731(17) 0.00396(14) 0.00151(12) -0.00391(13)
Ag4 0.0318(2) 0.0527(2) 0.0328(2) 0.00085(17) -0.00277(15) 0.00753(17)
Sn1 0.02881(16) 0.03938(18) 0.02016(14) 0.00071(13) 0.00088(11) 0.00822(13)
Sn2 0.02969(16) 0.02477(15) 0.02978(16) -0.00229(12) 0.00542(12) 0.00712(12)
Sn3 0.01924(14) 0.03134(16) 0.02908(16) -0.00264(12) 0.00441(11) 0.00042(11)
Sn4 0.02255(15) 0.03405(17) 0.03213(17) 0.00383(13) 0.00434(12) -0.00425(12)
Sn5 0.02803(16) 0.04116(19) 0.03019(17) 0.00924(14) 0.00590(13) 0.00483(13)
Sn6 0.02912(16) 0.03143(16) 0.02742(16) -0.00536(12) 0.00748(12) 0.00818(12)
B101 0.038(3) 0.044(3) 0.029(3) 0.002(2) 0.009(2) 0.017(3)
B102 0.027(3) 0.043(3) 0.025(3) 0.006(2) 0.005(2) 0.004(2)
B103 0.040(3) 0.040(3) 0.023(3) -0.001(2) 0.004(2) 0.011(2)
B104 0.024(3) 0.064(4) 0.028(3) 0.003(3) 0.005(2) 0.008(3)
B105 0.043(3) 0.037(3) 0.030(3) 0.000(2) -0.001(2) -0.012(3)
B106 0.033(3) 0.043(3) 0.035(3) 0.009(2) 0.004(2) 0.015(2)
B107 0.032(3) 0.037(3) 0.026(3) -0.001(2) -0.002(2) -0.001(2)
B108 0.036(3) 0.053(4) 0.017(2) -0.002(2) 0.007(2) 0.010(3)
B109 0.034(3) 0.061(4) 0.031(3) 0.011(3) 0.004(2) -0.013(3)
B110 0.051(4) 0.035(3) 0.034(3) 0.007(2) -0.001(3) 0.001(3)
B111 0.030(3) 0.042(3) 0.025(3) 0.004(2) 0.001(2) -0.001(2)
B201 0.032(3) 0.036(3) 0.047(3) 0.008(3) 0.010(2) 0.006(2)
B202 0.030(3) 0.038(3) 0.036(3) -0.004(2) -0.003(2) 0.003(2)
B203 0.040(3) 0.034(3) 0.033(3) 0.005(2) 0.008(2) 0.006(2)
B204 0.028(3) 0.028(3) 0.045(3) -0.002(2) -0.002(2) 0.002(2)
B205 0.044(3) 0.044(3) 0.025(3) 0.000(2) 0.004(2) 0.017(3)
B206 0.029(3) 0.038(3) 0.050(4) 0.001(3) 0.007(2) 0.009(2)
B207 0.035(3) 0.039(3) 0.037(3) 0.006(2) -0.002(2) 0.010(2)
B208 0.044(3) 0.027(3) 0.047(4) 0.006(2) 0.008(3) 0.007(2)
B209 0.045(3) 0.036(3) 0.042(3) -0.018(3) -0.006(3) 0.015(3)
B210 0.041(3) 0.048(4) 0.040(3) 0.000(3) 0.015(3) 0.023(3)
B211 0.046(3) 0.033(3) 0.042(3) 0.000(2) 0.007(3) 0.019(3)
B301 0.025(2) 0.036(3) 0.027(3) -0.002(2) 0.0001(19) 0.006(2)
B302 0.026(3) 0.031(3) 0.034(3) 0.002(2) 0.000(2) 0.009(2)
B303 0.022(2) 0.032(3) 0.034(3) -0.004(2) 0.007(2) 0.004(2)
B304 0.025(3) 0.036(3) 0.023(2) -0.005(2) -0.0008(19) 0.005(2)
B305 0.026(3) 0.033(3) 0.024(2) 0.001(2) 0.0033(19) 0.006(2)
B306 0.036(3) 0.040(3) 0.028(3) 0.005(2) 0.013(2) 0.004(2)
B307 0.032(3) 0.026(3) 0.047(3) 0.000(2) 0.007(2) -0.002(2)
B308 0.020(2) 0.038(3) 0.045(3) -0.008(3) 0.005(2) 0.002(2)
B309 0.023(3) 0.039(3) 0.035(3) -0.006(2) 0.006(2) 0.006(2)
B310 0.028(3) 0.034(3) 0.039(3) -0.006(2) 0.013(2) 0.004(2)
B311 0.026(3) 0.033(3) 0.049(3) -0.003(2) 0.014(2) -0.001(2)
B401 0.039(3) 0.032(3) 0.032(3) 0.008(2) 0.011(2) 0.007(2)
B402 0.028(3) 0.036(3) 0.028(3) 0.009(2) 0.006(2) 0.006(2)
B403 0.028(3) 0.032(3) 0.034(3) 0.004(2) 0.010(2) 0.002(2)
B404 0.028(3) 0.032(3) 0.031(3) 0.009(2) 0.006(2) 0.003(2)
B405 0.034(3) 0.033(3) 0.028(3) 0.003(2) 0.006(2) 0.000(2)
B406 0.025(3) 0.046(3) 0.038(3) 0.008(3) 0.008(2) 0.010(2)
B407 0.030(3) 0.045(3) 0.029(3) 0.001(2) 0.003(2) -0.006(2)
B408 0.030(3) 0.032(3) 0.039(3) 0.003(2) 0.012(2) -0.005(2)
B409 0.030(3) 0.037(3) 0.030(3) 0.007(2) 0.011(2) -0.004(2)
B410 0.025(3) 0.045(3) 0.038(3) 0.007(3) 0.013(2) 0.003(2)
B411 0.024(3) 0.042(3) 0.033(3) 0.000(2) 0.004(2) -0.006(2)
B501 0.029(3) 0.048(3) 0.026(3) 0.015(2) 0.003(2) 0.009(2)
B502 0.054(4) 0.044(3) 0.030(3) 0.012(3) 0.021(3) 0.019(3)
B503 0.049(4) 0.039(3) 0.035(3) 0.008(2) 0.019(3) 0.009(3)
B504 0.050(4) 0.042(3) 0.031(3) 0.007(2) 0.018(3) 0.015(3)
B505 0.045(3) 0.043(3) 0.026(3) 0.007(2) -0.001(2) 0.006(3)
B506 0.039(3) 0.081(5) 0.038(3) 0.030(3) 0.017(3) 0.031(3)
B507 0.068(5) 0.059(4) 0.040(4) 0.023(3) 0.027(3) 0.038(4)
B508 0.057(4) 0.055(4) 0.028(3) 0.018(3) 0.018(3) 0.026(3)
B509 0.063(4) 0.055(4) 0.021(3) 0.004(3) -0.002(3) 0.008(3)
B510 0.039(4) 0.075(5) 0.036(3) 0.018(3) -0.005(3) 0.003(3)
B511 0.044(4) 0.096(6) 0.038(4) 0.030(4) 0.006(3) 0.031(4)
B601 0.069(4) 0.027(3) 0.030(3) 0.006(2) 0.015(3) 0.016(3)
B602 0.026(3) 0.034(3) 0.030(3) 0.000(2) 0.004(2) 0.008(2)
B603 0.025(2) 0.035(3) 0.025(2) -0.004(2) 0.0034(19) 0.005(2)
B604 0.027(3) 0.079(5) 0.037(3) -0.018(3) 0.011(2) -0.010(3)
B605 0.073(5) 0.047(4) 0.042(4) -0.013(3) 0.030(4) -0.018(3)
B606 0.077(5) 0.036(3) 0.036(3) 0.004(3) 0.019(3) 0.032(3)
B607 0.031(3) 0.035(3) 0.029(3) -0.006(2) 0.008(2) 0.009(2)
B608 0.036(3) 0.054(4) 0.035(3) -0.018(3) 0.012(2) -0.010(3)
B609 0.086(6) 0.058(5) 0.055(5) -0.031(4) 0.040(4) -0.043(4)
B610 0.149(9) 0.029(3) 0.046(4) 0.001(3) 0.044(5) 0.007(4)
B611 0.094(6) 0.032(3) 0.047(4) -0.013(3) 0.028(4) -0.001(3)

loop_
_atom_type_symbol
_atom_type_description
_atom_type_scat_dispersion_real
_atom_type_scat_dispersion_imag
_atom_type_scat_source
C C 0.0033 0.0016 'International Tables Vol C Tables 4.2.6.8 and 6.1.1.4'
H H 0.0000 0.0000 'International Tables Vol C Tables 4.2.6.8 and 6.1.1.4'
Ag Ag -0.8971 1.1015 'International Tables Vol C Tables 4.2.6.8 and 6.1.1.4'
B B 0.0013 0.0007 'International Tables Vol C Tables 4.2.6.8 and 6.1.1.4'
N N 0.0061 0.0033 'International Tables Vol C Tables 4.2.6.8 and 6.1.1.4'
Sn Sn -0.6537 1.4246 'International Tables Vol C Tables 4.2.6.8 and 6.1.1.4'

loop_
_geom_angle_atom_site_label_1
_geom_angle_atom_site_label_2
_geom_angle_atom_site_label_3
_geom_angle
_geom_angle_site_symmetry_1
_geom_angle_site_symmetry_3
Sn3 Ag1 Ag3 175.396(19) . .
Sn3 Ag1 Sn1 122.694(16) . .
Ag3 Ag1 Sn1 60.828(12) . .
Sn3 Ag1 Ag2 114.362(16) . .
Ag3 Ag1 Ag2 62.024(13) . .
Sn1 Ag1 Ag2 122.852(16) . .
Sn3 Ag1 Sn6 115.254(17) . .
Ag3 Ag1 Sn6 65.588(13) . .
Sn1 Ag1 Sn6 99.645(15) . .
Ag2 Ag1 Sn6 55.655(12) . .
Sn3 Ag1 Sn2 112.518(15) . .
Ag3 Ag1 Sn2 63.273(13) . .
Sn1 Ag1 Sn2 97.344(15) . .
Ag2 Ag1 Sn2 55.607(12) . .
Sn6 Ag1 Sn2 106.937(14) . .
Sn3 Ag1 Ag4 59.228(12) . .
Ag3 Ag1 Ag4 116.197(16) . .
Sn1 Ag1 Ag4 150.748(18) . .
Ag2 Ag1 Ag4 62.646(12) . .
Sn6 Ag1 Ag4 104.963(15) . .
Sn2 Ag1 Ag4 60.578(12) . .
B501 Ag2 Sn6 113.87(14) . .
B501 Ag2 Sn2 120.89(14) . .
Sn6 Ag2 Sn2 125.026(15) . .
B501 Ag2 Ag1 157.63(13) . .
Sn6 Ag2 Ag1 65.018(13) . .
Sn2 Ag2 Ag1 66.346(13) . .
B501 Ag2 Ag3 145.61(13) . .
Sn6 Ag2 Ag3 67.172(13) . .
Sn2 Ag2 Ag3 65.435(13) . .
Ag1 Ag2 Ag3 56.322(11) . .
B501 Ag2 Sn5 49.56(13) . .
Sn6 Ag2 Sn5 117.130(16) . .
Sn2 Ag2 Sn5 101.976(14) . .
Ag1 Ag2 Sn5 109.598(15) . .
Ag3 Ag2 Sn5 163.422(16) . .
B501 Ag2 Ag4 99.79(13) . .
Sn6 Ag2 Ag4 112.212(15) . .
Sn2 Ag2 Ag4 63.885(13) . .
Ag1 Ag2 Ag4 62.993(12) . .
Ag3 Ag2 Ag4 111.666(15) . .
Sn5 Ag2 Ag4 51.778(12) . .
B501 Ag2 H501 23.6(17) . .
Sn6 Ag2 H501 114.1(16) . .
Sn2 Ag2 H501 113.9(17) . .
Ag1 Ag2 H501 178.5(17) . .
Ag3 Ag2 H501 122.3(17) . .
Sn5 Ag2 H501 71.9(17) . .
Ag4 Ag2 H501 118.5(17) . .
Sn4 Ag3 Ag1 174.705(19) . .
Sn4 Ag3 Sn1 123.620(17) . .
Ag1 Ag3 Sn1 60.840(13) . .
Sn4 Ag3 Ag2 113.802(16) . .
Ag1 Ag3 Ag2 61.653(13) . .
Sn1 Ag3 Ag2 122.492(15) . .
Sn4 Ag3 Sn2 110.976(16) . .
Ag1 Ag3 Sn2 64.494(13) . .
Sn1 Ag3 Sn2 98.101(14) . .
Ag2 Ag3 Sn2 55.887(11) . .
Sn4 Ag3 Sn6 118.239(16) . .
Ag1 Ag3 Sn6 62.013(13) . .
Sn1 Ag3 Sn6 97.425(14) . .
Ag2 Ag3 Sn6 54.502(11) . .
Sn2 Ag3 Sn6 105.399(13) . .
Sn5 Ag4 B301 119.32(12) . .
Sn5 Ag4 Sn3 126.995(19) . .
B301 Ag4 Sn3 49.83(11) . .
Sn5 Ag4 Ag2 60.856(13) . .
B301 Ag4 Ag2 145.76(12) . .
Sn3 Ag4 Ag2 100.445(15) . .
Sn5 Ag4 Ag1 109.956(17) . .
B301 Ag4 Ag1 101.37(12) . .
Sn3 Ag4 Ag1 51.778(11) . .
Ag2 Ag4 Ag1 54.361(11) . .
Sn5 Ag4 Sn2 100.237(16) . .
B301 Ag4 Sn2 140.33(12) . .
Sn3 Ag4 Sn2 104.562(16) . .
Ag2 Ag4 Sn2 52.719(11) . .
Ag1 Ag4 Sn2 58.957(12) . .
Sn5 Ag4 H201 119.5(14) . .
B301 Ag4 H201 95.0(14) . .
Sn3 Ag4 H201 113.4(14) . .
Ag2 Ag4 H201 114.9(15) . .
Ag1 Ag4 H201 109.6(15) . .
Sn2 Ag4 H201 65.4(15) . .
Sn5 Ag4 H301 112.7(13) . .
B301 Ag4 H301 23.9(14) . .
Sn3 Ag4 H301 73.1(14) . .
Ag2 Ag4 H301 166.0(13) . .
Ag1 Ag4 H301 123.5(14) . .
Sn2 Ag4 H301 140.4(13) . .
H201 Ag4 H301 79(2) . .
B101 Sn1 B105 47.9(2) . .
B101 Sn1 B103 81.1(2) . .
B105 Sn1 B103 81.3(2) . .
B101 Sn1 B102 47.3(2) . .
B105 Sn1 B102 81.4(2) . .
B103 Sn1 B102 47.3(2) . .
B101 Sn1 B104 81.4(2) . .
B105 Sn1 B104 47.5(2) . .
B103 Sn1 B104 47.4(2) . .
B102 Sn1 B104 81.08(19) . .
B101 Sn1 Ag3 134.41(15) . .
B105 Sn1 Ag3 112.15(14) . .
B103 Sn1 Ag3 142.52(14) . .
B102 Sn1 Ag3 162.56(13) . .
B104 Sn1 Ag3 116.05(14) . .
B101 Sn1 Ag1 119.39(15) . .
B105 Sn1 Ag1 154.89(16) . .
B103 Sn1 Ag1 121.02(16) . .
B102 Sn1 Ag1 104.72(14) . .
B104 Sn1 Ag1 156.61(17) . .
Ag3 Sn1 Ag1 58.333(12) . .
B204 Sn2 B203 48.3(2) . .
B204 Sn2 B205 47.6(2) . .
B203 Sn2 B205 81.5(2) . .
B204 Sn2 B201 80.5(2) . .
B203 Sn2 B201 79.9(2) . .
B205 Sn2 B201 46.9(2) . .
B204 Sn2 B202 81.3(2) . .
B203 Sn2 B202 46.8(2) . .
B205 Sn2 B202 80.7(2) . .
B201 Sn2 B202 46.5(2) . .
B204 Sn2 Ag2 142.76(14) . .
B203 Sn2 Ag2 155.01(15) . .
B205 Sn2 Ag2 122.66(15) . .
B201 Sn2 Ag2 120.23(15) . .
B202 Sn2 Ag2 135.85(15) . .
B204 Sn2 Ag3 116.57(16) . .
B203 Sn2 Ag3 96.59(15) . .
B205 Sn2 Ag3 158.85(16) . .
B201 Sn2 Ag3 153.75(16) . .
B202 Sn2 Ag3 113.39(15) . .
Ag2 Sn2 Ag3 58.678(12) . .
B204 Sn2 Ag1 152.91(15) . .
B203 Sn2 Ag1 105.38(15) . .
B205 Sn2 Ag1 148.62(16) . .
B201 Sn2 Ag1 103.27(16) . .
B202 Sn2 Ag1 82.42(15) . .
Ag2 Sn2 Ag1 58.047(11) . .
Ag3 Sn2 Ag1 52.232(11) . .
B204 Sn2 Ag4 136.94(16) . .
B203 Sn2 Ag4 127.92(15) . .
B205 Sn2 Ag4 90.81(17) . .
B201 Sn2 Ag4 59.08(15) . .
B202 Sn2 Ag4 81.14(15) . .
Ag2 Sn2 Ag4 63.396(13) . .
Ag3 Sn2 Ag4 106.479(14) . .
Ag1 Sn2 Ag4 60.465(12) . .
B304 Sn3 B303 48.78(19) . .
B304 Sn3 B305 47.46(18) . .
B303 Sn3 B305 81.54(19) . .
B304 Sn3 B302 81.25(19) . .
B303 Sn3 B302 46.98(19) . .
B305 Sn3 B302 79.75(18) . .
B304 Sn3 B301 80.17(18) . .
B303 Sn3 B301 79.73(19) . .
B305 Sn3 B301 46.35(18) . .
B302 Sn3 B301 45.80(19) . .
B304 Sn3 Ag1 144.32(14) . .
B303 Sn3 Ag1 140.71(13) . .
B305 Sn3 Ag1 136.66(14) . .
B302 Sn3 Ag1 132.07(13) . .
B301 Sn3 Ag1 130.30(13) . .
B304 Sn3 Ag4 139.98(13) . .
B303 Sn3 Ag4 127.48(14) . .
B305 Sn3 Ag4 94.18(13) . .
B302 Sn3 Ag4 80.62(13) . .
B301 Sn3 Ag4 61.73(13) . .
Ag1 Sn3 Ag4 68.994(14) . .
B404 Sn4 B402 80.57(19) . .
B404 Sn4 B403 47.08(19) . .
B402 Sn4 B403 47.20(19) . .
B404 Sn4 B401 80.34(19) . .
B402 Sn4 B401 47.0(2) . .
B403 Sn4 B401 80.5(2) . .
B404 Sn4 B405 46.8(2) . .
B402 Sn4 B405 80.10(19) . .
B403 Sn4 B405 80.09(19) . .
B401 Sn4 B405 46.77(19) . .
B404 Sn4 Ag3 141.83(13) . .
B402 Sn4 Ag3 130.69(13) . .
B403 Sn4 Ag3 134.18(13) . .
B401 Sn4 Ag3 135.63(14) . .
B405 Sn4 Ag3 143.20(14) . .
B503 Sn5 B504 48.0(2) . .
B503 Sn5 B505 80.7(2) . .
B504 Sn5 B505 47.3(2) . .
B503 Sn5 B502 46.7(2) . .
B504 Sn5 B502 80.8(2) . .
B505 Sn5 B502 79.8(2) . .
B503 Sn5 B501 79.3(2) . .
B504 Sn5 B501 79.8(2) . .
B505 Sn5 B501 46.2(2) . .
B502 Sn5 B501 46.2(2) . .
B503 Sn5 Ag4 151.79(17) . .
B504 Sn5 Ag4 143.78(15) . .
B505 Sn5 Ag4 126.67(15) . .
B502 Sn5 Ag4 135.38(15) . .
B501 Sn5 Ag4 123.25(13) . .
B503 Sn5 Ag2 124.50(15) . .
B504 Sn5 Ag2 136.70(17) . .
B505 Sn5 Ag2 91.81(15) . .
B502 Sn5 Ag2 77.84(14) . .
B501 Sn5 Ag2 58.31(13) . .
Ag4 Sn5 Ag2 67.366(14) . .
B605 Sn6 B601 48.0(3) . .
B605 Sn6 B602 81.6(2) . .
B601 Sn6 B602 47.5(2) . .
B605 Sn6 B604 47.3(3) . .
B601 Sn6 B604 81.4(3) . .
B602 Sn6 B604 81.2(2) . .
B605 Sn6 B603 80.8(2) . .
B601 Sn6 B603 81.2(2) . .
B602 Sn6 B603 47.61(18) . .
B604 Sn6 B603 46.9(2) . .
B605 Sn6 Ag2 127.13(17) . .
B601 Sn6 Ag2 126.92(16) . .
B602 Sn6 Ag2 138.97(14) . .
B604 Sn6 Ag2 139.41(17) . .
B603 Sn6 Ag2 148.59(14) . .
B605 Sn6 Ag1 113.8(2) . .
B601 Sn6 Ag1 161.69(18) . .
B602 Sn6 Ag1 142.13(14) . .
B604 Sn6 Ag1 85.3(2) . .
B603 Sn6 Ag1 98.77(13) . .
Ag2 Sn6 Ag1 59.327(12) . .
B605 Sn6 Ag3 162.7(2) . .
B601 Sn6 Ag3 145.71(18) . .
B602 Sn6 Ag3 103.82(14) . .
B604 Sn6 Ag3 116.7(2) . .
B603 Sn6 Ag3 90.75(14) . .
Ag2 Sn6 Ag3 58.326(12) . .
Ag1 Sn6 Ag3 52.399(11) . .
B110 B101 B106 60.3(3) . .
B110 B101 B102 106.1(4) . .
B106 B101 B102 58.0(3) . .
B110 B101 B105 58.1(3) . .
B106 B101 B105 106.9(4) . .
B102 B101 B105 108.1(4) . .
B110 B101 Sn1 117.9(4) . .
B106 B101 Sn1 118.6(4) . .
B102 B101 Sn1 66.8(2) . .
B105 B101 Sn1 66.1(3) . .
B110 B101 H101 119(3) . .
B106 B101 H101 119(3) . .
B102 B101 H101 124(3) . .
B105 B101 H101 123(3) . .
Sn1 B101 H101 113(3) . .
B107 B102 B106 60.7(3) . .
B107 B102 B101 106.8(4) . .
B106 B102 B101 58.2(3) . .
B107 B102 B103 58.5(3) . .
B106 B102 B103 107.2(4) . .
B101 B102 B103 108.0(4) . .
B107 B102 Sn1 118.3(3) . .
B106 B102 Sn1 118.0(3) . .
B101 B102 Sn1 65.9(2) . .
B103 B102 Sn1 66.2(2) . .
B107 B102 H102 120(3) . .
B106 B102 H102 117(3) . .
B101 B102 H102 121(3) . .
B103 B102 H102 125(3) . .
Sn1 B102 H102 113(3) . .
B108 B103 B107 60.1(3) . .
B108 B103 B102 106.1(4) . .
B107 B103 B102 57.7(3) . .
B108 B103 B104 58.2(3) . .
B107 B103 B104 106.6(4) . .
B102 B103 B104 108.3(4) . .
B108 B103 Sn1 118.1(4) . .
B107 B103 Sn1 117.9(3) . .
B102 B103 Sn1 66.5(2) . .
B104 B103 Sn1 66.5(3) . .
B108 B103 H103 121(3) . .
B107 B103 H103 120(3) . .
B102 B103 H103 122(3) . .
B104 B103 H103 124(3) . .
Sn1 B103 H103 111(3) . .
B109 B104 B108 60.4(3) . .
B109 B104 B105 57.6(4) . .
B108 B104 B105 106.4(4) . .
B109 B104 B103 106.3(4) . .
B108 B104 B103 58.1(3) . .
B105 B104 B103 107.9(4) . .
B109 B104 Sn1 117.0(4) . .
B108 B104 Sn1 117.7(3) . .
B105 B104 Sn1 65.9(3) . .
B103 B104 Sn1 66.1(2) . .
B109 B104 H104 117(3) . .
B108 B104 H104 120(3) . .
B105 B104 H104 120(3) . .
B103 B104 H104 127(3) . .
Sn1 B104 H104 114(3) . .
B109 B105 B110 60.1(4) . .
B109 B105 B104 58.2(4) . .
B110 B105 B104 106.2(4) . .
B109 B105 B101 105.8(4) . .
B110 B105 B101 57.3(3) . .
B104 B105 B101 107.7(4) . .
B109 B105 Sn1 118.1(4) . .
B110 B105 Sn1 117.0(4) . .
B104 B105 Sn1 66.6(3) . .
B101 B105 Sn1 65.9(3) . .
B109 B105 H105 124(3) . .
B110 B105 H105 117(3) . .
B104 B105 H105 130(3) . .
B101 B105 H105 117(3) . .
Sn1 B105 H105 111(3) . .
B102 B106 B101 63.7(3) . .
B102 B106 B110 110.1(4) . .
B101 B106 B110 59.6(3) . .
B102 B106 B107 59.6(3) . .
B101 B106 B107 110.3(4) . .
B110 B106 B107 107.5(4) . .
B102 B106 B111 108.9(4) . .
B101 B106 B111 109.2(4) . .
B110 B106 B111 60.0(3) . .
B107 B106 B111 59.7(3) . .
B102 B106 H106 121(3) . .
B101 B106 H106 125(3) . .
B110 B106 H106 123(3) . .
B107 B106 H106 118(3) . .
B111 B106 H106 117(3) . .
B102 B107 B111 109.5(4) . .
B102 B107 B103 63.8(3) . .
B111 B107 B103 109.4(4) . .
B102 B107 B108 110.7(4) . .
B111 B107 B108 59.9(3) . .
B103 B107 B108 59.8(3) . .
B102 B107 B106 59.8(3) . .
B111 B107 B106 60.3(3) . .
B103 B107 B106 110.6(4) . .
B108 B107 B106 108.2(4) . .
B102 B107 H107 119(3) . .
B111 B107 H107 121(3) . .
B103 B107 H107 120(3) . .
B108 B107 H107 122(3) . .
B106 B107 H107 121(3) . .
B103 B108 B111 109.5(4) . .
B103 B108 B104 63.7(3) . .
B111 B108 B104 109.8(4) . .
B103 B108 B107 60.0(3) . .
B111 B108 B107 59.9(3) . .
B104 B108 B107 110.9(4) . .
B103 B108 B109 110.0(4) . .
B111 B108 B109 60.1(3) . .
B104 B108 B109 59.6(4) . .
B107 B108 B109 107.7(4) . .
B103 B108 H108 117(3) . .
B111 B108 H108 122(3) . .
B104 B108 H108 121(3) . .
B107 B108 H108 119(3) . .
B109 B108 H108 125(3) . .
B105 B109 B110 60.5(4) . .
B105 B109 B104 64.2(4) . .
B110 B109 B104 111.2(4) . .
B105 B109 B111 110.6(4) . .
B110 B109 B111 60.2(4) . .
B104 B109 B111 109.8(4) . .
B105 B109 B108 111.3(4) . .
B110 B109 B108 107.9(4) . .
B104 B109 B108 60.0(4) . .
B111 B109 B108 59.7(3) . .
B105 B109 H109 117(3) . .
B110 B109 H109 118(3) . .
B104 B109 H109 122(3) . .
B111 B109 H109 120(3) . .
B108 B109 H109 125(3) . .
B101 B110 B109 110.9(4) . .
B101 B110 B106 60.1(4) . .
B109 B110 B106 108.8(4) . .
B101 B110 B105 64.5(3) . .
B109 B110 B105 59.5(4) . .
B106 B110 B105 111.8(4) . .
B101 B110 B111 110.0(4) . .
B109 B110 B111 60.3(4) . .
B106 B110 B111 60.4(3) . .
B105 B110 B111 109.8(5) . .
B101 B110 H110 118(3) . .
B109 B110 H110 121(3) . .
B106 B110 H110 122(3) . .
B105 B110 H110 117(3) . .
B111 B110 H110 123(3) . .
B108 B111 B107 60.2(3) . .
B108 B111 B110 107.7(4) . .
B107 B111 B110 107.5(4) . .
B108 B111 B109 60.2(4) . .
B107 B111 B109 107.9(4) . .
B110 B111 B109 59.5(4) . .
B108 B111 B106 108.2(4) . .
B107 B111 B106 60.0(3) . .
B110 B111 B106 59.6(4) . .
B109 B111 B106 107.5(4) . .
B108 B111 H111 123(3) . .
B107 B111 H111 124(3) . .
B110 B111 H111 120(3) . .
B109 B111 H111 121(3) . .
B106 B111 H111 121(3) . .
B210 B201 B206 60.7(4) . .
B210 B201 B202 107.2(4) . .
B206 B201 B202 58.4(3) . .
B210 B201 B205 57.9(3) . .
B206 B201 B205 107.3(4) . .
B202 B201 B205 109.3(4) . .
B210 B201 Sn2 117.3(4) . .
B206 B201 Sn2 118.6(4) . .
B202 B201 Sn2 67.0(3) . .
B205 B201 Sn2 65.9(3) . .
B210 B201 H201 118(3) . .
B206 B201 H201 118(3) . .
B202 B201 H201 124(3) . .
B205 B201 H201 123(3) . .
Sn2 B201 H201 114(3) . .
B207 B202 B206 59.8(4) . .
B207 B202 B203 58.3(3) . .
B206 B202 B203 106.2(4) . .
B207 B202 B201 106.0(4) . .
B206 B202 B201 58.2(3) . .
B203 B202 B201 107.4(4) . .
B207 B202 Sn2 117.1(3) . .
B206 B202 Sn2 117.9(3) . .
B203 B202 Sn2 65.2(2) . .
B201 B202 Sn2 66.5(3) . .
B207 B202 H202 120(3) . .
B206 B202 H202 123(3) . .
B203 B202 H202 120(3) . .
B201 B202 H202 126(3) . .
Sn2 B202 H202 110(2) . .
B208 B203 B207 60.4(3) . .
B208 B203 B202 106.7(4) . .
B207 B203 B202 58.3(3) . .
B208 B203 B204 57.6(3) . .
B207 B203 B204 106.4(4) . .
B202 B203 B204 108.4(4) . .
B208 B203 Sn2 117.5(4) . .
B207 B203 Sn2 119.6(4) . .
B202 B203 Sn2 68.0(3) . .
B204 B203 Sn2 65.6(2) . .
B208 B203 H203 118(3) . .
B207 B203 H203 120(3) . .
B202 B203 H203 125(3) . .
B204 B203 H203 121(3) . .
Sn2 B203 H203 112(3) . .
B208 B204 B209 61.2(4) . .
B208 B204 B205 106.5(4) . .
B209 B204 B205 57.9(4) . .
B208 B204 B203 57.6(3) . .
B209 B204 B203 106.9(4) . .
B205 B204 B203 107.5(4) . .
B208 B204 Sn2 118.0(3) . .
B209 B204 Sn2 119.0(4) . .
B205 B204 Sn2 66.9(3) . .
B203 B204 Sn2 66.1(2) . .
B208 B204 H204 122(3) . .
B209 B204 H204 117(3) . .
B205 B204 H204 120(3) . .
B203 B204 H204 127(3) . .
Sn2 B204 H204 112(3) . .
B210 B205 B209 60.0(4) . .
B210 B205 B201 58.1(3) . .
B209 B205 B201 106.4(4) . .
B210 B205 B204 105.9(4) . .
B209 B205 B204 58.1(3) . .
B201 B205 B204 107.4(4) . .
B210 B205 Sn2 118.7(4) . .
B209 B205 Sn2 117.9(4) . .
B201 B205 Sn2 67.2(3) . .
B204 B205 Sn2 65.5(2) . .
B210 B205 H205 124(3) . .
B209 B205 H205 119(3) . .
B201 B205 H205 127(3) . .
B204 B205 H205 119(3) . .
Sn2 B205 H205 110(3) . .
B207 B206 B201 110.2(4) . .
B207 B206 B202 59.9(4) . .
B201 B206 B202 63.4(3) . .
B207 B206 B211 59.9(4) . .
B201 B206 B211 108.8(4) . .
B202 B206 B211 109.2(4) . .
B207 B206 B210 107.8(4) . .
B201 B206 B210 59.4(3) . .
B202 B206 B210 110.2(4) . .
B211 B206 B210 59.9(4) . .
B207 B206 H206 127(3) . .
B201 B206 H206 113(3) . .
B202 B206 H206 116(3) . .
B211 B206 H206 128(3) . .
B210 B206 H206 121(3) . .
B206 B207 B203 110.6(4) . .
B206 B207 B202 60.3(3) . .
B203 B207 B202 63.4(3) . .
B206 B207 B211 60.4(4) . .
B203 B207 B211 109.0(4) . .
B202 B207 B211 109.8(4) . .
B206 B207 B208 107.8(4) . .
B203 B207 B208 59.7(3) . .
B202 B207 B208 110.3(4) . .
B211 B207 B208 59.4(4) . .
B206 B207 H207 123(3) . .
B203 B207 H207 118(3) . .
B202 B207 H207 119(3) . .
B211 B207 H207 123(3) . .
B208 B207 H207 121(3) . .
B211 B208 B204 109.8(4) . .
B211 B208 B203 109.7(4) . .
B204 B208 B203 64.8(3) . .
B211 B208 B207 60.1(4) . .
B204 B208 B207 111.7(4) . .
B203 B208 B207 59.9(3) . .
B211 B208 B209 60.4(4) . .
B204 B208 B209 59.6(3) . .
B203 B208 B209 111.2(4) . .
B207 B208 B209 108.6(4) . .
B211 B208 H208 121(3) . .
B204 B208 H208 120(3) . .
B203 B208 H208 119(3) . .
B207 B208 H208 120(3) . .
B209 B208 H208 122(3) . .
B210 B209 B205 59.7(4) . .
B210 B209 B204 110.2(4) . .
B205 B209 B204 64.0(3) . .
B210 B209 B211 60.1(4) . .
B205 B209 B211 109.2(4) . .
B204 B209 B211 108.2(4) . .
B210 B209 B208 106.6(4) . .
B205 B209 B208 109.8(4) . .
B204 B209 B208 59.3(3) . .
B211 B209 B208 58.7(4) . .
B210 B209 H209 122(3) . .
B205 B209 H209 117(3) . .
B204 B209 H209 118(3) . .
B211 B209 H209 125(3) . .
B208 B209 H209 124(3) . .
B205 B210 B201 64.0(3) . .
B205 B210 B209 60.2(4) . .
B201 B210 B209 111.3(4) . .
B205 B210 B211 110.0(5) . .
B201 B210 B211 109.0(4) . .
B209 B210 B211 60.7(4) . .
B205 B210 B206 111.5(4) . .
B201 B210 B206 59.9(3) . .
B209 B210 B206 109.2(5) . .
B211 B210 B206 59.8(4) . .
B205 B210 H210 119(3) . .
B201 B210 H210 118(3) . .
B209 B210 H210 122(3) . .
B211 B210 H210 122(3) . .
B206 B210 H210 120(3) . .
B208 B211 B207 60.5(4) . .
B208 B211 B206 108.2(4) . .
B207 B211 B206 59.8(4) . .
B208 B211 B210 107.7(4) . .
B207 B211 B210 108.0(4) . .
B206 B211 B210 60.2(4) . .
B208 B211 B209 60.9(4) . .
B207 B211 B209 109.4(4) . .
B206 B211 B209 108.3(4) . .
B210 B211 B209 59.2(4) . .
B208 B211 H211 121(3) . .
B207 B211 H211 123(3) . .
B206 B211 H211 123(3) . .
B210 B211 H211 122(3) . .
B209 B211 H211 119(3) . .
B306 B301 B310 60.7(3) . .
B306 B301 B302 58.2(3) . .
B310 B301 B302 107.4(4) . .
B306 B301 B305 106.8(4) . .
B310 B301 B305 57.7(3) . .
B302 B301 B305 109.4(4) . .
B306 B301 Sn3 118.0(3) . .
B310 B301 Sn3 117.5(3) . .
B302 B301 Sn3 66.8(2) . .
B305 B301 Sn3 66.2(2) . .
B306 B301 Ag4 138.0(3) . .
B310 B301 Ag4 157.8(3) . .
B302 B301 Ag4 94.7(3) . .
B305 B301 Ag4 112.7(3) . .
Sn3 B301 Ag4 68.44(14) . .
B306 B301 H301 115(3) . .
B310 B301 H301 113(3) . .
B302 B301 H301 126(3) . .
B305 B301 H301 122(3) . .
Sn3 B301 H301 119(3) . .
Ag4 B301 H301 52(3) . .
B306 B302 B307 60.2(3) . .
B306 B302 B301 58.6(3) . .
B307 B302 B301 106.8(4) . .
B306 B302 B303 106.2(4) . .
B307 B302 B303 57.6(3) . .
B301 B302 B303 108.3(4) . .
B306 B302 Sn3 118.9(3) . .
B307 B302 Sn3 116.8(3) . .
B301 B302 Sn3 67.4(2) . .
B303 B302 Sn3 65.2(2) . .
B306 B302 H302 122(3) . .
B307 B302 H302 122(3) . .
B301 B302 H302 122(3) . .
B303 B302 H302 122(3) . .
Sn3 B302 H302 110(3) . .
B307 B303 B308 60.9(3) . .
B307 B303 B302 58.7(3) . .
B308 B303 B302 106.9(4) . .
B307 B303 B304 106.1(4) . .
B308 B303 B304 57.0(3) . .
B302 B303 B304 107.4(3) . .
B307 B303 Sn3 120.1(3) . .
B308 B303 Sn3 117.3(3) . .
B302 B303 Sn3 67.8(2) . .
B304 B303 Sn3 65.5(2) . .
B307 B303 H303 119(3) . .
B308 B303 H303 119(3) . .
B302 B303 H303 124(3) . .
B304 B303 H303 123(3) . .
Sn3 B303 H303 112(3) . .
B308 B304 B309 60.8(3) . .
B308 B304 B305 106.8(4) . .
B309 B304 B305 58.1(3) . .
B308 B304 B303 57.6(3) . .
B309 B304 B303 105.9(4) . .
B305 B304 B303 107.2(3) . .
B308 B304 Sn3 118.2(3) . .
B309 B304 Sn3 119.3(3) . .
B305 B304 Sn3 67.5(2) . .
B303 B304 Sn3 65.8(2) . .
B308 B304 H304 119(3) . .
B309 B304 H304 120(3) . .
B305 B304 H304 124(3) . .
B303 B304 H304 123(3) . .
Sn3 B304 H304 112(3) . .
B310 B305 B309 59.6(3) . .
B310 B305 B301 58.8(3) . .
B309 B305 B301 106.0(4) . .
B310 B305 B304 106.2(4) . .
B309 B305 B304 58.0(3) . .
B301 B305 B304 107.6(4) . .
B310 B305 Sn3 119.4(3) . .
B309 B305 Sn3 117.1(3) . .
B301 B305 Sn3 67.4(2) . .
B304 B305 Sn3 65.1(2) . .
B310 B305 H305 120(3) . .
B309 B305 H305 123(3) . .
B301 B305 H305 121(3) . .
B304 B305 H305 125(3) . .
Sn3 B305 H305 110(3) . .
B302 B306 B301 63.2(3) . .
B302 B306 B311 109.8(4) . .
B301 B306 B311 109.0(4) . .
B302 B306 B307 60.5(3) . .
B301 B306 B307 110.7(4) . .
B311 B306 B307 60.2(3) . .
B302 B306 B310 110.9(4) . .
B301 B306 B310 60.1(3) . .
B311 B306 B310 59.7(3) . .
B307 B306 B310 108.5(4) . .
B302 B306 H306 121(3) . .
B301 B306 H306 120(3) . .
B311 B306 H306 120(3) . .
B307 B306 H306 122(3) . .
B310 B306 H306 120(3) . .
B303 B307 B306 110.5(4) . .
B303 B307 B311 109.2(4) . .
B306 B307 B311 59.8(3) . .
B303 B307 B302 63.7(3) . .
B306 B307 B302 59.3(3) . .
B311 B307 B302 108.5(4) . .
B303 B307 B308 60.1(3) . .
B306 B307 B308 107.7(4) . .
B311 B307 B308 59.6(3) . .
B302 B307 B308 110.3(4) . .
B303 B307 H307 120(3) . .
B306 B307 H307 123(3) . .
B311 B307 H307 119(3) . .
B302 B307 H307 123(3) . .
B308 B307 H307 119(3) . .
B304 B308 B311 108.7(4) . .
B304 B308 B303 65.4(3) . .
B311 B308 B303 108.4(4) . .
B304 B308 B309 59.9(3) . .
B311 B308 B309 58.9(3) . .
B303 B308 B309 111.3(4) . .
B304 B308 B307 111.2(4) . .
B311 B308 B307 59.8(3) . .
B303 B308 B307 59.0(3) . .
B309 B308 B307 107.4(4) . .
B304 B308 H308 122(3) . .
B311 B308 H308 120(3) . .
B303 B308 H308 120(3) . .
B309 B308 H308 123(3) . .
B307 B308 H308 119(3) . .
B311 B309 B310 60.6(3) . .
B311 B309 B304 109.1(4) . .
B310 B309 B304 111.0(4) . .
B311 B309 B305 109.4(4) . .
B310 B309 B305 59.7(3) . .
B304 B309 B305 63.9(3) . .
B311 B309 B308 60.1(3) . .
B310 B309 B308 108.8(4) . .
B304 B309 B308 59.3(3) . .
B305 B309 B308 110.3(4) . .
B311 B309 H309 124(3) . .
B310 B309 H309 123(3) . .
B304 B309 H309 117(3) . .
B305 B309 H309 118(3) . .
B308 B309 H309 121(3) . .
B309 B310 B305 60.7(3) . .
B309 B310 B311 59.6(3) . .
B305 B310 B311 109.4(4) . .
B309 B310 B301 110.6(4) . .
B305 B310 B301 63.5(3) . .
B311 B310 B301 108.2(4) . .
B309 B310 B306 107.7(4) . .
B305 B310 B306 110.3(4) . .
B311 B310 B306 59.6(3) . .
B301 B310 B306 59.2(3) . .
B309 B310 H310 123(3) . .
B305 B310 H310 120(3) . .
B311 B310 H310 122(3) . .
B301 B310 H310 119(3) . .
B306 B310 H310 120(3) . .
B309 B311 B306 108.8(4) . .
B309 B311 B310 59.8(3) . .
B306 B311 B310 60.8(3) . .
B309 B311 B308 61.0(3) . .
B306 B311 B308 108.5(4) . .
B310 B311 B308 108.8(4) . .
B309 B311 B307 109.6(4) . .
B306 B311 B307 59.9(3) . .
B310 B311 B307 109.1(4) . .
B308 B311 B307 60.6(3) . .
B309 B311 H311 124(3) . .
B306 B311 H311 120(3) . .
B310 B311 H311 124(3) . .
B308 B311 H311 120(3) . .
B307 B311 H311 117(3) . .
B410 B401 B406 60.6(3) . .
B410 B401 B405 57.8(3) . .
B406 B401 B405 106.7(4) . .
B410 B401 B402 105.9(4) . .
B406 B401 B402 57.6(3) . .
B405 B401 B402 107.8(4) . .
B410 B401 Sn4 118.1(3) . .
B406 B401 Sn4 118.0(3) . .
B405 B401 Sn4 66.8(3) . .
B402 B401 Sn4 66.3(2) . .
B410 B401 H401 120(2) . .
B406 B401 H401 120(2) . .
B405 B401 H401 123(2) . .
B402 B401 H401 124(2) . .
Sn4 B401 H401 112(2) . .
B406 B402 B407 60.5(3) . .
B406 B402 B401 58.6(3) . .
B407 B402 B401 106.8(4) . .
B406 B402 B403 106.7(4) . .
B407 B402 B403 57.9(3) . .
B401 B402 B403 108.0(4) . .
B406 B402 Sn4 119.2(3) . .
B407 B402 Sn4 118.5(3) . .
B401 B402 Sn4 66.7(2) . .
B403 B402 Sn4 66.6(2) . .
B406 B402 H402 123(3) . .
B407 B402 H402 119(3) . .
B401 B402 H402 126(3) . .
B403 B402 H402 119(3) . .
Sn4 B402 H402 110(3) . .
B408 B403 B407 60.5(3) . .
B408 B403 B404 58.9(3) . .
B407 B403 B404 107.0(4) . .
B408 B403 B402 107.0(4) . .
B407 B403 B402 58.4(3) . .
B404 B403 B402 107.6(4) . .
B408 B403 Sn4 119.1(3) . .
B407 B403 Sn4 118.6(3) . .
B404 B403 Sn4 66.2(2) . .
B402 B403 Sn4 66.2(2) . .
B408 B403 H403 123(2) . .
B407 B403 H403 121(2) . .
B404 B403 H403 125(2) . .
B402 B403 H403 120(2) . .
Sn4 B403 H403 108(2) . .
B409 B404 B408 60.5(3) . .
B409 B404 B405 58.0(3) . .
B408 B404 B405 106.7(4) . .
B409 B404 B403 106.1(4) . .
B408 B404 B403 57.4(3) . .
B405 B404 B403 108.2(4) . .
B409 B404 Sn4 118.7(3) . .
B408 B404 Sn4 118.3(3) . .
B405 B404 Sn4 67.0(2) . .
B403 B404 Sn4 66.7(2) . .
B409 B404 H404 119(2) . .
B408 B404 H404 118(3) . .
B405 B404 H404 125(3) . .
B403 B404 H404 122(2) . .
Sn4 B404 H404 113(2) . .
B409 B405 B410 60.4(3) . .
B409 B405 B404 58.1(3) . .
B410 B405 B404 106.6(4) . .
B409 B405 B401 107.0(4) . .
B410 B405 B401 58.4(3) . .
B404 B405 B401 108.3(4) . .
B409 B405 Sn4 118.1(3) . .
B410 B405 Sn4 118.4(3) . .
B404 B405 Sn4 66.2(2) . .
B401 B405 Sn4 66.5(2) . .
B409 B405 H405 121(3) . .
B410 B405 H405 119(3) . .
B404 B405 H405 125(3) . .
B401 B405 H405 121(3) . .
Sn4 B405 H405 111(3) . .
B402 B406 B401 63.8(3) . .
B402 B406 B407 60.4(3) . .
B401 B406 B407 110.8(4) . .
B402 B406 B411 109.2(4) . .
B401 B406 B411 108.7(4) . .
B407 B406 B411 59.5(3) . .
B402 B406 B410 110.0(4) . .
B401 B406 B410 59.5(3) . .
B407 B406 B410 106.9(4) . .
B411 B406 B410 59.2(3) . .
B402 B406 H406 117(3) . .
B401 B406 H406 121(3) . .
B407 B406 H406 119(3) . .
B411 B406 H406 123(3) . .
B410 B406 H406 125(3) . .
B403 B407 B411 109.1(4) . .
B403 B407 B408 59.4(3) . .
B411 B407 B408 60.5(3) . .
B403 B407 B402 63.7(3) . .
B411 B407 B402 108.9(4) . .
B408 B407 B402 110.4(4) . .
B403 B407 B406 110.3(4) . .
B411 B407 B406 60.4(3) . .
B408 B407 B406 108.8(4) . .
B402 B407 B406 59.2(3) . .
B403 B407 H407 117(3) . .
B411 B407 H407 124(3) . .
B408 B407 H407 121(3) . .
B402 B407 H407 118(3) . .
B406 B407 H407 123(3) . .
B403 B408 B407 60.1(3) . .
B403 B408 B404 63.7(3) . .
B407 B408 B404 110.5(4) . .
B403 B408 B409 109.9(4) . .
B407 B408 B409 107.5(4) . .
B404 B408 B409 59.1(3) . .
B403 B408 B411 109.0(4) . .
B407 B408 B411 59.6(3) . .
B404 B408 B411 108.6(4) . .
B409 B408 B411 59.8(3) . .
B403 B408 H408 122(3) . .
B407 B408 H408 125(3) . .
B404 B408 H408 117(3) . .
B409 B408 H408 118(3) . .
B411 B408 H408 122(3) . .
B405 B409 B404 63.9(3) . .
B405 B409 B410 59.9(3) . .
B404 B409 B410 110.8(4) . .
B405 B409 B411 109.5(4) . .
B404 B409 B411 109.9(4) . .
B410 B409 B411 59.8(3) . .
B405 B409 B408 111.3(4) . .
B404 B409 B408 60.4(3) . .
B410 B409 B408 108.1(4) . .
B411 B409 B408 60.1(3) . .
B405 B409 H409 120(3) . .
B404 B409 H409 121(3) . .
B410 B409 H409 121(3) . .
B411 B409 H409 120(3) . .
B408 B409 H409 121(3) . .
B405 B410 B409 59.8(3) . .
B405 B410 B411 110.0(4) . .
B409 B410 B411 60.5(3) . .
B405 B410 B401 63.7(3) . .
B409 B410 B401 110.7(4) . .
B411 B410 B401 109.9(4) . .
B405 B410 B406 110.8(4) . .
B409 B410 B406 108.6(4) . .
B411 B410 B406 60.4(3) . .
B401 B410 B406 59.9(3) . .
B405 B410 H410 120(3) . .
B409 B410 H410 120(3) . .
B411 B410 H410 120(3) . .
B401 B410 H410 121(3) . .
B406 B410 H410 122(3) . .
B410 B411 B407 108.3(4) . .
B410 B411 B409 59.7(3) . .
B407 B411 B409 107.9(4) . .
B410 B411 B408 108.0(4) . .
B407 B411 B408 59.9(3) . .
B409 B411 B408 60.0(3) . .
B410 B411 B406 60.4(3) . .
B407 B411 B406 60.1(3) . .
B409 B411 B406 108.0(4) . .
B408 B411 B406 108.0(4) . .
B410 B411 H411 119(3) . .
B407 B411 H411 124(3) . .
B409 B411 H411 121(3) . .
B408 B411 H411 124(3) . .
B406 B411 H411 121(3) . .
B506 B501 B510 61.4(4) . .
B506 B501 B505 107.7(4) . .
B510 B501 B505 58.7(4) . .
B506 B501 B502 57.8(4) . .
B510 B501 B502 108.0(4) . .
B505 B501 B502 109.3(4) . .
B506 B501 Sn5 118.3(4) . .
B510 B501 Sn5 119.0(4) . .
B505 B501 Sn5 66.4(3) . .
B502 B501 Sn5 66.8(3) . .
B506 B501 Ag2 134.7(4) . .
B510 B501 Ag2 156.3(4) . .
B505 B501 Ag2 116.0(3) . .
B502 B501 Ag2 95.6(3) . .
Sn5 B501 Ag2 72.13(14) . .
B506 B501 H501 119(3) . .
B510 B501 H501 113(3) . .
B505 B501 H501 119(3) . .
B502 B501 H501 127(3) . .
Sn5 B501 H501 115(3) . .
Ag2 B501 H501 46(3) . .
B506 B502 B507 60.0(4) . .
B506 B502 B503 106.4(4) . .
B507 B502 B503 57.9(3) . .
B506 B502 B501 58.0(4) . .
B507 B502 B501 105.6(5) . .
B503 B502 B501 107.4(4) . .
B506 B502 Sn5 118.5(4) . .
B507 B502 Sn5 117.1(3) . .
B503 B502 Sn5 65.5(3) . .
B501 B502 Sn5 67.0(3) . .
B506 B502 H502 123(3) . .
B507 B502 H502 124(3) . .
B503 B502 H502 122(3) . .
B501 B502 H502 123(3) . .
Sn5 B502 H502 108(3) . .
B507 B503 B508 60.6(4) . .
B507 B503 B502 58.6(3) . .
B508 B503 B502 107.2(5) . .
B507 B503 B504 106.1(5) . .
B508 B503 B504 57.2(3) . .
B502 B503 B504 108.5(4) . .
B507 B503 Sn5 119.8(4) . .
B508 B503 Sn5 117.8(4) . .
B502 B503 Sn5 67.9(3) . .
B504 B503 Sn5 66.1(3) . .
B507 B503 H503 117(3) . .
B508 B503 H503 118(3) . .
B502 B503 H503 122(3) . .
B504 B503 H503 125(3) . .
Sn5 B503 H503 114(3) . .
B508 B504 B509 60.5(4) . .
B508 B504 B505 106.3(4) . .
B509 B504 B505 58.0(3) . .
B508 B504 B503 57.8(4) . .
B509 B504 B503 105.9(4) . .
B505 B504 B503 106.8(4) . .
B508 B504 Sn5 118.1(4) . .
B509 B504 Sn5 118.9(4) . .
B505 B504 Sn5 67.0(3) . .
B503 B504 Sn5 65.8(3) . .
B508 B504 H504 122(3) . .
B509 B504 H504 118(3) . .
B505 B504 H504 121(3) . .
B503 B504 H504 127(3) . .
Sn5 B504 H504 111(3) . .
B509 B505 B510 60.2(4) . .
B509 B505 B501 106.1(4) . .
B510 B505 B501 58.3(4) . .
B509 B505 B504 58.2(4) . .
B510 B505 B504 107.0(4) . .
B501 B505 B504 108.0(4) . .
B509 B505 Sn5 118.0(4) . .
B510 B505 Sn5 119.7(4) . .
B501 B505 Sn5 67.4(3) . .
B504 B505 Sn5 65.8(3) . .
B509 B505 H505 121(3) . .
B510 B505 H505 119(3) . .
B501 B505 H505 123(3) . .
B504 B505 H505 123(3) . .
Sn5 B505 H505 111(3) . .
B502 B506 B501 64.2(4) . .
B502 B506 B507 60.7(4) . .
B501 B506 B507 110.9(5) . .
B502 B506 B511 109.9(5) . .
B501 B506 B511 108.7(5) . .
B507 B506 B511 59.6(4) . .
B502 B506 B510 111.9(5) . .
B501 B506 B510 59.8(4) . .
B507 B506 B510 108.3(5) . .
B511 B506 B510 59.8(4) . .
B502 B506 H506 124(4) . .
B501 B506 H506 122(4) . .
B507 B506 H506 122(4) . .
B511 B506 H506 118(4) . .
B510 B506 H506 117(4) . .
B503 B507 B511 109.9(5) . .
B503 B507 B506 110.3(4) . .
B511 B507 B506 60.7(4) . .
B503 B507 B502 63.5(4) . .
B511 B507 B502 109.8(5) . .
B506 B507 B502 59.3(4) . .
B503 B507 B508 60.0(4) . .
B511 B507 B508 60.3(4) . .
B506 B507 B508 108.6(5) . .
B502 B507 B508 110.6(4) . .
B503 B507 H507 118(3) . .
B511 B507 H507 122(3) . .
B506 B507 H507 123(3) . .
B502 B507 H507 120(3) . .
B508 B507 H507 121(3) . .
B504 B508 B503 65.0(4) . .
B504 B508 B511 109.7(5) . .
B503 B508 B511 108.7(4) . .
B504 B508 B509 60.3(4) . .
B503 B508 B509 111.4(4) . .
B511 B508 B509 59.7(4) . .
B504 B508 B507 111.5(4) . .
B503 B508 B507 59.5(4) . .
B511 B508 B507 59.3(4) . .
B509 B508 B507 107.5(5) . .
B504 B508 H508 118(3) . .
B503 B508 H508 121(3) . .
B511 B508 H508 121(3) . .
B509 B508 H508 120(3) . .
B507 B508 H508 123(3) . .
B511 B509 B505 109.1(5) . .
B511 B509 B504 109.1(5) . .
B505 B509 B504 63.8(4) . .
B511 B509 B508 60.1(4) . .
B505 B509 B508 109.8(4) . .
B504 B509 B508 59.2(4) . .
B511 B509 B510 60.3(4) . .
B505 B509 B510 60.0(4) . .
B504 B509 B510 111.3(4) . .
B508 B509 B510 108.5(5) . .
B511 B509 H509 124(3) . .
B505 B509 H509 119(3) . .
B504 B509 H509 116(3) . .
B508 B509 H509 120(3) . .
B510 B509 H509 124(3) . .
B501 B510 B505 63.0(3) . .
B501 B510 B509 109.5(5) . .
B505 B510 B509 59.8(4) . .
B501 B510 B511 107.7(5) . .
B505 B510 B511 108.4(5) . .
B509 B510 B511 59.5(4) . .
B501 B510 B506 58.8(4) . .
B505 B510 B506 109.0(5) . .
B509 B510 B506 107.1(5) . .
B511 B510 B506 59.6(4) . .
B501 B510 H510 116(4) . .
B505 B510 H510 121(4) . .
B509 B510 H510 127(4) . .
B511 B510 H510 124(4) . .
B506 B510 H510 119(4) . .
B507 B511 B509 108.9(5) . .
B507 B511 B508 60.4(4) . .
B509 B511 B508 60.3(4) . .
B507 B511 B506 59.7(4) . .
B509 B511 B506 108.3(4) . .
B508 B511 B506 107.8(5) . .
B507 B511 B510 108.9(5) . .
B509 B511 B510 60.2(4) . .
B508 B511 B510 108.6(5) . .
B506 B511 B510 60.5(4) . .
B507 B511 H511 123(3) . .
B509 B511 H511 121(3) . .
B508 B511 H511 123(3) . .
B506 B511 H511 121(3) . .
B510 B511 H511 119(3) . .
B610 B601 B606 60.5(4) . .
B610 B601 B602 106.2(4) . .
B606 B601 B602 57.9(3) . .
B610 B601 B605 57.7(5) . .
B606 B601 B605 106.5(5) . .
B602 B601 B605 107.8(4) . .
B610 B601 Sn6 117.4(5) . .
B606 B601 Sn6 118.2(3) . .
B602 B601 Sn6 66.7(2) . .
B605 B601 Sn6 65.9(3) . .
B610 B601 H601 118(3) . .
B606 B601 H601 118(3) . .
B602 B601 H601 124(3) . .
B605 B601 H601 124(3) . .
Sn6 B601 H601 114(3) . .
B606 B602 B607 60.4(3) . .
B606 B602 B601 58.3(3) . .
B607 B602 B601 106.5(4) . .
B606 B602 B603 105.9(4) . .
B607 B602 B603 57.3(3) . .
B601 B602 B603 107.7(4) . .
B606 B602 Sn6 117.7(4) . .
B607 B602 Sn6 117.8(3) . .
B601 B602 Sn6 65.8(3) . .
B603 B602 Sn6 66.8(2) . .
B606 B602 H602 117(3) . .
B607 B602 H602 117(3) . .
B601 B602 H602 124(3) . .
B603 B602 H602 124(3) . .
Sn6 B602 H602 115(3) . .
B608 B603 B607 60.6(3) . .
B608 B603 B604 58.4(3) . .
B607 B603 B604 106.9(4) . .
B608 B603 B602 107.0(4) . .
B607 B603 B602 58.1(3) . .
B604 B603 B602 108.0(4) . .
B608 B603 Sn6 118.3(4) . .
B607 B603 Sn6 117.4(3) . .
B604 B603 Sn6 66.3(3) . .
B602 B603 Sn6 65.6(2) . .
B608 B603 H603 121(3) . .
B607 B603 H603 120(3) . .
B604 B603 H603 124(3) . .
B602 B603 H603 121(3) . .
Sn6 B603 H603 111(3) . .
B609 B604 B608 60.2(4) . .
B609 B604 B603 106.1(5) . .
B608 B604 B603 57.8(3) . .
B609 B604 B605 58.7(4) . .
B608 B604 B605 107.1(5) . .
B603 B604 B605 108.2(4) . .
B609 B604 Sn6 117.6(5) . .
B608 B604 Sn6 118.1(4) . .
B603 B604 Sn6 66.8(2) . .
B605 B604 Sn6 65.5(3) . .
B609 B604 H604 124(3) . .
B608 B604 H604 118(3) . .
B603 B604 H604 119(3) . .
B605 B604 H604 127(3) . .
Sn6 B604 H604 111(3) . .
B610 B605 B609 59.9(5) . .
B610 B605 B604 106.0(5) . .
B609 B605 B604 57.6(5) . .
B610 B605 B601 58.1(5) . .
B609 B605 B601 106.1(5) . .
B604 B605 B601 108.3(4) . .
B610 B605 Sn6 117.8(5) . .
B609 B605 Sn6 118.2(4) . .
B604 B605 Sn6 67.2(3) . .
B601 B605 Sn6 66.1(3) . .
B610 B605 H605 117(3) . .
B609 B605 H605 121(3) . .
B604 B605 H605 127(3) . .
B601 B605 H605 120(3) . .
Sn6 B605 H605 113(3) . .
B602 B606 B601 63.8(3) . .
B602 B606 B611 109.2(5) . .
B601 B606 B611 109.3(5) . .
B602 B606 B607 60.1(3) . .
B601 B606 B607 110.7(4) . .
B611 B606 B607 59.5(4) . .
B602 B606 B610 110.3(5) . .
B601 B606 B610 59.7(4) . .
B611 B606 B610 59.7(5) . .
B607 B606 B610 107.2(6) . .
B602 B606 H606 116(3) . .
B601 B606 H606 119(3) . .
B611 B606 H606 124(3) . .
B607 B606 H606 120(3) . .
B610 B606 H606 125(3) . .
B603 B607 B611 109.1(4) . .
B603 B607 B602 64.6(3) . .
B611 B607 B602 109.4(4) . .
B603 B607 B608 59.6(3) . .
B611 B607 B608 59.9(4) . .
B602 B607 B608 111.3(4) . .
B603 B607 B606 111.0(4) . .
B611 B607 B606 60.2(4) . .
B602 B607 B606 59.6(3) . .
B608 B607 B606 108.5(5) . .
B603 B607 H607 121(2) . .
B611 B607 H607 120(3) . .
B602 B607 H607 121(3) . .
B608 B607 H607 120(3) . .
B606 B607 H607 121(2) . .
B603 B608 B609 110.3(4) . .
B603 B608 B611 109.0(5) . .
B609 B608 B611 60.0(5) . .
B603 B608 B604 63.8(4) . .
B609 B608 B604 59.4(4) . .
B611 B608 B604 108.9(5) . .
B603 B608 B607 59.7(3) . .
B609 B608 B607 107.7(5) . .
B611 B608 B607 59.7(4) . .
B604 B608 B607 110.4(4) . .
B603 B608 H608 119(3) . .
B609 B608 H608 124(3) . .
B611 B608 H608 120(3) . .
B604 B608 H608 123(3) . .
B607 B608 H608 119(3) . .
B604 B609 B608 60.4(4) . .
B604 B609 B610 110.8(5) . .
B608 B609 B610 108.6(5) . .
B604 B609 B611 109.7(5) . .
B608 B609 B611 60.0(4) . .
B610 B609 B611 60.3(5) . .
B604 B609 B605 63.7(4) . .
B608 B609 B605 111.3(5) . .
B610 B609 B605 59.8(5) . .
B611 B609 B605 109.6(6) . .
B604 B609 H609 127(4) . .
B608 B609 H609 124(4) . .
B610 B609 H609 115(4) . .
B611 B609 H609 115(4) . .
B605 B609 H609 121(4) . .
B605 B610 B609 60.4(5) . .
B605 B610 B601 64.2(4) . .
B609 B610 B601 111.4(5) . .
B605 B610 B611 109.8(6) . .
B609 B610 B611 59.9(5) . .
B601 B610 B611 109.4(5) . .
B605 B610 B606 111.0(5) . .
B609 B610 B606 108.1(5) . .
B601 B610 B606 59.8(4) . .
B611 B610 B606 59.9(4) . .
B605 B610 H610 119(4) . .
B609 B610 H610 125(4) . .
B601 B610 H610 115(4) . .
B611 B610 H610 124(4) . .
B606 B610 H610 120(4) . .
B607 B611 B608 60.4(4) . .
B607 B611 B609 108.2(5) . .
B608 B611 B609 60.0(5) . .
B607 B611 B610 108.4(5) . .
B608 B611 B610 108.2(5) . .
B609 B611 B610 59.8(5) . .
B607 B611 B606 60.3(4) . .
B608 B611 B606 108.9(4) . .
B609 B611 B606 108.5(5) . .
B610 B611 B606 60.4(5) . .
B607 B611 H611 122(3) . .
B608 B611 H611 118(3) . .
B609 B611 H611 119(3) . .
B610 B611 H611 123(3) . .
B606 B611 H611 124(3) . .
C75 N7 C75 179.999(3) . 2_666
C75 N7 C77 110.2(6) . .
C75 N7 C77 69.8(6) 2_666 .
C75 N7 C77 69.8(6) . 2_666
C75 N7 C77 110.2(6) 2_666 2_666
C77 N7 C77 179.998(3) . 2_666
C75 N7 C73 66.9(7) . 2_666
C75 N7 C73 113.1(7) 2_666 2_666
C77 N7 C73 69.2(6) . 2_666
C77 N7 C73 110.8(6) 2_666 2_666
C75 N7 C73 113.1(7) . .
C75 N7 C73 66.9(7) 2_666 .
C77 N7 C73 110.8(6) . .
C77 N7 C73 69.2(6) 2_666 .
C73 N7 C73 179.998(3) 2_666 .
C75 N7 C71 111.4(6) . .
C75 N7 C71 68.6(6) 2_666 .
C77 N7 C71 108.8(6) . .
C77 N7 C71 71.2(6) 2_666 .
C73 N7 C71 77.7(6) 2_666 .
C73 N7 C71 102.3(6) . .
C75 N7 C71 68.6(6) . 2_666
C75 N7 C71 111.4(6) 2_666 2_666
C77 N7 C71 71.2(6) . 2_666
C77 N7 C71 108.8(6) 2_666 2_666
C73 N7 C71 102.3(6) 2_666 2_666
C73 N7 C71 77.7(6) . 2_666
C71 N7 C71 179.998(4) . 2_666
C81 N8 C81 179.998(1) . 2
C81 N8 C85 65.7(6) . 2
C81 N8 C85 114.3(6) 2 2
C81 N8 C85 114.3(6) . .
C81 N8 C85 65.7(6) 2 .
C85 N8 C85 179.998(1) 2 .
C81 N8 C83 71.8(5) . 2
C81 N8 C83 108.2(5) 2 2
C85 N8 C83 112.3(6) 2 2
C85 N8 C83 67.7(6) . 2
C81 N8 C83 108.2(5) . .
C81 N8 C83 71.8(5) 2 .
C85 N8 C83 67.7(6) 2 .
C85 N8 C83 112.3(6) . .
C83 N8 C83 179.998(2) 2 .
C81 N8 C87 111.0(6) . .
C81 N8 C87 69.0(6) 2 .
C85 N8 C87 76.5(6) 2 .
C85 N8 C87 103.5(6) . .
C83 N8 C87 72.7(6) 2 .
C83 N8 C87 107.3(6) . .
C81 N8 C87 69.0(6) . 2
C81 N8 C87 111.0(6) 2 2
C85 N8 C87 103.5(6) 2 2
C85 N8 C87 76.5(6) . 2
C83 N8 C87 107.3(6) 2 2
C83 N8 C87 72.7(6) . 2
C87 N8 C87 179.997(2) . 2
C95 N9 C95 179.997(3) . 2_665
C95 N9 C91 63.1(7) . 2_665
C95 N9 C91 116.9(7) 2_665 2_665
C95 N9 C91 116.9(7) . .
C95 N9 C91 63.0(7) 2_665 .
C91 N9 C91 179.998(2) 2_665 .
C95 N9 C97 106.0(6) . .
C95 N9 C97 74.0(6) 2_665 .
C91 N9 C97 70.5(6) 2_665 .
C91 N9 C97 109.5(6) . .
C95 N9 C97 74.0(6) . 2_665
C95 N9 C97 106.0(6) 2_665 2_665
C91 N9 C97 109.5(6) 2_665 2_665
C91 N9 C97 70.5(6) . 2_665
C97 N9 C97 179.997(2) . 2_665
C95 N9 C93 113.4(7) . .
C95 N9 C93 66.6(6) 2_665 .
C91 N9 C93 76.5(7) 2_665 .
C91 N9 C93 103.5(7) . .
C97 N9 C93 107.2(6) . .
C97 N9 C93 72.8(6) 2_665 .
C95 N9 C93 66.6(6) . 2_665
C95 N9 C93 113.4(7) 2_665 2_665
C91 N9 C93 103.5(7) 2_665 2_665
C91 N9 C93 76.5(7) . 2_665
C97 N9 C93 72.8(6) . 2_665
C97 N9 C93 107.2(6) 2_665 2_665
C93 N9 C93 179.999(2) . 2_665
C105 N10 C105 179.999(4) 2_556 .
C105 N10 C101 65.9(7) 2_556 .
C105 N10 C101 114.1(7) . .
C105 N10 C101 114.1(7) 2_556 2_556
C105 N10 C101 65.9(7) . 2_556
C101 N10 C101 179.998(3) . 2_556
C105 N10 C107 69.0(7) 2_556 .
C105 N10 C107 111.0(7) . .
C101 N10 C107 107.9(7) . .
C101 N10 C107 72.1(7) 2_556 .
C105 N10 C107 111.0(7) 2_556 2_556
C105 N10 C107 69.0(7) . 2_556
C101 N10 C107 72.1(7) . 2_556
C101 N10 C107 107.9(7) 2_556 2_556
C107 N10 C107 179.998(2) . 2_556
C105 N10 C103 114.0(7) 2_556 2_556
C105 N10 C103 66.0(7) . 2_556
C101 N10 C103 76.0(7) . 2_556
C101 N10 C103 104.0(7) 2_556 2_556
C107 N10 C103 74.8(7) . 2_556
C107 N10 C103 105.2(7) 2_556 2_556
C105 N10 C103 66.0(7) 2_556 .
C105 N10 C103 114.0(7) . .
C101 N10 C103 104.0(7) . .
C101 N10 C103 76.0(7) 2_556 .
C107 N10 C103 105.2(7) . .
C107 N10 C103 74.8(7) 2_556 .
C103 N10 C103 179.999(3) 2_556 .
C72 C71 N7 115.6(10) . .
C72 C71 H71A 108.4 . .
N7 C71 H71A 108.4 . .
C72 C71 H71B 108.4 . .
N7 C71 H71B 108.4 . .
H71A C71 H71B 107.5 . .
C71 C72 H72A 109.5 . .
C71 C72 H72B 109.5 . .
H72A C72 H72B 109.5 . .
C71 C72 H72C 109.5 . .
H72A C72 H72C 109.5 . .
H72B C72 H72C 109.5 . .
C74 C73 N7 115.8(11) . .
C74 C73 H73A 108.3 . .
N7 C73 H73A 108.3 . .
C74 C73 H73B 108.3 . .
N7 C73 H73B 108.3 . .
H73A C73 H73B 107.4 . .
C73 C74 H74A 109.5 . .
C73 C74 H74B 109.5 . .
H74A C74 H74B 109.5 . .
C73 C74 H74C 109.5 . .
H74A C74 H74C 109.5 . .
H74B C74 H74C 109.5 . .
N7 C75 C76 117.1(10) . .
N7 C75 H75A 108.0 . .
C76 C75 H75A 108.0 . .
N7 C75 H75B 108.0 . .
C76 C75 H75B 108.0 . .
H75A C75 H75B 107.3 . .
C75 C76 H76A 109.5 . .
C75 C76 H76B 109.5 . .
H76A C76 H76B 109.5 . .
C75 C76 H76C 109.5 . .
H76A C76 H76C 109.5 . .
H76B C76 H76C 109.5 . .
C78 C77 N7 117.3(9) . .
C78 C77 H77A 108.0 . .
N7 C77 H77A 108.0 . .
C78 C77 H77B 108.0 . .
N7 C77 H77B 108.0 . .
H77A C77 H77B 107.2 . .
C77 C78 H78A 109.5 . .
C77 C78 H78B 109.5 . .
H78A C78 H78B 109.5 . .
C77 C78 H78C 109.5 . .
H78A C78 H78C 109.5 . .
H78B C78 H78C 109.5 . .
N8 C81 C82 111.7(8) . .
N8 C81 H81A 109.3 . .
C82 C81 H81A 109.3 . .
N8 C81 H81B 109.3 . .
C82 C81 H81B 109.3 . .
H81A C81 H81B 107.9 . .
C81 C82 H82A 109.5 . .
C81 C82 H82B 109.5 . .
H82A C82 H82B 109.5 . .
C81 C82 H82C 109.5 . .
H82A C82 H82C 109.5 . .
H82B C82 H82C 109.5 . .
N8 C83 C84 109.5(8) . .
N8 C83 H83A 109.8 . .
C84 C83 H83A 109.8 . .
N8 C83 H83B 109.8 . .
C84 C83 H83B 109.8 . .
H83A C83 H83B 108.2 . .
C83 C84 H84A 109.5 . .
C83 C84 H84B 109.5 . .
H84A C84 H84B 109.5 . .
C83 C84 H84C 109.5 . .
H84A C84 H84C 109.5 . .
H84B C84 H84C 109.5 . .
N8 C85 C86 113.1(9) . .
N8 C85 H85A 109.0 . .
C86 C85 H85A 109.0 . .
N8 C85 H85B 109.0 . .
C86 C85 H85B 109.0 . .
H85A C85 H85B 107.8 . .
C85 C86 H86A 109.5 . .
C85 C86 H86B 109.5 . .
H86A C86 H86B 109.5 . .
C85 C86 H86C 109.5 . .
H86A C86 H86C 109.5 . .
H86B C86 H86C 109.5 . .
C88 C87 N8 116.0(9) . .
C88 C87 H87A 108.3 . .
N8 C87 H87A 108.3 . .
C88 C87 H87B 108.3 . .
N8 C87 H87B 108.3 . .
H87A C87 H87B 107.4 . .
C87 C88 H88A 109.5 . .
C87 C88 H88B 109.5 . .
H88A C88 H88B 109.5 . .
C87 C88 H88C 109.5 . .
H88A C88 H88C 109.5 . .
H88B C88 H88C 109.5 . .
N9 C91 C92 114.6(10) . .
N9 C91 H91A 108.6 . .
C92 C91 H91A 108.6 . .
N9 C91 H91B 108.6 . .
C92 C91 H91B 108.6 . .
H91A C91 H91B 107.6 . .
C91 C92 H92A 109.5 . .
C91 C92 H92B 109.5 . .
H92A C92 H92B 109.5 . .
C91 C92 H92C 109.5 . .
H92A C92 H92C 109.5 . .
H92B C92 H92C 109.5 . .
C94 C93 N9 117.8(10) . .
C94 C93 H93A 107.9 . .
N9 C93 H93A 107.9 . .
C94 C93 H93B 107.9 . .
N9 C93 H93B 107.9 . .
H93A C93 H93B 107.2 . .
C93 C94 H94A 109.5 . .
C93 C94 H94B 109.5 . .
H94A C94 H94B 109.5 . .
C93 C94 H94C 109.5 . .
H94A C94 H94C 109.5 . .
H94B C94 H94C 109.5 . .
N9 C95 C96 115.4(10) . .
N9 C95 H95A 108.4 . .
C96 C95 H95A 108.4 . .
N9 C95 H95B 108.4 . .
C96 C95 H95B 108.4 . .
H95A C95 H95B 107.5 . .
C95 C96 H96A 109.5 . .
C95 C96 H96B 109.5 . .
H96A C96 H96B 109.5 . .
C95 C96 H96C 109.5 . .
H96A C96 H96C 109.5 . .
H96B C96 H96C 109.5 . .
C98 C97 N9 118.6(10) . .
C98 C97 H97A 107.7 . .
N9 C97 H97A 107.7 . .
C98 C97 H97B 107.7 . .
N9 C97 H97B 107.7 . .
H97A C97 H97B 107.1 . .
C97 C98 H98A 109.5 . .
C97 C98 H98B 109.5 . .
H98A C98 H98B 109.5 . .
C97 C98 H98C 109.5 . .
H98A C98 H98C 109.5 . .
H98B C98 H98C 109.5 . .
C102 C101 N10 116.8(10) . .
C102 C101 H10A 108.1 . .
N10 C101 H10A 108.1 . .
C102 C101 H10B 108.1 . .
N10 C101 H10B 108.1 . .
H10A C101 H10B 107.3 . .
C101 C102 H10C 109.5 . .
C101 C102 H10D 109.5 . .
H10C C102 H10D 109.5 . .
C101 C102 H10E 109.5 . .
H10C C102 H10E 109.5 . .
H10D C102 H10E 109.5 . .
C104 C103 N10 115.0(11) . .
C104 C103 H10F 108.5 . .
N10 C103 H10F 108.5 . .
C104 C103 H10G 108.5 . .
N10 C103 H10G 108.5 . .
H10F C103 H10G 107.5 . .
C103 C104 H10H 109.5 . .
C103 C104 H10I 109.5 . .
H10H C104 H10I 109.5 . .
C103 C104 H10J 109.5 . .
H10H C104 H10J 109.5 . .
H10I C104 H10J 109.5 . .
N10 C105 C106 116.9(12) . .
N10 C105 H10K 108.1 . .
C106 C105 H10K 108.1 . .
N10 C105 H10L 108.1 . .
C106 C105 H10L 108.1 . .
H10K C105 H10L 107.3 . .
C105 C106 H10M 109.5 . .
C105 C106 H10N 109.5 . .
H10M C106 H10N 109.5 . .
C105 C106 H10O 109.5 . .
H10M C106 H10O 109.5 . .
H10N C106 H10O 109.5 . .
C108 C107 N10 116.0(12) . .
C108 C107 H10P 108.3 . .
N10 C107 H10P 108.3 . .
C108 C107 H10Q 108.3 . .
N10 C107 H10Q 108.3 . .
H10P C107 H10Q 107.4 . .
C107 C108 H10R 109.5 . .
C107 C108 H10S 109.5 . .
H10R C108 H10S 109.5 . .
C107 C108 H10T 109.5 . .
H10R C108 H10T 109.5 . .
H10S C108 H10T 109.5 . .
C17 N1 C13 107.7(5) . .
C17 N1 C15 110.8(6) . .
C13 N1 C15 110.2(6) . .
C17 N1 C11 112.6(6) . .
C13 N1 C11 110.8(6) . .
C15 N1 C11 104.8(6) . .
N1 C11 C12 109.2(8) . .
N1 C11 H11A 109.8 . .
C12 C11 H11A 109.8 . .
N1 C11 H11B 109.8 . .
C12 C11 H11B 109.8 . .
H11A C11 H11B 108.3 . .
C11 C12 H12A 109.5 . .
C11 C12 H12B 109.5 . .
H12A C12 H12B 109.5 . .
C11 C12 H12C 109.5 . .
H12A C12 H12C 109.5 . .
H12B C12 H12C 109.5 . .
N1 C13 C14 115.2(6) . .
N1 C13 H13A 108.5 . .
C14 C13 H13A 108.5 . .
N1 C13 H13B 108.5 . .
C14 C13 H13B 108.5 . .
H13A C13 H13B 107.5 . .
C13 C14 H14A 109.5 . .
C13 C14 H14B 109.5 . .
H14A C14 H14B 109.5 . .
C13 C14 H14C 109.5 . .
H14A C14 H14C 109.5 . .
H14B C14 H14C 109.5 . .
N1 C15 C16 114.1(7) . .
N1 C15 H15A 108.7 . .
C16 C15 H15A 108.7 . .
N1 C15 H15B 108.7 . .
C16 C15 H15B 108.7 . .
H15A C15 H15B 107.6 . .
C15 C16 H16A 109.5 . .
C15 C16 H16B 109.5 . .
H16A C16 H16B 109.5 . .
C15 C16 H16C 109.5 . .
H16A C16 H16C 109.5 . .
H16B C16 H16C 109.5 . .
N1 C17 C18 113.3(6) . .
N1 C17 H17A 108.9 . .
C18 C17 H17A 108.9 . .
N1 C17 H17B 108.9 . .
C18 C17 H17B 108.9 . .
H17A C17 H17B 107.7 . .
C17 C18 H18A 109.5 . .
C17 C18 H18B 109.5 . .
H18A C18 H18B 109.5 . .
C17 C18 H18C 109.5 . .
H18A C18 H18C 109.5 . .
H18B C18 H18C 109.5 . .
C23 N2 C27 106.1(4) . .
C23 N2 C25 111.8(4) . .
C27 N2 C25 111.3(4) . .
C23 N2 C21 110.6(4) . .
C27 N2 C21 110.4(4) . .
C25 N2 C21 106.6(4) . .
C22 C21 N2 115.7(4) . .
C22 C21 H21A 108.3 . .
N2 C21 H21A 108.3 . .
C22 C21 H21B 108.3 . .
N2 C21 H21B 108.3 . .
H21A C21 H21B 107.4 . .
C21 C22 H22A 109.5 . .
C21 C22 H22B 109.5 . .
H22A C22 H22B 109.5 . .
C21 C22 H22C 109.5 . .
H22A C22 H22C 109.5 . .
H22B C22 H22C 109.5 . .
C24 C23 N2 115.3(5) . .
C24 C23 H23A 108.5 . .
N2 C23 H23A 108.5 . .
C24 C23 H23B 108.5 . .
N2 C23 H23B 108.5 . .
H23A C23 H23B 107.5 . .
C23 C24 H24A 109.5 . .
C23 C24 H24B 109.5 . .
H24A C24 H24B 109.5 . .
C23 C24 H24C 109.5 . .
H24A C24 H24C 109.5 . .
H24B C24 H24C 109.5 . .
C26 C25 N2 115.7(4) . .
C26 C25 H25A 108.4 . .
N2 C25 H25A 108.4 . .
C26 C25 H25B 108.4 . .
N2 C25 H25B 108.4 . .
H25A C25 H25B 107.4 . .
C25 C26 H26A 109.5 . .
C25 C26 H26B 109.5 . .
H26A C26 H26B 109.5 . .
C25 C26 H26C 109.5 . .
H26A C26 H26C 109.5 . .
H26B C26 H26C 109.5 . .
N2 C27 C28 115.7(5) . .
N2 C27 H27A 108.4 . .
C28 C27 H27A 108.4 . .
N2 C27 H27B 108.4 . .
C28 C27 H27B 108.4 . .
H27A C27 H27B 107.4 . .
C27 C28 H28A 109.5 . .
C27 C28 H28B 109.5 . .
H28A C28 H28B 109.5 . .
C27 C28 H28C 109.5 . .
H28A C28 H28C 109.5 . .
H28B C28 H28C 109.5 . .
C31A N3 C35 169.6(12) . .
C31A N3 C31 79.7(11) . .
C35 N3 C31 110.5(5) . .
C31A N3 C37 63.2(11) . .
C35 N3 C37 113.0(5) . .
C31 N3 C37 109.6(5) . .
C31A N3 C33 61.1(11) . .
C35 N3 C33 112.3(5) . .
C31 N3 C33 108.4(5) . .
C37 N3 C33 102.6(5) . .
C31A N3 C35A 121.2(13) . .
C35 N3 C35A 48.5(8) . .
C31 N3 C35A 159.0(9) . .
C37 N3 C35A 84.1(9) . .
C33 N3 C35A 82.9(8) . .
C31A N3 C33A 116.1(13) . .
C35 N3 C33A 68.8(8) . .
C31 N3 C33A 64.8(8) . .
C37 N3 C33A 174.1(8) . .
C33 N3 C33A 81.4(8) . .
C35A N3 C33A 100.8(11) . .
C31A N3 C37A 117.2(14) . .
C35 N3 C37A 70.0(8) . .
C31 N3 C37A 67.0(8) . .
C37 N3 C37A 79.6(8) . .
C33 N3 C37A 175.4(8) . .
C35A N3 C37A 101.4(11) . .
C33A N3 C37A 96.1(10) . .
N3 C31 C32 118.2(6) . .
N3 C31 H31A 107.8 . .
C32 C31 H31A 107.8 . .
N3 C31 H31B 107.8 . .
C32 C31 H31B 107.8 . .
H31A C31 H31B 107.1 . .
C31 C32 H32A 109.5 . .
C31 C32 H32B 109.5 . .
H32A C32 H32B 109.5 . .
C31 C32 H32C 109.5 . .
H32A C32 H32C 109.5 . .
H32B C32 H32C 109.5 . .
C34 C33 N3 113.7(6) . .
C34 C33 H33A 108.8 . .
N3 C33 H33A 108.8 . .
C34 C33 H33B 108.8 . .
N3 C33 H33B 108.8 . .
H33A C33 H33B 107.7 . .
C33 C34 H34A 109.5 . .
C33 C34 H34B 109.5 . .
H34A C34 H34B 109.5 . .
C33 C34 H34C 109.5 . .
H34A C34 H34C 109.5 . .
H34B C34 H34C 109.5 . .
N3 C35 C36 115.1(7) . .
N3 C35 H35A 108.5 . .
C36 C35 H35A 108.5 . .
N3 C35 H35B 108.5 . .
C36 C35 H35B 108.5 . .
H35A C35 H35B 107.5 . .
C35 C36 H36A 109.5 . .
C35 C36 H36B 109.5 . .
H36A C36 H36B 109.5 . .
C35 C36 H36C 109.5 . .
H36A C36 H36C 109.5 . .
H36B C36 H36C 109.5 . .
C38 C37 N3 112.7(6) . .
C38 C37 H37A 109.1 . .
N3 C37 H37A 109.1 . .
C38 C37 H37B 109.1 . .
N3 C37 H37B 109.1 . .
H37A C37 H37B 107.8 . .
C37 C38 H38A 109.5 . .
C37 C38 H38B 109.5 . .
H38A C38 H38B 109.5 . .
C37 C38 H38C 109.5 . .
H38A C38 H38C 109.5 . .
H38B C38 H38C 109.5 . .
N3 C31A C32A 119(2) . .
N3 C31A H31C 107.6 . .
C32A C31A H31C 107.6 . .
N3 C31A H31D 107.6 . .
C32A C31A H31D 107.6 . .
H31C C31A H31D 107.1 . .
C31A C32A H32D 109.5 . .
C31A C32A H32E 109.5 . .
H32D C32A H32E 109.5 . .
C31A C32A H32F 109.5 . .
H32D C32A H32F 109.5 . .
H32E C32A H32F 109.5 . .
C34A C33A N3 109.3(14) . .
C34A C33A H33C 109.8 . .
N3 C33A H33C 109.8 . .
C34A C33A H33D 109.8 . .
N3 C33A H33D 109.8 . .
H33C C33A H33D 108.3 . .
C33A C34A H34D 109.5 . .
C33A C34A H34E 109.5 . .
H34D C34A H34E 109.5 . .
C33A C34A H34F 109.5 . .
H34D C34A H34F 109.5 . .
H34E C34A H34F 109.5 . .
C36A C35A N3 122.8(17) . .
C36A C35A H35C 106.6 . .
N3 C35A H35C 106.6 . .
C36A C35A H35D 106.6 . .
N3 C35A H35D 106.6 . .
H35C C35A H35D 106.6 . .
C35A C36A H36D 109.5 . .
C35A C36A H36E 109.5 . .
H36D C36A H36E 109.5 . .
C35A C36A H36F 109.5 . .
H36D C36A H36F 109.5 . .
H36E C36A H36F 109.5 . .
C38A C37A N3 108.6(15) . .
C38A C37A H37C 110.0 . .
N3 C37A H37C 110.0 . .
C38A C37A H37D 110.0 . .
N3 C37A H37D 110.0 . .
H37C C37A H37D 108.3 . .
C37A C38A H38D 109.5 . .
C37A C38A H38E 109.5 . .
H38D C38A H38E 109.5 . .
C37A C38A H38F 109.5 . .
H38D C38A H38F 109.5 . .
H38E C38A H38F 109.5 . .
C41A N4 C45 175.0(11) . .
C41A N4 C41 68.1(10) . .
C45 N4 C41 109.0(4) . .
C41A N4 C45A 115.1(13) . .
C45 N4 C45A 67.6(9) . .
C41 N4 C45A 175.7(9) . .
C41A N4 C43 65.7(11) . .
C45 N4 C43 112.6(5) . .
C41 N4 C43 110.7(4) . .
C45A N4 C43 69.1(9) . .
C41A N4 C47 73.3(11) . .
C45 N4 C47 111.7(5) . .
C41 N4 C47 109.3(4) . .
C45A N4 C47 74.8(9) . .
C43 N4 C47 103.5(4) . .
C41A N4 C47A 120.1(14) . .
C45 N4 C47A 61.6(9) . .
C41 N4 C47A 72.6(9) . .
C45A N4 C47A 107.3(12) . .
C43 N4 C47A 174.2(9) . .
C47 N4 C47A 79.4(9) . .
C41A N4 C43A 112.3(14) . .
C45 N4 C43A 62.7(9) . .
C41 N4 C43A 73.0(9) . .
C45A N4 C43A 102.8(12) . .
C43 N4 C43A 80.1(9) . .
C47 N4 C43A 174.3(9) . .
C47A N4 C43A 96.6(12) . .
C41 C42 C41A 59.9(9) . .
C41 C42 H42A 109.5 . .
C41A C42 H42A 168.3 . .
C41 C42 H42B 109.5 . .
C41A C42 H42B 80.0 . .
H42A C42 H42B 109.5 . .
C41 C42 H42C 109.5 . .
C41A C42 H42C 72.3 . .
H42A C42 H42C 109.5 . .
H42B C42 H42C 109.5 . .
C41 C42 H42D 168.9 . .
C41A C42 H42D 110.7 . .
H42A C42 H42D 79.3 . .
H42B C42 H42D 72.7 . .
H42C C42 H42D 60.2 . .
C41 C42 H42E 70.0 . .
C41A C42 H42E 108.6 . .
H42A C42 H42E 61.1 . .
H42B C42 H42E 168.3 . .
H42C C42 H42E 81.2 . .
H42D C42 H42E 110.2 . .
C41 C42 H42F 79.9 . .
C41A C42 H42F 108.5 . .
H42A C42 H42F 72.2 . .
H42B C42 H42F 60.0 . .
H42C C42 H42F 168.4 . .
H42D C42 H42F 109.9 . .
H42E C42 H42F 109.0 . .
C42 C41 N4 116.1(5) . .
C42 C41 H42E 37.8 . .
N4 C41 H42E 136.1 . .
C42 C41 H41A 108.3 . .
N4 C41 H41A 108.3 . .
H42E C41 H41A 113.7 . .
C42 C41 H41B 108.3 . .
N4 C41 H41B 108.3 . .
H42E C41 H41B 71.1 . .
H41A C41 H41B 107.4 . .
C44 C43 N4 113.4(6) . .
C44 C43 H43A 108.9 . .
N4 C43 H43A 108.9 . .
C44 C43 H43B 108.9 . .
N4 C43 H43B 108.9 . .
H43A C43 H43B 107.7 . .
C43 C44 H44A 109.5 . .
C43 C44 H44B 109.5 . .
H44A C44 H44B 109.5 . .
C43 C44 H44C 109.5 . .
H44A C44 H44C 109.5 . .
H44B C44 H44C 109.5 . .
N4 C45 C46 115.0(6) . .
N4 C45 H45A 108.5 . .
C46 C45 H45A 108.5 . .
N4 C45 H45B 108.5 . .
C46 C45 H45B 108.5 . .
H45A C45 H45B 107.5 . .
C45 C46 H46A 109.5 . .
C45 C46 H46B 109.5 . .
H46A C46 H46B 109.5 . .
C45 C46 H46C 109.5 . .
H46A C46 H46C 109.5 . .
H46B C46 H46C 109.5 . .
C48 C47 N4 114.0(6) . .
C48 C47 H47A 108.7 . .
N4 C47 H47A 108.7 . .
C48 C47 H47B 108.7 . .
N4 C47 H47B 108.7 . .
H47A C47 H47B 107.6 . .
C47 C48 H48A 109.5 . .
C47 C48 H48B 109.5 . .
H48A C48 H48B 109.5 . .
C47 C48 H48C 109.5 . .
H48A C48 H48C 109.5 . .
H48B C48 H48C 109.5 . .
N4 C41A C42 115.3(16) . .
N4 C41A H41C 108.4 . .
C42 C41A H41C 108.4 . .
N4 C41A H41D 108.4 . .
C42 C41A H41D 108.4 . .
H41C C41A H41D 107.5 . .
C44A C43A N4 112.8(17) . .
C44A C43A H43C 109.0 . .
N4 C43A H43C 109.0 . .
C44A C43A H43D 109.0 . .
N4 C43A H43D 109.0 . .
H43C C43A H43D 107.8 . .
C43A C44A H44D 109.5 . .
C43A C44A H44E 109.5 . .
H44D C44A H44E 109.5 . .
C43A C44A H44F 109.5 . .
H44D C44A H44F 109.5 . .
H44E C44A H44F 109.5 . .
N4 C45A C46A 114.4(17) . .
N4 C45A H45C 108.7 . .
C46A C45A H45C 108.7 . .
N4 C45A H45D 108.7 . .
C46A C45A H45D 108.7 . .
H45C C45A H45D 107.6 . .
C45A C46A H46D 109.5 . .
C45A C46A H46E 109.5 . .
H46D C46A H46E 109.5 . .
C45A C46A H46F 109.5 . .
H46D C46A H46F 109.5 . .
H46E C46A H46F 109.5 . .
C48A C47A N4 109.3(16) . .
C48A C47A H47C 109.8 . .
N4 C47A H47C 109.8 . .
C48A C47A H47D 109.8 . .
N4 C47A H47D 109.8 . .
H47C C47A H47D 108.3 . .
C47A C48A H48D 109.5 . .
C47A C48A H48E 109.5 . .
H48D C48A H48E 109.5 . .
C47A C48A H48F 109.5 . .
H48D C48A H48F 109.5 . .
H48E C48A H48F 109.5 . .
C55 N5 C51A 71.3(10) . .
C55 N5 C57 123.2(11) . .
C51A N5 C57 152.6(11) . .
C55 N5 C53A 97.4(10) . .
C51A N5 C53A 118.1(10) . .
C57 N5 C53A 84.9(10) . .
C55 N5 C57A 135.3(11) . .
C51A N5 C57A 116.3(11) . .
C57 N5 C57A 36.4(9) . .
C53A N5 C57A 113.1(11) . .
C55 N5 C51 113.1(9) . .
C51A N5 C51 49.1(8) . .
C57 N5 C51 104.7(9) . .
C53A N5 C51 133.2(9) . .
C57A N5 C51 68.7(9) . .
C55 N5 C53 106.4(9) . .
C51A N5 C53 89.5(9) . .
C57 N5 C53 105.9(9) . .
C53A N5 C53 33.9(7) . .
C57A N5 C53 117.3(9) . .
C51 N5 C53 101.2(8) . .
C55 N5 C55A 36.9(8) . .
C51A N5 C55A 102.3(9) . .
C57 N5 C55A 86.6(9) . .
C53A N5 C55A 100.3(9) . .
C57A N5 C55A 103.2(10) . .
C51 N5 C55A 125.5(8) . .
C53 N5 C55A 127.0(8) . .
C52 C51 N5 117.2(10) . .
C52 C51 H51A 108.0 . .
N5 C51 H51A 108.0 . .
C52 C51 H51B 108.0 . .
N5 C51 H51B 108.0 . .
H51A C51 H51B 107.2 . .
C51 C52 H52A 109.5 . .
C51 C52 H52B 109.5 . .
H52A C52 H52B 109.5 . .
C51 C52 H52C 109.5 . .
H52A C52 H52C 109.5 . .
H52B C52 H52C 109.5 . .
C54 C53 N5 116.4(12) . .
C54 C53 H53A 108.2 . .
N5 C53 H53A 108.2 . .
C54 C53 H53B 108.2 . .
N5 C53 H53B 108.2 . .
H53A C53 H53B 107.3 . .
C53 C54 H54A 109.5 . .
C53 C54 H54B 109.5 . .
H54A C54 H54B 109.5 . .
C53 C54 H54C 109.5 . .
H54A C54 H54C 109.5 . .
H54B C54 H54C 109.5 . .
N5 C55 C56 113.4(13) . .
N5 C55 H55A 108.9 . .
C56 C55 H55A 108.9 . .
N5 C55 H55B 108.9 . .
C56 C55 H55B 108.9 . .
H55A C55 H55B 107.7 . .
C55 C56 H56A 109.5 . .
C55 C56 H56B 109.5 . .
H56A C56 H56B 109.5 . .
C55 C56 H56C 109.5 . .
H56A C56 H56C 109.5 . .
H56B C56 H56C 109.5 . .
N5 C57 C58 113.5(15) . .
N5 C57 H57A 108.9 . .
C58 C57 H57A 108.9 . .
N5 C57 H57B 108.9 . .
C58 C57 H57B 108.9 . .
H57A C57 H57B 107.7 . .
C57 C58 H58A 109.5 . .
C57 C58 H58B 109.5 . .
H58A C58 H58B 109.5 . .
C57 C58 H58C 109.5 . .
H58A C58 H58C 109.5 . .
H58B C58 H58C 109.5 . .
N5 C51A C52A 110.9(15) . .
N5 C51A H51C 109.5 . .
C52A C51A H51C 109.5 . .
N5 C51A H51D 109.5 . .
C52A C51A H51D 109.5 . .
H51C C51A H51D 108.0 . .
C51A C52A H52D 109.5 . .
C51A C52A H52E 109.5 . .
H52D C52A H52E 109.5 . .
C51A C52A H52F 109.5 . .
H52D C52A H52F 109.5 . .
H52E C52A H52F 109.5 . .
C54A C53A N5 120.5(13) . .
C54A C53A H53C 107.2 . .
N5 C53A H53C 107.2 . .
C54A C53A H53D 107.2 . .
N5 C53A H53D 107.2 . .
H53C C53A H53D 106.8 . .
C53A C54A H54D 109.5 . .
C53A C54A H54E 109.5 . .
H54D C54A H54E 109.5 . .
C53A C54A H54F 109.5 . .
H54D C54A H54F 109.5 . .
H54E C54A H54F 109.5 . .
C56A C55A N5 116.7(11) . .
C56A C55A H55C 108.1 . .
N5 C55A H55C 108.1 . .
C56A C55A H55D 108.1 . .
N5 C55A H55D 108.1 . .
H55C C55A H55D 107.3 . .
C55A C56A H56D 109.5 . .
C55A C56A H56E 109.5 . .
H56D C56A H56E 109.5 . .
C55A C56A H56F 109.5 . .
H56D C56A H56F 109.5 . .
H56E C56A H56F 109.5 . .
C58A C57A N5 121.1(17) . .
C58A C57A H57C 107.1 . .
N5 C57A H57C 107.1 . .
C58A C57A H57D 107.1 . .
N5 C57A H57D 107.1 . .
H57C C57A H57D 106.8 . .
C57A C58A H58D 109.5 . .
C57A C58A H58E 109.5 . .
H58D C58A H58E 109.5 . .
C57A C58A H58F 109.5 . .
H58D C58A H58F 109.5 . .
H58E C58A H58F 109.5 . .
C61 N6 C67A 168.8(9) . .
C61 N6 C65 114.6(8) . .
C67A N6 C65 63.3(8) . .
C61 N6 C63A 70.1(11) . .
C67A N6 C63A 114.5(12) . .
C65 N6 C63A 167.6(12) . .
C61 N6 C67 107.7(7) . .
C67A N6 C67 65.0(7) . .
C65 N6 C67 111.0(8) . .
C63A N6 C67 77.0(11) . .
C61 N6 C61A 79.6(8) . .
C67A N6 C61A 106.6(9) . .
C65 N6 C61A 58.8(8) . .
C63A N6 C61A 112.9(12) . .
C67 N6 C61A 169.6(9) . .
C61 N6 C63 110.2(8) . .
C67A N6 C63 80.6(8) . .
C65 N6 C63 104.9(8) . .
C63A N6 C63 62.9(10) . .
C67 N6 C63 108.2(8) . .
C61A N6 C63 75.0(8) . .
C61 N6 C65A 58.9(9) . .
C67A N6 C65A 110.0(10) . .
C65 N6 C65A 85.7(9) . .
C63A N6 C65A 106.1(12) . .
C67 N6 C65A 72.5(9) . .
C61A N6 C65A 106.5(10) . .
C63 N6 C65A 167.8(10) . .
N6 C61 C62 116.3(10) . .
N6 C61 H61A 108.2 . .
C62 C61 H61A 108.2 . .
N6 C61 H61B 108.2 . .
C62 C61 H61B 108.2 . .
H61A C61 H61B 107.4 . .
C61 C62 H62A 109.5 . .
C61 C62 H62B 109.5 . .
H62A C62 H62B 109.5 . .
C61 C62 H62C 109.5 . .
H62A C62 H62C 109.5 . .
H62B C62 H62C 109.5 . .
C64 C63 N6 116.5(10) . .
C64 C63 H63A 108.2 . .
N6 C63 H63A 108.2 . .
C64 C63 H63B 108.2 . .
N6 C63 H63B 108.2 . .
H63A C63 H63B 107.3 . .
C64 C63 H64E 40.9 . .
N6 C63 H64E 141.2 . .
H63A C63 H64E 109.4 . .
H63B C63 H64E 68.9 . .
C64 C63 H64F 36.7 . .
N6 C63 H64F 117.9 . .
H63A C63 H64F 73.5 . .
H63B C63 H64F 131.2 . .
H64E C63 H64F 65.4 . .
N6 C65 C66 114.7(13) . .
N6 C65 H65A 108.6 . .
C66 C65 H65A 108.6 . .
N6 C65 H65B 108.6 . .
C66 C65 H65B 108.6 . .
H65A C65 H65B 107.6 . .
C65 C66 H66A 109.5 . .
C65 C66 H66B 109.5 . .
H66A C66 H66B 109.5 . .
C65 C66 H66C 109.5 . .
H66A C66 H66C 109.5 . .
H66B C66 H66C 109.5 . .
C68 C67 N6 115.2(8) . .
C68 C67 H67A 108.5 . .
N6 C67 H67A 108.5 . .
C68 C67 H67B 108.5 . .
N6 C67 H67B 108.5 . .
H67A C67 H67B 107.5 . .
C68 C67 H68F 38.8 . .
N6 C67 H68F 139.2 . .
H67A C67 H68F 110.3 . .
H67B C67 H68F 71.2 . .
C62A C61A N6 116.5(14) . .
C62A C61A H61C 108.2 . .
N6 C61A H61C 108.2 . .
C62A C61A H61D 108.2 . .
N6 C61A H61D 108.2 . .
H61C C61A H61D 107.3 . .
C61A C62A H62D 109.5 . .
C61A C62A H62E 109.5 . .
H62D C62A H62E 109.5 . .
C61A C62A H62F 109.5 . .
H62D C62A H62F 109.5 . .
H62E C62A H62F 109.5 . .
N6 C63A C64 113.1(16) . .
N6 C63A H63C 109.0 . .
C64 C63A H63C 109.0 . .
N6 C63A H63D 109.0 . .
C64 C63A H63D 109.0 . .
H63C C63A H63D 107.8 . .
C66A C65A N6 117.5(17) . .
C66A C65A H65C 107.9 . .
N6 C65A H65C 107.9 . .
C66A C65A H65D 107.9 . .
N6 C65A H65D 107.9 . .
H65C C65A H65D 107.2 . .
C65A C66A H66D 109.5 . .
C65A C66A H66E 109.5 . .
H66D C66A H66E 109.5 . .
C65A C66A H66F 109.5 . .
H66D C66A H66F 109.5 . .
H66E C66A H66F 109.5 . .
N6 C67A C68 114.0(10) . .
N6 C67A H67C 108.8 . .
C68 C67A H67C 108.8 . .
N6 C67A H67D 108.8 . .
C68 C67A H67D 108.8 . .
H67C C67A H67D 107.6 . .
C63 C64 C63A 65.6(12) . .
C63 C64 H64A 109.5 . .
C63A C64 H64A 168.4 . .
C63 C64 H64B 109.5 . .
C63A C64 H64B 82.2 . .
H64A C64 H64B 109.5 . .
C63 C64 H64C 109.5 . .
C63A C64 H64C 64.6 . .
H64A C64 H64C 109.5 . .
H64B C64 H64C 109.5 . .
C63 C64 H64D 167.2 . .
C63A C64 H64D 107.7 . .
H64A C64 H64D 74.9 . .
H64B C64 H64D 79.4 . .
H64C C64 H64D 58.0 . .
C63 C64 H64E 62.1 . .
C63A C64 H64E 107.5 . .
H64A C64 H64E 61.7 . .
H64B C64 H64E 160.6 . .
H64C C64 H64E 90.0 . .
H64D C64 H64E 112.3 . .
C63 C64 H64F 80.4 . .
C63A C64 H64F 106.5 . .
H64A C64 H64F 82.3 . .
H64B C64 H64F 50.4 . .
H64C C64 H64F 159.8 . .
H64D C64 H64F 112.4 . .
H64E C64 H64F 110.2 . .
C67 C68 C67A 63.9(7) . .
C67 C68 H68A 109.5 . .
C67A C68 H68A 168.1 . .
C67 C68 H68B 109.5 . .
C67A C68 H68B 82.4 . .
H68A C68 H68B 109.5 . .
C67 C68 H68C 109.5 . .
C67A C68 H68C 66.0 . .
H68A C68 H68C 109.5 . .
H68B C68 H68C 109.5 . .
C67 C68 H68E 167.4 . .
C67A C68 H68E 108.8 . .
H68A C68 H68E 75.7 . .
H68B C68 H68E 78.4 . .
H68C C68 H68E 58.1 . .
C67 C68 H68F 65.1 . .
C67A C68 H68F 108.3 . .
H68A C68 H68F 59.9 . .
H68B C68 H68F 162.0 . .
H68C C68 H68F 88.4 . .
H68E C68 H68F 110.3 . .
C67 C68 H68R 81.5 . .
C67A C68 H68R 109.1 . .
H68A C68 H68R 78.6 . .
H68B C68 H68R 52.7 . .
H68C C68 H68R 162.1 . .
H68E C68 H68R 111.0 . .
H68F C68 H68R 109.4 . .
N100 C111 C120 178.1(9) . .
C111 C120 H12G 109.5 . .
C111 C120 H12H 109.5 . .
H12G C120 H12H 109.5 . .
C111 C120 H12I 109.5 . .
H12G C120 H12I 109.5 . .
H12H C120 H12I 109.5 . .
N200 C210 C220 176.8(14) . .
N200 C210 H22I 136.7 . .
C220 C210 H22I 41.1 . .
N20A C20A C220 175(2) . .
C210 C220 C20A 97.7(12) . .
C210 C220 H22J 109.5 . .
C20A C220 H22J 147.7 . .
C210 C220 H22K 109.5 . .
C20A C220 H22K 42.5 . .
H22J C220 H22K 109.5 . .
C210 C220 H22L 109.5 . .
C20A C220 H22L 76.0 . .
H22J C220 H22L 109.5 . .
H22K C220 H22L 109.5 . .
C210 C220 H22G 132.0 . .
C20A C220 H22G 109.6 . .
H22J C220 H22G 38.5 . .
H22K C220 H22G 72.1 . .
H22L C220 H22G 115.0 . .
C210 C220 H22H 97.4 . .
C20A C220 H22H 108.8 . .
H22J C220 H22H 85.3 . .
H22K C220 H22H 141.8 . .
H22L C220 H22H 33.7 . .
H22G C220 H22H 109.4 . .
C210 C220 H22I 22.4 . .
C20A C220 H22I 109.7 . .
H22J C220 H22I 91.4 . .
H22K C220 H22I 105.0 . .
H22L C220 H22I 129.9 . .
H22G C220 H22I 109.5 . .
H22H C220 H22I 109.8 . .
N300 C310 C320 178.6(11) . .
N300 C310 H32J 142.7 . .
C320 C310 H32J 37.1 . .
N300 C310 H32L 137.9 . .
C320 C310 H32L 41.5 . .
H32J C310 H32L 75.8 . .
N30A C30B C320 172(3) . .
C30B C320 C310 106.4(14) . .
C30B C320 H32G 86.5 . .
C310 C320 H32G 109.5 . .
C30B C320 H32H 26.8 . .
C310 C320 H32H 109.5 . .
H32G C320 H32H 109.5 . .
C30B C320 H32I 132.3 . .
C310 C320 H32I 109.5 . .
H32G C320 H32I 109.5 . .
H32H C320 H32I 109.5 . .
C30B C320 H32J 107.3 . .
C310 C320 H32J 82.3 . .
H32G C320 H32J 30.4 . .
H32H C320 H32J 133.8 . .
H32I C320 H32J 107.7 . .
C30B C320 H32K 110.0 . .
C310 C320 H32K 135.7 . .
H32G C320 H32K 97.4 . .
H32H C320 H32K 92.9 . .
H32I C320 H32K 26.4 . .
H32J C320 H32K 109.5 . .
C30B C320 H32L 110.5 . .
C310 C320 H32L 31.6 . .
H32G C320 H32L 139.6 . .
H32H C320 H32L 98.8 . .
H32I C320 H32L 86.4 . .
H32J C320 H32L 110.0 . .
H32K C320 H32L 109.5 . .
N400 C410 C420 177.4(12) . .
C410 C420 H42G 109.5 . .
C410 C420 H42H 109.5 . .
H42G C420 H42H 109.5 . .
C410 C420 H42I 109.5 . .
H42G C420 H42I 109.5 . .
H42H C420 H42I 109.5 . .
N500 C510 C520 167(2) . .
N500 C510 H52G 131.0 . .
C520 C510 H52G 36.8 . .
N50A C50A C520 172(2) . .
C50A C520 C510 39.4(9) . .
C50A C520 H52J 141.4 . .
C510 C520 H52J 109.5 . .
C50A C520 H52K 75.3 . .
C510 C520 H52K 109.5 . .
H52J C520 H52K 109.5 . .
C50A C520 H52L 104.2 . .
C510 C520 H52L 109.5 . .
H52J C520 H52L 109.5 . .
H52K C520 H52L 109.5 . .
C50A C520 H52G 109.6 . .
C510 C520 H52G 75.6 . .
H52J C520 H52G 33.9 . .
H52K C520 H52G 121.0 . .
H52L C520 H52G 124.3 . .
C50A C520 H52H 109.5 . .
C510 C520 H52H 141.8 . .
H52J C520 H52H 83.7 . .
H52K C520 H52H 34.3 . .
H52L C520 H52H 98.7 . .
H52G C520 H52H 109.5 . .
C50A C520 H52I 109.2 . .
C510 C520 H52I 103.9 . .
H52J C520 H52I 99.4 . .
H52K C520 H52I 124.2 . .
H52L C520 H52I 15.0 . .
H52G C520 H52I 109.8 . .
H52H C520 H52I 109.2 . .
N600 C610 C620 174(2) . .
N600 C610 H62M 146.7 . .
C620 C610 H62M 38.8 . .
N60A C60A C620 172.7(18) . .
C610 C620 C60A 33.4(8) . .
C610 C620 H62G 109.5 . .
C60A C620 H62G 99.0 . .
C610 C620 H62H 109.5 . .
C60A C620 H62H 140.9 . .
H62G C620 H62H 109.5 . .
C610 C620 H62I 109.5 . .
C60A C620 H62I 84.4 . .
H62G C620 H62I 109.5 . .
H62H C620 H62I 109.5 . .
C610 C620 H62K 124.8 . .
C60A C620 H62K 109.7 . .
H62G C620 H62K 118.0 . .
H62H C620 H62K 80.3 . .
H62I C620 H62K 29.4 . .
C610 C620 H62L 120.4 . .
C60A C620 H62L 109.6 . .
H62G C620 H62L 11.3 . .
H62H C620 H62L 101.5 . .
H62I C620 H62L 106.0 . .
H62K C620 H62L 109.5 . .
C610 C620 H62M 75.8 . .
C60A C620 H62M 109.1 . .
H62G C620 H62M 110.9 . .
H62H C620 H62M 35.8 . .
H62I C620 H62M 134.3 . .
H62K C620 H62M 109.5 . .
H62L C620 H62M 109.5 . .
N700 C710 C721 152(2) . .
N700 C710 C720 155.4(17) . .
C721 C710 C720 50.7(17) . .
C710 C720 H72G 109.5 . .
C710 C720 H72H 109.5 . .
H72G C720 H72H 109.5 . .
C710 C720 H72I 109.5 . .
H72G C720 H72I 109.5 . .
H72H C720 H72I 109.5 . .
C710 C721 H72J 109.5 . .
C710 C721 H72K 109.5 . .
H72J C721 H72K 109.5 . .
C710 C721 H72L 109.5 . .
H72J C721 H72L 109.5 . .
H72K C721 H72L 109.5 . .

loop_
_geom_bond_atom_site_label_1
_geom_bond_atom_site_label_2
_geom_bond_distance
_geom_bond_site_symmetry_2
Ag1 Sn3 2.6445(5) .
Ag1 Ag3 2.7103(5) .
Ag1 Sn1 2.7809(5) .
Ag1 Ag2 2.8664(5) .
Ag1 Sn6 3.0208(5) .
Ag1 Sn2 3.0945(5) .
Ag1 Ag4 3.1424(6) .
Ag2 B501 2.650(5) .
Ag2 Sn6 2.7516(5) .
Ag2 Sn2 2.7877(5) .
Ag2 Ag3 2.8764(5) .
Ag2 Sn5 2.9643(5) .
Ag2 Ag4 3.1326(5) .
Ag2 H501 2.04(6) .
Ag3 Sn4 2.6414(5) .
Ag3 Sn1 2.7805(5) .
Ag3 Sn2 3.0623(5) .
Ag3 Sn6 3.1151(5) .
Ag4 Sn5 2.6664(5) .
Ag4 B301 2.739(5) .
Ag4 Sn3 2.8922(5) .
Ag4 Sn2 3.1459(6) .
Ag4 H201 2.11(5) .
Ag4 H301 2.23(5) .
Sn1 B101 2.318(6) .
Sn1 B105 2.323(6) .
Sn1 B103 2.328(6) .
Sn1 B102 2.334(5) .
Sn1 B104 2.334(6) .
Sn2 B204 2.311(6) .
Sn2 B203 2.320(6) .
Sn2 B205 2.336(6) .
Sn2 B201 2.360(6) .
Sn2 B202 2.370(6) .
Sn3 B304 2.313(5) .
Sn3 B303 2.318(5) .
Sn3 B305 2.356(5) .
Sn3 B302 2.364(6) .
Sn3 B301 2.376(6) .
Sn4 B404 2.329(5) .
Sn4 B402 2.332(5) .
Sn4 B403 2.338(6) .
Sn4 B401 2.340(6) .
Sn4 B405 2.345(6) .
Sn5 B503 2.326(6) .
Sn5 B504 2.331(6) .
Sn5 B505 2.352(6) .
Sn5 B502 2.368(6) .
Sn5 B501 2.371(6) .
Sn6 B605 2.307(7) .
Sn6 B601 2.310(6) .
Sn6 B602 2.325(5) .
Sn6 B604 2.338(6) .
Sn6 B603 2.346(5) .
B101 B110 1.758(9) .
B101 B106 1.769(8) .
B101 B102 1.866(9) .
B101 B105 1.885(9) .
B101 H101 1.05(5) .
B102 B107 1.762(8) .
B102 B106 1.765(8) .
B102 B103 1.870(8) .
B102 H102 1.11(5) .
B103 B108 1.774(8) .
B103 B107 1.777(8) .
B103 B104 1.873(9) .
B103 H103 1.13(6) .
B104 B109 1.768(9) .
B104 B108 1.774(8) .
B104 B105 1.874(9) .
B104 H104 1.09(6) .
B105 B109 1.756(9) .
B105 B110 1.774(9) .
B105 H105 1.11(6) .
B106 B110 1.771(9) .
B106 B107 1.781(9) .
B106 B111 1.785(8) .
B106 H106 1.08(5) .
B107 B111 1.775(8) .
B107 B108 1.779(8) .
B107 H107 1.11(6) .
B108 B111 1.775(9) .
B108 B109 1.783(9) .
B108 H108 1.11(6) .
B109 B110 1.767(10) .
B109 B111 1.781(8) .
B109 H109 1.08(6) .
B110 B111 1.779(9) .
B110 H110 1.11(6) .
B111 H111 1.14(6) .
B201 B210 1.766(9) .
B201 B206 1.773(8) .
B201 B202 1.866(9) .
B201 B205 1.870(9) .
B201 H201 1.08(5) .
B202 B207 1.771(9) .
B202 B206 1.778(9) .
B202 B203 1.863(9) .
B202 H202 1.09(5) .
B203 B208 1.769(9) .
B203 B207 1.771(8) .
B203 B204 1.895(8) .
B203 H203 1.14(6) .
B204 B208 1.768(8) .
B204 B209 1.773(9) .
B204 B205 1.876(9) .
B204 H204 1.01(5) .
B205 B210 1.761(8) .
B205 B209 1.770(9) .
B205 H205 1.08(5) .
B206 B207 1.770(9) .
B206 B211 1.781(9) .
B206 B210 1.788(9) .
B206 H206 1.15(6) .
B207 B211 1.772(9) .
B207 B208 1.781(9) .
B207 H207 1.13(6) .
B208 B211 1.760(9) .
B208 B209 1.802(9) .
B208 H208 1.04(5) .
B209 B210 1.767(10) .
B209 B211 1.792(9) .
B209 H209 1.10(5) .
B210 B211 1.783(9) .
B210 H210 1.12(6) .
B211 H211 1.13(6) .
B301 B306 1.764(8) .
B301 B310 1.779(8) .
B301 B302 1.845(8) .
B301 B305 1.862(7) .
B301 H301 1.14(5) .
B302 B306 1.757(8) .
B302 B307 1.778(8) .
B302 B303 1.867(8) .
B302 H302 1.08(5) .
B303 B307 1.757(8) .
B303 B308 1.777(7) .
B303 B304 1.912(8) .
B303 H303 1.10(5) .
B304 B308 1.764(8) .
B304 B309 1.774(8) .
B304 B305 1.879(7) .
B304 H304 1.05(6) .
B305 B310 1.758(8) .
B305 B309 1.776(8) .
B305 H305 1.12(5) .
B306 B311 1.770(9) .
B306 B307 1.772(8) .
B306 B310 1.790(8) .
B306 H306 1.04(6) .
B307 B311 1.777(8) .
B307 B308 1.791(9) .
B307 H307 1.10(5) .
B308 B311 1.774(8) .
B308 B309 1.789(8) .
B308 H308 1.11(5) .
B309 B311 1.753(9) .
B309 B310 1.756(8) .
B309 H309 1.16(6) .
B310 B311 1.771(8) .
B310 H310 1.06(6) .
B311 H311 1.12(5) .
B401 B410 1.766(8) .
B401 B406 1.773(9) .
B401 B405 1.859(8) .
B401 B402 1.865(8) .
B401 H401 1.10(5) .
B402 B406 1.754(8) .
B402 B407 1.776(8) .
B402 B403 1.870(8) .
B402 H402 1.10(5) .
B403 B408 1.753(7) .
B403 B407 1.766(8) .
B403 B404 1.864(8) .
B403 H403 1.09(4) .
B404 B409 1.756(8) .
B404 B408 1.780(8) .
B404 B405 1.856(8) .
B404 H404 1.14(5) .
B405 B409 1.752(8) .
B405 B410 1.754(8) .
B405 H405 1.20(5) .
B406 B407 1.778(9) .
B406 B411 1.784(8) .
B406 B410 1.785(8) .
B406 H406 1.16(5) .
B407 B411 1.768(8) .
B407 B408 1.772(8) .
B407 H407 1.13(5) .
B408 B409 1.782(8) .
B408 B411 1.783(8) .
B408 H408 1.13(5) .
B409 B410 1.763(8) .
B409 B411 1.778(8) .
B409 H409 1.06(6) .
B410 B411 1.764(9) .
B410 H410 1.14(6) .
B411 H411 1.11(6) .
B501 B506 1.751(8) .
B501 B510 1.770(9) .
B501 B505 1.851(9) .
B501 B502 1.859(9) .
B501 H501 1.13(6) .
B502 B506 1.749(10) .
B502 B507 1.772(9) .
B502 B503 1.859(8) .
B502 H502 1.18(6) .
B503 B507 1.760(10) .
B503 B508 1.769(9) .
B503 B504 1.895(9) .
B503 H503 1.12(5) .
B504 B508 1.757(9) .
B504 B509 1.778(10) .
B504 B505 1.877(9) .
B504 H504 1.13(6) .
B505 B509 1.774(8) .
B505 B510 1.776(10) .
B505 H505 1.11(6) .
B506 B507 1.761(10) .
B506 B511 1.779(9) .
B506 B510 1.796(12) .
B506 H506 1.01(7) .
B507 B511 1.759(12) .
B507 B508 1.779(9) .
B507 H507 1.16(6) .
B508 B511 1.777(10) .
B508 B509 1.780(10) .
B508 H508 1.08(6) .
B509 B511 1.770(11) .
B509 B510 1.781(10) .
B509 H509 1.11(5) .
B510 B511 1.784(11) .
B510 H510 1.12(8) .
B511 H511 1.13(7) .
B601 B610 1.770(10) .
B601 B606 1.771(9) .
B601 B602 1.868(8) .
B601 B605 1.878(11) .
B601 H601 1.05(5) .
B602 B606 1.763(8) .
B602 B607 1.773(8) .
B602 B603 1.885(7) .
B602 H602 1.08(5) .
B603 B608 1.756(8) .
B603 B607 1.758(7) .
B603 B604 1.863(8) .
B603 H603 1.03(5) .
B604 B609 1.753(12) .
B604 B608 1.769(9) .
B604 B605 1.862(11) .
B604 H604 1.06(6) .
B605 B610 1.763(12) .
B605 B609 1.774(10) .
B605 H605 1.08(6) .
B606 B611 1.776(11) .
B606 B607 1.777(8) .
B606 B610 1.785(12) .
B606 H606 1.17(6) .
B607 B611 1.762(9) .
B607 B608 1.774(8) .
B607 H607 1.19(5) .
B608 B609 1.766(10) .
B608 B611 1.766(11) .
B608 H608 1.16(6) .
B609 B610 1.765(15) .
B609 B611 1.765(12) .
B609 H609 1.05(7) .
B610 B611 1.773(10) .
B610 H610 1.12(8) .
B611 H611 1.08(6) .
N7 C75 1.465(11) .
N7 C75 1.465(11) 2_666
N7 C77 1.516(11) .
N7 C77 1.516(11) 2_666
N7 C73 1.520(13) 2_666
N7 C73 1.520(13) .
N7 C71 1.573(12) .
N7 C71 1.573(12) 2_666
N8 C81 1.457(10) .
N8 C81 1.457(10) 2
N8 C85 1.497(11) 2
N8 C85 1.497(11) .
N8 C83 1.524(10) 2
N8 C83 1.524(10) .
N8 C87 1.576(11) .
N8 C87 1.576(11) 2
N9 C95 1.441(11) .
N9 C95 1.441(11) 2_665
N9 C91 1.490(12) 2_665
N9 C91 1.491(12) .
N9 C97 1.547(11) .
N9 C97 1.547(11) 2_665
N9 C93 1.555(12) .
N9 C93 1.555(12) 2_665
N10 C105 1.403(13) 2_556
N10 C105 1.403(13) .
N10 C101 1.528(12) .
N10 C101 1.528(12) 2_556
N10 C107 1.549(12) .
N10 C107 1.549(12) 2_556
N10 C103 1.571(14) 2_556
N10 C103 1.571(14) .
C71 C72 1.455(17) .
C71 H71A 0.9700 .
C71 H71B 0.9700 .
C72 H72A 0.9600 .
C72 H72B 0.9600 .
C72 H72C 0.9600 .
C73 C74 1.491(19) .
C73 H73A 0.9700 .
C73 H73B 0.9700 .
C74 H74A 0.9600 .
C74 H74B 0.9600 .
C74 H74C 0.9600 .
C75 C76 1.50(2) .
C75 H75A 0.9700 .
C75 H75B 0.9700 .
C76 H76A 0.9600 .
C76 H76B 0.9600 .
C76 H76C 0.9600 .
C77 C78 1.502(18) .
C77 H77A 0.9700 .
C77 H77B 0.9700 .
C78 H78A 0.9600 .
C78 H78B 0.9600 .
C78 H78C 0.9600 .
C81 C82 1.685(17) .
C81 H81A 0.9700 .
C81 H81B 0.9700 .
C82 H82A 0.9600 .
C82 H82B 0.9600 .
C82 H82C 0.9600 .
C83 C84 1.527(17) .
C83 H83A 0.9700 .
C83 H83B 0.9700 .
C84 H84A 0.9600 .
C84 H84B 0.9600 .
C84 H84C 0.9600 .
C85 C86 1.512(17) .
C85 H85A 0.9700 .
C85 H85B 0.9700 .
C86 H86A 0.9600 .
C86 H86B 0.9600 .
C86 H86C 0.9600 .
C87 C88 1.503(18) .
C87 H87A 0.9700 .
C87 H87B 0.9700 .
C88 H88A 0.9600 .
C88 H88B 0.9600 .
C88 H88C 0.9600 .
C91 C92 1.507(18) .
C91 H91A 0.9700 .
C91 H91B 0.9700 .
C92 H92A 0.9600 .
C92 H92B 0.9600 .
C92 H92C 0.9600 .
C93 C94 1.494(19) .
C93 H93A 0.9700 .
C93 H93B 0.9700 .
C94 H94A 0.9600 .
C94 H94B 0.9600 .
C94 H94C 0.9600 .
C95 C96 1.534(19) .
C95 H95A 0.9700 .
C95 H95B 0.9700 .
C96 H96A 0.9600 .
C96 H96B 0.9600 .
C96 H96C 0.9600 .
C97 C98 1.47(2) .
C97 H97A 0.9700 .
C97 H97B 0.9700 .
C98 H98A 0.9600 .
C98 H98B 0.9600 .
C98 H98C 0.9600 .
C101 C102 1.460(18) .
C101 H10A 0.9700 .
C101 H10B 0.9700 .
C102 H10C 0.9600 .
C102 H10D 0.9600 .
C102 H10E 0.9600 .
C103 C104 1.485(19) .
C103 H10F 0.9700 .
C103 H10G 0.9700 .
C104 H10H 0.9600 .
C104 H10I 0.9600 .
C104 H10J 0.9600 .
C105 C106 1.67(3) .
C105 H10K 0.9700 .
C105 H10L 0.9700 .
C106 H10M 0.9600 .
C106 H10N 0.9600 .
C106 H10O 0.9600 .
C107 C108 1.36(2) .
C107 H10P 0.9700 .
C107 H10Q 0.9700 .
C108 H10R 0.9600 .
C108 H10S 0.9600 .
C108 H10T 0.9600 .
N1 C17 1.486(9) .
N1 C13 1.487(9) .
N1 C15 1.508(9) .
N1 C11 1.508(10) .
C11 C12 1.550(13) .
C11 H11A 0.9700 .
C11 H11B 0.9700 .
C12 H12A 0.9600 .
C12 H12B 0.9600 .
C12 H12C 0.9600 .
C13 C14 1.543(10) .
C13 H13A 0.9700 .
C13 H13B 0.9700 .
C14 H14A 0.9600 .
C14 H14B 0.9600 .
C14 H14C 0.9600 .
C15 C16 1.529(12) .
C15 H15A 0.9700 .
C15 H15B 0.9700 .
C16 H16A 0.9600 .
C16 H16B 0.9600 .
C16 H16C 0.9600 .
C17 C18 1.560(11) .
C17 H17A 0.9700 .
C17 H17B 0.9700 .
C18 H18A 0.9600 .
C18 H18B 0.9600 .
C18 H18C 0.9600 .
N2 C23 1.507(6) .
N2 C27 1.513(7) .
N2 C25 1.513(6) .
N2 C21 1.524(6) .
C21 C22 1.498(7) .
C21 H21A 0.9700 .
C21 H21B 0.9700 .
C22 H22A 0.9600 .
C22 H22B 0.9600 .
C22 H22C 0.9600 .
C23 C24 1.506(8) .
C23 H23A 0.9700 .
C23 H23B 0.9700 .
C24 H24A 0.9600 .
C24 H24B 0.9600 .
C24 H24C 0.9600 .
C25 C26 1.505(7) .
C25 H25A 0.9700 .
C25 H25B 0.9700 .
C26 H26A 0.9600 .
C26 H26B 0.9600 .
C26 H26C 0.9600 .
C27 C28 1.513(8) .
C27 H27A 0.9700 .
C27 H27B 0.9700 .
C28 H28A 0.9600 .
C28 H28B 0.9600 .
C28 H28C 0.9600 .
N3 C31A 1.27(2) .
N3 C35 1.451(9) .
N3 C31 1.503(9) .
N3 C37 1.553(9) .
N3 C33 1.571(9) .
N3 C35A 1.59(2) .
N3 C33A 1.643(19) .
N3 C37A 1.65(2) .
C31 C32 1.516(11) .
C31 H31A 0.9700 .
C31 H31B 0.9700 .
C32 H32A 0.9600 .
C32 H32B 0.9600 .
C32 H32C 0.9600 .
C33 C34 1.503(11) .
C33 H33A 0.9700 .
C33 H33B 0.9700 .
C34 H34A 0.9600 .
C34 H34B 0.9600 .
C34 H34C 0.9600 .
C35 C36 1.524(12) .
C35 H35A 0.9700 .
C35 H35B 0.9700 .
C36 H36A 0.9600 .
C36 H36B 0.9600 .
C36 H36C 0.9600 .
C37 C38 1.509(12) .
C37 H37A 0.9700 .
C37 H37B 0.9700 .
C38 H38A 0.9600 .
C38 H38B 0.9600 .
C38 H38C 0.9600 .
C31A C32A 1.50(4) .
C31A H31C 0.9700 .
C31A H31D 0.9700 .
C32A H32D 0.9600 .
C32A H32E 0.9600 .
C32A H32F 0.9600 .
C33A C34A 1.49(3) .
C33A H33C 0.9700 .
C33A H33D 0.9700 .
C34A H34D 0.9600 .
C34A H34E 0.9600 .
C34A H34F 0.9600 .
C35A C36A 1.51(3) .
C35A H35C 0.9700 .
C35A H35D 0.9700 .
C36A H36D 0.9600 .
C36A H36E 0.9600 .
C36A H36F 0.9600 .
C37A C38A 1.50(3) .
C37A H37C 0.9700 .
C37A H37D 0.9700 .
C38A H38D 0.9600 .
C38A H38E 0.9600 .
C38A H38F 0.9600 .
N4 C41A 1.33(2) .
N4 C45 1.461(8) .
N4 C41 1.506(7) .
N4 C45A 1.52(2) .
N4 C43 1.534(7) .
N4 C47 1.557(8) .
N4 C47A 1.59(2) .
N4 C43A 1.62(2) .
C42 C41 1.494(8) .
C42 C41A 1.68(2) .
C42 H42A 0.9600 .
C42 H42B 0.9600 .
C42 H42C 0.9600 .
C42 H42D 0.9507 .
C42 H42E 0.9614 .
C42 H42F 0.9648 .
C41 H42E 1.4745 .
C41 H41A 0.9700 .
C41 H41B 0.9700 .
C43 C44 1.507(11) .
C43 H43A 0.9700 .
C43 H43B 0.9700 .
C44 H44A 0.9600 .
C44 H44B 0.9600 .
C44 H44C 0.9600 .
C45 C46 1.554(12) .
C45 H45A 0.9700 .
C45 H45B 0.9700 .
C46 H46A 0.9600 .
C46 H46B 0.9600 .
C46 H46C 0.9600 .
C47 C48 1.484(11) .
C47 H47A 0.9700 .
C47 H47B 0.9700 .
C48 H48A 0.9600 .
C48 H48B 0.9600 .
C48 H48C 0.9600 .
C41A H41C 0.9700 .
C41A H41D 0.9700 .
C43A C44A 1.54(3) .
C43A H43C 0.9700 .
C43A H43D 0.9700 .
C44A H44D 0.9600 .
C44A H44E 0.9600 .
C44A H44F 0.9600 .
C45A C46A 1.59(3) .
C45A H45C 0.9700 .
C45A H45D 0.9700 .
C46A H46D 0.9600 .
C46A H46E 0.9600 .
C46A H46F 0.9600 .
C47A C48A 1.57(3) .
C47A H47C 0.9700 .
C47A H47D 0.9700 .
C48A H48D 0.9600 .
C48A H48E 0.9600 .
C48A H48F 0.9600 .
N5 C55 1.366(16) .
N5 C51A 1.438(17) .
N5 C57 1.472(18) .
N5 C53A 1.477(17) .
N5 C57A 1.53(2) .
N5 C51 1.587(14) .
N5 C53 1.638(15) .
N5 C55A 1.670(16) .
C51 C52 1.508(19) .
C51 H51A 0.9700 .
C51 H51B 0.9700 .
C52 H52A 0.9600 .
C52 H52B 0.9600 .
C52 H52C 0.9600 .
C53 C54 1.56(2) .
C53 H53A 0.9700 .
C53 H53B 0.9700 .
C54 H54A 0.9600 .
C54 H54B 0.9600 .
C54 H54C 0.9600 .
C55 C56 1.52(2) .
C55 H55A 0.9700 .
C55 H55B 0.9700 .
C56 H56A 0.9600 .
C56 H56B 0.9600 .
C56 H56C 0.9600 .
C57 C58 1.54(3) .
C57 H57A 0.9700 .
C57 H57B 0.9700 .
C58 H58A 0.9600 .
C58 H58B 0.9600 .
C58 H58C 0.9600 .
C51A C52A 1.51(3) .
C51A H51C 0.9700 .
C51A H51D 0.9700 .
C52A H52D 0.9600 .
C52A H52E 0.9600 .
C52A H52F 0.9600 .
C53A C54A 1.44(2) .
C53A H53C 0.9700 .
C53A H53D 0.9700 .
C54A H54D 0.9600 .
C54A H54E 0.9600 .
C54A H54F 0.9600 .
C55A C56A 1.49(2) .
C55A H55C 0.9700 .
C55A H55D 0.9700 .
C56A H56D 0.9600 .
C56A H56E 0.9600 .
C56A H56F 0.9600 .
C57A C58A 1.43(3) .
C57A H57C 0.9700 .
C57A H57D 0.9700 .
C58A H58D 0.9600 .
C58A H58E 0.9600 .
C58A H58F 0.9600 .
N6 C61 1.473(13) .
N6 C67A 1.483(15) .
N6 C65 1.497(15) .
N6 C63A 1.51(2) .
N6 C67 1.526(13) .
N6 C61A 1.542(17) .
N6 C63 1.551(14) .
N6 C65A 1.589(19) .
C61 C62 1.507(17) .
C61 H61A 0.9700 .
C61 H61B 0.9700 .
C62 H62A 0.9600 .
C62 H62B 0.9600 .
C62 H62C 0.9600 .
C63 C64 1.423(16) .
C63 H63A 0.9700 .
C63 H63B 0.9700 .
C63 H64E 1.2910 .
C63 H64F 1.5755 .
C65 C66 1.51(2) .
C65 H65A 0.9700 .
C65 H65B 0.9700 .
C66 H66A 0.9600 .
C66 H66B 0.9600 .
C66 H66C 0.9600 .
C67 C68 1.495(13) .
C67 H67A 0.9700 .
C67 H67B 0.9700 .
C67 H68F 1.3967 .
C61A C62A 1.52(3) .
C61A H61C 0.9700 .
C61A H61D 0.9700 .
C62A H62D 0.9600 .
C62A H62E 0.9600 .
C62A H62F 0.9600 .
C63A C64 1.52(2) .
C63A H63C 0.9700 .
C63A H63D 0.9700 .
C65A C66A 1.38(3) .
C65A H65C 0.9700 .
C65A H65D 0.9700 .
C66A H66D 0.9600 .
C66A H66E 0.9600 .
C66A H66F 0.9600 .
C67A C68 1.559(16) .
C67A H67C 0.9700 .
C67A H67D 0.9700 .
C64 H64A 0.9600 .
C64 H64B 0.9600 .
C64 H64C 0.9600 .
C64 H64D 0.9312 .
C64 H64E 0.9564 .
C64 H64F 0.9553 .
C68 H68A 0.9600 .
C68 H68B 0.9600 .
C68 H68C 0.9600 .
C68 H68E 0.9458 .
C68 H68F 0.9643 .
C68 H68R 0.9571 .
N100 C111 1.145(10) .
C111 C120 1.405(9) .
C120 H12G 0.9600 .
C120 H12H 0.9600 .
C120 H12I 0.9600 .
N200 C210 1.137(15) .
C210 C220 1.303(14) .
C210 H22I 0.5549 .
N20A C20A 1.13(3) .
C20A C220 1.34(2) .
C220 H22J 0.9600 .
C220 H22K 0.9600 .
C220 H22L 0.9600 .
C220 H22G 0.9619 .
C220 H22H 0.9590 .
C220 H22I 0.9573 .
N300 C310 1.133(14) .
C310 C320 1.380(12) .
C310 H32J 1.5710 .
C310 H32L 0.7559 .
N30A C30B 1.12(3) .
C30B C320 1.23(2) .
C320 H32G 0.9600 .
C320 H32H 0.9600 .
C320 H32I 0.9600 .
C320 H32J 0.9568 .
C320 H32K 0.9629 .
C320 H32L 0.9565 .
N400 C410 1.130(12) .
C410 C420 1.390(12) .
C420 H42G 0.9600 .
C420 H42H 0.9600 .
C420 H42I 0.9600 .
N500 C510 1.20(3) .
C510 C520 1.48(2) .
C510 H52G 1.5457 .
N50A C50A 1.18(2) .
C50A C520 1.33(2) .
C520 H52J 0.9600 .
C520 H52K 0.9600 .
C520 H52L 0.9600 .
C520 H52G 0.9568 .
C520 H52H 0.9633 .
C520 H52I 0.9596 .
N600 C610 1.13(2) .
C610 C620 1.393(18) .
C610 H62M 1.4860 .
N60A C60A 1.16(2) .
C60A C620 1.516(19) .
C620 H62G 0.9600 .
C620 H62H 0.9600 .
C620 H62I 0.9600 .
C620 H62K 0.9600 .
C620 H62L 0.9599 .
C620 H62M 0.9600 .
N700 C710 1.132(17) .
C710 C721 1.35(3) .
C710 C720 1.474(18) .
C720 H72G 0.9600 .
C720 H72H 0.9600 .
C720 H72I 0.9600 .
C721 H72J 0.9600 .
C721 H72K 0.9600 .
C721 H72L 0.9600 .
